data_7041367
loop_
_publ_author_name
'Lin, Qingfang'
'Zhang, Yu'
'Cheng, Weiwei'
'Liu, Ying'
'Xu, Yan'

_publ_section_title
;
 Isolation, structure and magnetic properties of two novel core-shell
 3d-4f heterometallic nanoscale clusters.
;
_journal_issue 3
_journal_name_full 'Dalton transactions (Cambridge, England : 2003)'
_journal_page_first 643
_journal_page_last 646
_journal_paper_doi 10.1039/c6dt04118c
_journal_volume 46
_journal_year 2017
_chemical_formula_sum 'C180 H377 Cl10 N40 Na Ni38 O331 Pr42'
_chemical_formula_weight 16924.88
_space_group_crystal_system monoclinic
_space_group_IT_number 14
_space_group_name_Hall '-P 2yn'
_space_group_name_H-M_alt 'P 1 21/n 1'
_symmetry_space_group_name_Hall '-P 2yn'
_symmetry_space_group_name_H-M 'P 1 21/n 1'
_atom_sites_solution_hydrogens geom
_audit_creation_method SHELXL-2014/7
_audit_update_record
;
2016-12-02 deposited with the CCDC.
2016-12-07 downloaded from the CCDC.
;
_cell_angle_alpha 90
_cell_angle_beta 101.2510(10)
_cell_angle_gamma 90
_cell_formula_units_Z 2
_cell_length_a 22.761(2)
_cell_length_b 28.178(2)
_cell_length_c 35.469(3)
_cell_measurement_reflns_used 9998
_cell_measurement_temperature 296(2)
_cell_measurement_theta_max 25.67
_cell_measurement_theta_min 2.25
_cell_volume 22311(3)
_computing_cell_refinement 'SAINT (Bruker, 2005)'
_computing_data_collection 'APEX2 (Bruker, 2005)'
_computing_data_reduction SAINT
_computing_molecular_graphics SHELXTL
_computing_publication_material SHELXTL
_computing_structure_refinement 'SHELXL-2014/7 (Sheldrick, 2014)'
_computing_structure_solution 'SHELXL-2014/7 (Sheldrick, 2014)'
_diffrn_ambient_temperature 296(2)
_diffrn_measured_fraction_theta_full 0.981
_diffrn_measured_fraction_theta_max 0.981
_diffrn_measurement_device_type 'Bruker Apex2 CCD'
_diffrn_measurement_method '\w scans'
_diffrn_radiation_type MoK\a
_diffrn_radiation_wavelength 0.71073
_diffrn_reflns_av_R_equivalents 0.1307
_diffrn_reflns_av_unetI/netI 0.1230
_diffrn_reflns_Laue_measured_fraction_full 0.981
_diffrn_reflns_Laue_measured_fraction_max 0.981
_diffrn_reflns_limit_h_max 26
_diffrn_reflns_limit_h_min -27
_diffrn_reflns_limit_k_max 33
_diffrn_reflns_limit_k_min -30
_diffrn_reflns_limit_l_max 41
_diffrn_reflns_limit_l_min -42
_diffrn_reflns_number 127095
_diffrn_reflns_point_group_measured_fraction_full 0.981
_diffrn_reflns_point_group_measured_fraction_max 0.981
_diffrn_reflns_theta_full 25.010
_diffrn_reflns_theta_max 25.010
_diffrn_reflns_theta_min 0.930
_exptl_absorpt_coefficient_mu 6.223
_exptl_absorpt_correction_T_max 0.5222
_exptl_absorpt_correction_T_min 0.4762
_exptl_absorpt_correction_type multi-scan
_exptl_absorpt_process_details '(SADABS; Sheldrick, 2003)'
_exptl_crystal_colour Blue
_exptl_crystal_density_diffrn 2.519
_exptl_crystal_description Slice
_exptl_crystal_F_000 16216
_exptl_crystal_size_max 0.140
_exptl_crystal_size_mid 0.130
_exptl_crystal_size_min 0.120
_refine_diff_density_max 4.057
_refine_diff_density_min -2.240
_refine_diff_density_rms 0.411
_refine_ls_extinction_method none
_refine_ls_goodness_of_fit_ref 1.085
_refine_ls_hydrogen_treatment constr
_refine_ls_matrix_type fullcycle
_refine_ls_number_parameters 1529
_refine_ls_number_reflns 38579
_refine_ls_number_restraints 20
_refine_ls_restrained_S_all 1.088
_refine_ls_R_factor_all 0.1391
_refine_ls_R_factor_gt 0.0726
_refine_ls_shift/su_max 0.006
_refine_ls_shift/su_mean 0.000
_refine_ls_structure_factor_coef Fsqd
_refine_ls_weighting_details 'w=1/[\s^2^(Fo^2^)+(0.1000P)^2^] where P=(Fo^2^+2Fc^2^)/3'
_refine_ls_weighting_scheme calc
_refine_ls_wR_factor_gt 0.1810
_refine_ls_wR_factor_ref 0.2080
_reflns_Friedel_coverage 0.000
_reflns_number_gt 23130
_reflns_number_total 38579
_reflns_threshold_expression 'I > 2\s(I)'
_cod_data_source_file c6dt04118c2.cif
_cod_data_source_block zy-18
_cod_depositor_comments 'Adding full bibliography for 7041366--7041367.cif.'
_cod_database_code 7041367
_shelx_shelxl_version_number 2014/7
_shelx_space_group_comment
;
The symmetry employed for this shelxl refinement is uniquely defined
by the following loop, which should always be used as a source of
symmetry information in preference to the above space-group names.
They are only intended as comments.
;
_shelx_estimated_absorpt_t_min 0.476
_shelx_estimated_absorpt_t_max 0.522

loop_
_space_group_symop_operation_xyz
'x, y, z'
'-x+1/2, y+1/2, -z+1/2'
'-x, -y, -z'
'x-1/2, -y-1/2, z-1/2'

loop_
_atom_site_label
_atom_site_type_symbol
_atom_site_fract_x
_atom_site_fract_y
_atom_site_fract_z
_atom_site_U_iso_or_equiv
_atom_site_adp_type
_atom_site_occupancy
_atom_site_site_symmetry_order
_atom_site_calc_flag
_atom_site_refinement_flags_posn
_atom_site_refinement_flags_adp
_atom_site_refinement_flags_occupancy
Pr1 Pr 1.10409(3) 0.74940(2) -0.60097(2) 0.01620(16) Uani 1 1 d . . .
Pr2 Pr 1.23528(3) 0.85038(2) -0.61536(2) 0.01641(16) Uani 1 1 d . . .
Pr3 Pr 1.23010(3) 0.91373(2) -0.71743(2) 0.01827(17) Uani 1 1 d . . .
Pr4 Pr 1.07795(3) 0.83851(2) -0.69613(2) 0.01935(17) Uani 1 1 d . . .
Pr5 Pr 0.90875(3) 1.11968(3) -0.19039(2) 0.02182(18) Uani 1 1 d . . .
Pr6 Pr 0.83769(3) 1.05283(2) -0.45362(2) 0.01606(16) Uani 1 1 d . . .
Pr7 Pr 0.97182(3) 0.71491(2) -0.68898(2) 0.01800(17) Uani 1 1 d . . .
Pr8 Pr 1.03168(3) 0.84622(2) -0.53226(2) 0.01656(16) Uani 1 1 d . . .
Pr9 Pr 0.96065(3) 0.78276(2) -0.79513(2) 0.02068(18) Uani 1 1 d . . .
Pr10 Pr 0.84267(3) 0.95126(2) -0.28975(2) 0.01932(17) Uani 1 1 d . . .
Pr11 Pr 0.85923(3) 0.87135(2) -0.57923(2) 0.01910(17) Uani 1 1 d . . .
Pr12 Pr 0.89067(3) 0.93402(2) -0.39274(2) 0.01845(17) Uani 1 1 d . . .
Pr13 Pr 0.95699(3) 0.99461(2) -0.58918(2) 0.01720(16) Uani 1 1 d . . .
Pr14 Pr 0.97850(3) 0.98787(3) -0.19644(2) 0.02482(19) Uani 1 1 d . . .
Pr15 Pr 0.88912(3) 0.91338(2) -0.67737(2) 0.02126(18) Uani 1 1 d . . .
Pr16 Pr 0.81863(3) 0.78655(2) -0.67261(2) 0.02115(18) Uani 1 1 d . . .
Pr17 Pr 0.81140(3) 0.85345(3) -0.77843(2) 0.02351(19) Uani 1 1 d . . .
Pr18 Pr 0.90072(3) 0.82822(3) -0.47002(2) 0.02290(18) Uani 1 1 d . . .
Pr19 Pr 0.99505(3) 0.99828(2) -0.30927(2) 0.02014(17) Uani 1 1 d . . .
Pr20 Pr 0.77843(3) 0.92349(3) -0.49473(2) 0.02252(18) Uani 1 1 d . . .
Pr21 Pr 1.13927(3) 1.00751(3) -0.22704(2) 0.02566(19) Uani 1 1 d . . .
Ni1 Ni 0.98955(7) 0.65800(6) -0.77736(4) 0.0208(4) Uani 1 1 d . . .
Ni2 Ni 0.87512(7) 1.08749(5) -0.54395(4) 0.0156(4) Uani 1 1 d . . .
Ni3 Ni 1.05338(7) 0.63280(5) -0.62618(4) 0.0195(4) Uani 1 1 d . . .
Ni4 Ni 1.26197(7) 0.72571(5) -0.59536(4) 0.0191(4) Uani 1 1 d . . .
Ni5 Ni 1.36035(7) 0.86927(6) -0.65907(4) 0.0205(4) Uani 1 1 d . . .
Ni6 Ni 0.73035(8) 0.93967(6) -0.83735(5) 0.0322(5) Uani 1 1 d . . .
Ni7 Ni 1.30837(7) 0.88524(6) -0.52080(4) 0.0194(4) Uani 1 1 d . . .
Ni8 Ni 0.82870(7) 0.66089(6) -0.69076(5) 0.0242(4) Uani 1 1 d . . .
Ni9 Ni 1.11437(7) 0.73553(5) -0.49963(4) 0.0190(4) Uani 1 1 d . . .
Ni10 Ni 1.24905(8) 0.85590(6) -0.80571(4) 0.0237(4) Uani 1 1 d . . .
Ni11 Ni 0.79167(8) 0.85712(6) -0.34926(4) 0.0236(4) Uani 1 1 d . . .
Ni12 Ni 0.81325(8) 0.76392(6) -0.84963(4) 0.0261(4) Uani 1 1 d . . .
Ni13 Ni 0.89376(8) 0.87996(6) -0.20356(4) 0.0265(4) Uani 1 1 d . . .
Ni14 Ni 0.96661(8) 1.21075(6) -0.12538(4) 0.0260(4) Uani 1 1 d . . .
Ni15 Ni 1.29610(7) 1.02274(6) -0.74003(4) 0.0219(4) Uani 1 1 d . . .
Ni16 Ni 0.91084(9) 1.03099(6) -0.11886(5) 0.0311(5) Uani 1 1 d . . .
Ni17 Ni 0.74274(8) 0.77812(6) -0.59799(5) 0.0311(5) Uani 1 1 d . . .
Ni18 Ni 0.68542(8) 0.79830(6) -0.74798(5) 0.0286(5) Uani 1 1 d . . .
Ni19 Ni 1.10972(9) 0.94337(7) -0.13720(5) 0.0394(5) Uani 1 1 d . . .
Na1 Na 0.7580(7) 0.1934(5) 0.0412(3) 0.063(4) Uani 0.5 1 d . . P
Cl1 Cl 0.39795(18) 0.59581(14) -0.38278(10) 0.0432(11) Uani 1 1 d . . .
Cl2 Cl 1.0000 1.0000 -0.5000 0.0481(16) Uani 1 2 d S . P
Cl3 Cl 0.5816(2) 0.20524(18) 0.06500(13) 0.0665(15) Uani 1 1 d . . .
Cl4 Cl 0.8106(3) 0.4914(2) -0.10622(16) 0.0916(19) Uani 1 1 d . . .
Cl5 Cl 1.1606(3) 0.9165(3) -0.18392(17) 0.112(3) Uani 1 1 d . . .
Cl6 Cl 1.0100(4) 0.2566(4) 0.2930(4) 0.089(4) Uani 0.5 1 d . . P
O1 O 0.6580(6) 1.0017(5) -0.9362(4) 0.082(4) Uiso 1 1 d . . .
O2 O 0.8867(10) 0.9160(8) -0.4678(6) 0.169(9) Uiso 1 1 d . . .
O3 O 1.3115(4) 1.0247(4) -0.5016(3) 0.042(3) Uiso 1 1 d . . .
O4 O 1.0788(3) 0.9873(3) -0.7371(2) 0.0151(18) Uiso 1 1 d . . .
O5 O 1.1855(3) 0.8484(3) -0.6839(2) 0.0193(19) Uiso 1 1 d . . .
O6 O 1.3289(4) 0.8836(3) -0.5743(2) 0.026(2) Uiso 1 1 d . . .
O7 O 1.2852(3) 0.9045(3) -0.6524(2) 0.0200(19) Uiso 1 1 d . . .
O8 O 1.0013(3) 0.8355(3) -0.8401(2) 0.0184(19) Uiso 1 1 d . . .
O9 O 1.0096(3) 0.8000(3) -0.5989(2) 0.0169(18) Uiso 1 1 d . . .
O10 O 0.9712(3) 0.8588(3) -0.6958(2) 0.0165(18) Uiso 1 1 d . . .
O11 O 1.1153(3) 0.7899(3) -0.5385(2) 0.0176(18) Uiso 1 1 d . . .
O12 O 1.0197(3) 1.0519(3) -0.3569(2) 0.0161(18) Uiso 1 1 d . . .
O13 O 0.9360(3) 0.7774(3) -0.6473(2) 0.0170(18) Uiso 1 1 d . . .
O14 O 1.0181(3) 0.6975(3) -0.6227(2) 0.0201(19) Uiso 1 1 d . . .
O15 O 1.1322(4) 0.6694(3) -0.6215(2) 0.024(2) Uiso 1 1 d . . .
O16 O 0.8786(3) 0.8337(3) -0.7146(2) 0.0190(19) Uiso 1 1 d . . .
O17 O 1.1816(3) 0.9668(3) -0.6742(2) 0.0189(19) Uiso 1 1 d . . .
O18 O 1.2109(4) 0.9935(3) -0.7455(2) 0.023(2) Uiso 1 1 d . . .
O19 O 1.0645(4) 1.0541(3) -0.2686(2) 0.0211(19) Uiso 1 1 d . . .
O20 O 1.0906(3) 0.8835(3) -0.5767(2) 0.0132(17) Uiso 1 1 d . . .
O21 O 0.9140(4) 0.6513(3) -0.6601(2) 0.023(2) Uiso 1 1 d . . .
O22 O 0.8908(4) 1.0334(3) -0.1781(2) 0.024(2) Uiso 1 1 d . . .
O23 O 1.1992(4) 0.7070(3) -0.4972(2) 0.023(2) Uiso 1 1 d . . .
O24 O 1.0666(4) 0.7602(3) -0.6699(2) 0.023(2) Uiso 1 1 d . . .
O25 O 1.0011(4) 0.9555(3) -0.3670(2) 0.0213(19) Uiso 1 1 d . . .
O26 O 1.1785(3) 0.9325(3) -0.6167(2) 0.0161(18) Uiso 1 1 d . . .
O27 O 1.1207(4) 0.9152(3) -0.7431(2) 0.024(2) Uiso 1 1 d . . .
O28 O 0.9150(3) 1.0788(3) -0.4897(2) 0.0125(17) Uiso 1 1 d . . .
O29 O 1.0584(4) 0.8821(3) -0.6397(2) 0.022(2) Uiso 1 1 d . . .
O30 O 0.8487(4) 1.2298(3) -0.5526(2) 0.023(2) Uiso 1 1 d . . .
O31 O 0.8628(4) 0.7231(3) -0.7071(2) 0.022(2) Uiso 1 1 d . . .
O32 O 0.8052(3) 0.9749(3) -0.4344(2) 0.0163(18) Uiso 1 1 d . . .
O33 O 1.2797(3) 0.9534(3) -0.5242(2) 0.0192(19) Uiso 1 1 d . . .
O34 O 1.0569(4) 0.9254(3) -0.7057(2) 0.022(2) Uiso 1 1 d . . .
O35 O 1.0496(3) 0.9177(3) -0.4317(2) 0.0205(19) Uiso 1 1 d . . .
O36 O 0.9256(3) 0.9304(3) -0.3200(2) 0.0177(18) Uiso 1 1 d . . .
O37 O 1.0143(3) 0.7188(3) -0.7500(2) 0.0163(18) Uiso 1 1 d . . .
O38 O 0.9715(4) 0.8498(3) -0.1737(3) 0.037(2) Uiso 1 1 d . . .
O39 O 0.8070(3) 0.9275(3) -0.3575(2) 0.0165(18) Uiso 1 1 d . . .
O40 O 0.9280(4) 0.9226(3) -0.2387(2) 0.025(2) Uiso 1 1 d . . .
O41 O 1.0494(3) 0.6135(3) -0.7408(2) 0.0189(19) Uiso 1 1 d . . .
O42 O 1.1922(4) 0.8540(3) -0.7695(2) 0.0210(19) Uiso 1 1 d . . .
O43 O 0.6787(3) 1.0339(3) -0.2950(2) 0.0175(18) Uiso 1 1 d . . .
O44 O 1.0695(4) 0.6191(3) -0.5678(2) 0.024(2) Uiso 1 1 d . . .
O45 O 1.1278(3) 0.8337(3) -0.6150(2) 0.0178(18) Uiso 1 1 d . . .
O46 O 0.7075(4) 0.8727(3) -0.3369(2) 0.029(2) Uiso 1 1 d . . .
O47 O 0.9284(3) 0.8185(3) -0.5361(2) 0.0195(19) Uiso 1 1 d . . .
O48 O 0.9903(4) 1.0038(3) -0.1249(2) 0.030(2) Uiso 1 1 d . . .
O49 O 1.1051(4) 1.2205(3) -0.1398(2) 0.026(2) Uiso 1 1 d . . .
O50 O 0.8734(4) 0.9460(3) -0.6169(2) 0.023(2) Uiso 1 1 d . . .
O51 O 0.9317(4) 0.8487(3) -0.6203(2) 0.028(2) Uiso 1 1 d . . .
O52 O 0.8833(4) 1.1594(3) -0.5305(2) 0.0209(19) Uiso 1 1 d . . .
O53 O 0.8660(3) 1.0159(3) -0.5592(2) 0.0204(19) Uiso 1 1 d . . .
O54 O 0.8291(4) 0.7891(3) -0.6023(2) 0.024(2) Uiso 1 1 d . . .
O55 O 1.3251(4) 0.9848(3) -0.7832(2) 0.031(2) Uiso 1 1 d . . .
O56 O 1.1130(3) 0.9886(3) -0.6422(2) 0.0195(19) Uiso 1 1 d . . .
O57 O 1.3178(4) 0.8108(3) -0.6407(2) 0.026(2) Uiso 1 1 d . . .
O58 O 0.9240(4) 0.6971(3) -0.8110(2) 0.026(2) Uiso 1 1 d . . .
O59 O 1.0583(4) 0.8215(3) -0.7630(3) 0.033(2) Uiso 1 1 d . . .
O60 O 1.2750(4) 0.9198(3) -0.7779(2) 0.022(2) Uiso 1 1 d . . .
O61 O 0.9127(4) 0.8573(3) -0.7884(2) 0.027(2) Uiso 1 1 d . . .
O62 O 1.4068(4) 0.8829(3) -0.6036(2) 0.029(2) Uiso 1 1 d . . .
O63 O 0.8338(4) 0.8643(3) -0.2938(2) 0.022(2) Uiso 1 1 d . . .
O64 O 1.2329(4) 0.6592(3) -0.6134(2) 0.023(2) Uiso 1 1 d . . .
O65 O 1.1989(4) 0.7639(3) -0.6284(2) 0.0209(19) Uiso 1 1 d . . .
O66 O 0.9391(4) 1.0997(3) -0.1205(2) 0.028(2) Uiso 1 1 d . . .
O67 O 1.2884(4) 0.7892(3) -0.5682(2) 0.025(2) Uiso 1 1 d . . .
O68 O 1.3266(4) 0.7331(3) -0.6286(2) 0.0204(19) Uiso 1 1 d . . .
O69 O 0.8506(4) 0.6137(3) -0.7300(2) 0.030(2) Uiso 1 1 d . . .
O70 O 0.7987(4) 1.0926(3) -0.5217(2) 0.022(2) Uiso 1 1 d . . .
O71 O 0.7283(4) 0.7894(3) -0.7929(2) 0.028(2) Uiso 1 1 d . . .
O72 O 1.0401(4) 0.6629(3) -0.8186(2) 0.027(2) Uiso 1 1 d . . .
O73 O 0.9308(4) 0.6526(3) -0.7406(2) 0.025(2) Uiso 1 1 d . . .
O74 O 0.8183(4) 0.9287(3) -0.8168(2) 0.030(2) Uiso 1 1 d . . .
O75 O 0.7192(4) 0.9194(3) -0.2226(2) 0.031(2) Uiso 1 1 d . . .
O76 O 1.1178(4) 0.8076(3) -0.8432(2) 0.032(2) Uiso 1 1 d . . .
O77 O 1.2225(3) 0.8731(3) -0.5500(2) 0.0182(19) Uiso 1 1 d . . .
O78 O 0.9288(4) 1.0013(3) -0.4299(3) 0.037(2) Uiso 1 1 d . . .
O79 O 1.0862(3) 0.6938(3) -0.5486(2) 0.0186(19) Uiso 1 1 d . . .
O80 O 1.0493(4) 1.2285(3) -0.0933(2) 0.031(2) Uiso 1 1 d . . .
O81 O 1.3192(4) 0.8230(3) -0.7706(2) 0.027(2) Uiso 1 1 d . . .
O82 O 1.3136(4) 0.8577(3) -0.7141(2) 0.022(2) Uiso 1 1 d . . .
O83 O 1.1855(4) 0.8945(3) -0.8412(2) 0.026(2) Uiso 1 1 d . . .
O84 O 1.2171(4) 0.7942(3) -0.8376(2) 0.027(2) Uiso 1 1 d . . .
O85 O 0.8872(4) 1.0051(3) -0.6919(2) 0.024(2) Uiso 1 1 d . . .
O86 O 1.3415(4) 0.8172(3) -0.5122(2) 0.024(2) Uiso 1 1 d . . .
O87 O 0.9569(4) 0.7905(3) -0.7259(2) 0.022(2) Uiso 1 1 d . . .
O88 O 0.8518(4) 0.7716(3) -0.7922(2) 0.023(2) Uiso 1 1 d . . .
O89 O 1.2134(4) 1.1662(3) -0.1528(2) 0.028(2) Uiso 1 1 d . . .
O90 O 0.8149(4) 0.8673(3) -0.6498(2) 0.025(2) Uiso 1 1 d . . .
O91 O 0.9075(4) 0.9348(3) -0.1656(2) 0.029(2) Uiso 1 1 d . . .
O92 O 0.8011(4) 0.7034(3) -0.6509(2) 0.028(2) Uiso 1 1 d . . .
O93 O 1.0272(4) 0.7407(3) -0.8328(2) 0.028(2) Uiso 1 1 d . . .
O94 O 0.9894(4) 1.0725(3) -0.2017(2) 0.028(2) Uiso 1 1 d . . .
O95 O 1.2034(4) 0.7243(3) -0.5582(2) 0.0210(19) Uiso 1 1 d . . .
O96 O 0.7035(4) 1.1178(3) -0.5358(2) 0.026(2) Uiso 1 1 d . . .
O97 O 1.1844(4) 1.0731(3) -0.2636(2) 0.030(2) Uiso 1 1 d . . .
O98 O 0.8756(4) 0.8458(3) -0.3653(2) 0.029(2) Uiso 1 1 d . . .
O99 O 0.5957(4) 1.0723(3) -0.3249(2) 0.028(2) Uiso 1 1 d . . .
O100 O 1.0861(4) 1.0023(3) -0.1712(3) 0.034(2) Uiso 1 1 d . . .
O101 O 1.0395(4) 0.6448(3) -0.6850(2) 0.026(2) Uiso 1 1 d . . .
O102 O 0.8765(4) 0.8236(3) -0.2401(2) 0.030(2) Uiso 1 1 d . . .
O103 O 0.7110(4) 0.8907(3) -0.7977(2) 0.032(2) Uiso 1 1 d . . .
O104 O 0.8194(5) 0.9484(4) -0.5554(3) 0.052(3) Uiso 1 1 d . . .
O105 O 0.7446(4) 0.9950(3) -0.7960(3) 0.037(2) Uiso 1 1 d . . .
O106 O 0.7433(4) 0.6628(3) -0.7242(3) 0.035(2) Uiso 1 1 d . . .
O107 O 0.7485(4) 0.8429(4) -0.4042(3) 0.045(3) Uiso 1 1 d D U .
O108 O 0.7304(4) 0.7428(3) -0.8431(3) 0.041(3) Uiso 1 1 d . . .
O109 O 0.7335(4) 0.9357(3) -0.3003(2) 0.027(2) Uiso 1 1 d . . .
O110 O 0.7582(4) 0.8356(3) -0.7249(2) 0.023(2) Uiso 1 1 d . . .
O111 O 0.9614(4) 0.7549(3) -0.4627(3) 0.034(2) Uiso 1 1 d . . .
O112 O 0.9634(4) 1.1617(3) -0.0815(3) 0.033(2) Uiso 1 1 d . . .
O113 O 1.0341(4) 0.7640(3) -0.4964(2) 0.0206(19) Uiso 1 1 d . . .
O114 O 0.8167(4) 0.9146(3) -0.2276(2) 0.029(2) Uiso 1 1 d . . .
O115 O 0.7187(4) 0.7886(3) -0.6554(2) 0.026(2) Uiso 1 1 d . . .
O116 O 0.7390(4) 0.7423(3) -0.7224(2) 0.027(2) Uiso 1 1 d . . .
O117 O 0.8708(4) 1.0444(3) -0.6396(2) 0.029(2) Uiso 1 1 d . . .
O118 O 1.0425(4) 0.9646(3) -0.2461(2) 0.027(2) Uiso 1 1 d . . .
O119 O 1.0706(4) 0.9668(4) -0.0916(3) 0.040(3) Uiso 1 1 d . . .
O120 O 0.7486(4) 0.7031(3) -0.6034(3) 0.033(2) Uiso 1 1 d . . .
O121 O 0.7415(4) 0.8535(3) -0.5906(2) 0.031(2) Uiso 1 1 d . . .
O122 O 0.8245(4) 0.9986(3) -0.5086(2) 0.021(2) Uiso 1 1 d . . .
O123 O 0.9595(4) 0.9126(4) -0.5551(3) 0.043(3) Uiso 1 1 d . . .
O124 O 0.7214(5) 0.9892(4) -0.8806(3) 0.050(3) Uiso 1 1 d . . .
O125 O 0.6578(5) 0.9969(4) -0.7782(3) 0.048(3) Uiso 1 1 d . . .
O126 O 1.2685(4) 1.1111(3) -0.1171(3) 0.035(2) Uiso 1 1 d . . .
O127 O 0.6982(4) 0.8988(3) -0.5505(3) 0.040(3) Uiso 1 1 d . . .
O128 O 1.1318(4) 0.7562(4) -0.7249(3) 0.049(3) Uiso 1 1 d D U .
O129 O 0.6352(4) 0.8513(3) -0.7806(3) 0.037(2) Uiso 1 1 d . . .
O130 O 1.1704(4) 0.9441(3) -0.8904(3) 0.040(3) Uiso 1 1 d . . .
O131 O 0.9738(4) 0.5953(3) -0.6299(2) 0.028(2) Uiso 1 1 d . . .
O132 O 0.8781(4) 0.9642(3) -0.1140(3) 0.038(2) Uiso 1 1 d . . .
O133 O 1.0288(4) 0.9145(3) -0.1675(2) 0.032(2) Uiso 1 1 d . . .
O134 O 0.6402(4) 0.8044(3) -0.7036(3) 0.037(2) Uiso 1 1 d . . .
O135 O 0.8175(5) 0.8493(4) -0.5205(3) 0.049(3) Uiso 1 1 d . . .
O136 O 0.9973(4) 0.8650(3) -0.4720(2) 0.031(2) Uiso 1 1 d . . .
O137 O 0.7151(5) 0.8691(5) -0.4618(4) 0.090(4) Uiso 1 1 d D U .
O138 O 0.8346(4) 0.6927(3) -0.8522(3) 0.036(2) Uiso 1 1 d . . .
O139 O 0.9053(4) 0.7925(4) -0.4038(3) 0.044(3) Uiso 1 1 d . . .
O140 O 0.9684(5) 0.8802(4) -0.4187(3) 0.062(3) Uiso 1 1 d . . .
O141 O 1.2278(5) 0.7626(5) -0.7137(4) 0.077(4) Uiso 1 1 d D U .
N1 N 0.6219(5) 0.9526(4) -0.2884(3) 0.027(3) Uiso 1 1 d . . .
H1A H 0.6042 0.9334 -0.2705 0.032 Uiso 1 1 calc R U .
N2 N 0.9546(5) 1.0360(4) -0.0619(3) 0.028(3) Uiso 1 1 d . . .
H4AA H 0.9282 1.0234 -0.0455 0.034 Uiso 1 1 calc R U .
N3 N 1.2112(5) 1.2253(4) -0.0910(3) 0.033(3) Uiso 1 1 d . . .
H3C H 1.2435 1.2472 -0.0801 0.039 Uiso 1 1 calc R U .
N4 N 0.6396(5) 0.9423(4) -0.8499(3) 0.039(3) Uiso 1 1 d . . .
H4A H 0.6270 0.9692 -0.8359 0.047 Uiso 1 1 calc R U .
N5 N 1.1051(5) 0.5779(4) -0.6412(3) 0.029(3) Uiso 1 1 d . . .
H5C H 1.0953 0.5485 -0.6290 0.035 Uiso 1 1 calc R U .
N6 N 1.4148(5) 0.8148(4) -0.6751(3) 0.025(3) Uiso 1 1 d . . .
H6A H 1.4572 0.8234 -0.6675 0.030 Uiso 1 1 calc R U .
N7 N 0.6331(5) 0.7421(4) -0.7754(3) 0.035(3) Uiso 1 1 d . . .
H7A H 0.5906 0.7484 -0.7761 0.041 Uiso 1 1 calc R U .
N8 N 1.0861(5) 0.7346(4) -0.8931(3) 0.028(3) Uiso 1 1 d . . .
H8C H 1.0743 0.7313 -0.9211 0.033 Uiso 1 1 calc R U .
N9 N 1.3017(5) 0.8821(4) -0.8440(3) 0.033(3) Uiso 1 1 d . . .
H9C H 1.3276 0.8569 -0.8507 0.040 Uiso 1 1 calc R U .
N10 N 0.8194(4) 1.1141(3) -0.5930(3) 0.020(2) Uiso 1 1 d . . .
H10A H 0.8259 1.0970 -0.6159 0.023 Uiso 1 1 calc R U .
N11 N 0.8134(5) 0.6083(4) -0.6527(3) 0.023(2) Uiso 1 1 d . . .
H11C H 0.7820 0.5870 -0.6658 0.028 Uiso 1 1 calc R U .
N12 N 0.9356(5) 0.6021(4) -0.8038(3) 0.028(3) Uiso 1 1 d . . .
H12A H 0.9598 0.5782 -0.8139 0.034 Uiso 1 1 calc R U .
N13 N 0.7983(4) 1.0550(3) -0.7395(3) 0.022(2) Uiso 1 1 d . . .
H13B H 0.8126 1.0564 -0.7602 0.026 Uiso 1 1 calc R U .
N14 N 1.0829(5) 0.6760(4) -0.4756(3) 0.027(3) Uiso 1 1 d . . .
H14A H 1.1073 0.6703 -0.4500 0.032 Uiso 1 1 calc R U .
N15 N 0.8399(5) 0.8567(4) -0.1665(3) 0.031(3) Uiso 1 1 d . . .
H15C H 0.8490 0.8234 -0.1600 0.037 Uiso 1 1 calc R U .
N16 N 1.3198(4) 0.6978(3) -0.5480(3) 0.018(2) Uiso 1 1 d . . .
H16A H 1.3445 0.6730 -0.5565 0.022 Uiso 1 1 calc R U .
N17 N 1.3927(5) 0.9162(4) -0.5074(3) 0.027(3) Uiso 1 1 d . . .
H17C H 1.4145 0.9021 -0.4834 0.033 Uiso 1 1 calc R U .
N18 N 0.8056(5) 0.7845(4) -0.3369(3) 0.026(3) Uiso 1 1 d . . .
H18A H 0.7671 0.7682 -0.3386 0.032 Uiso 1 1 calc R U .
N19 N 0.6501(5) 0.7878(4) -0.6006(3) 0.037(3) Uiso 1 1 d . . .
H19A H 0.6338 0.7591 -0.5910 0.044 Uiso 1 1 calc R U .
C38 C 0.7521(5) 1.1063(4) -0.5454(3) 0.016(3) Uiso 1 1 d . . .
C39 C 0.8342(5) 1.1641(4) -0.5955(3) 0.016(3) Uiso 1 1 d . . .
H39A H 0.7990 1.1811 -0.6086 0.019 Uiso 1 1 calc R U .
H39B H 0.8650 1.1674 -0.6108 0.019 Uiso 1 1 calc R U .
C40 C 0.8559(5) 1.1861(4) -0.5569(3) 0.023(3) Uiso 1 1 d . . .
C41 C 0.8713(6) 0.5813(5) -0.6424(4) 0.031(3) Uiso 1 1 d . . .
H41A H 0.8745 0.5678 -0.6170 0.037 Uiso 1 1 calc R U .
H41B H 0.8710 0.5554 -0.6605 0.037 Uiso 1 1 calc R U .
C42 C 0.9245(5) 0.6119(4) -0.6430(3) 0.022(3) Uiso 1 1 d . . .
C43 C 0.7930(6) 0.6312(5) -0.6198(4) 0.030(3) Uiso 1 1 d . . .
H43A H 0.8240 0.6275 -0.5970 0.036 Uiso 1 1 calc R U .
H43B H 0.7577 0.6146 -0.6153 0.036 Uiso 1 1 calc R U .
C44 C 0.7782(6) 0.6837(5) -0.6255(4) 0.031(3) Uiso 1 1 d . . .
C45 C 0.9079(7) 0.5818(5) -0.7731(4) 0.040(4) Uiso 1 1 d . . .
H45A H 0.9348 0.5585 -0.7587 0.048 Uiso 1 1 calc R U .
H45B H 0.8711 0.5656 -0.7845 0.048 Uiso 1 1 calc R U .
C46 C 0.8944(6) 0.6193(5) -0.7463(3) 0.025(3) Uiso 1 1 d . . .
C47 C 0.8818(6) 0.6756(5) -0.8335(4) 0.026(3) Uiso 1 1 d . . .
C48 C 0.8880(7) 0.6214(5) -0.8352(4) 0.038(4) Uiso 1 1 d . . .
H48A H 0.8500 0.6070 -0.8334 0.046 Uiso 1 1 calc R U .
H48B H 0.8973 0.6127 -0.8598 0.046 Uiso 1 1 calc R U .
C49 C 0.7401(7) 1.0304(6) -0.7362(4) 0.045(4) Uiso 1 1 d . . .
H49A H 0.7481 1.0076 -0.7153 0.054 Uiso 1 1 calc R U .
H49B H 0.7125 1.0539 -0.7298 0.054 Uiso 1 1 calc R U .
C50 C 0.7114(6) 1.0058(5) -0.7712(4) 0.032(3) Uiso 1 1 d . . .
C51 C 0.8266(6) 1.0756(5) -0.7029(4) 0.033(3) Uiso 1 1 d . . .
H51A H 0.7960 1.0897 -0.6909 0.039 Uiso 1 1 calc R U .
H51B H 0.8535 1.1007 -0.7075 0.039 Uiso 1 1 calc R U .
C52 C 0.8614(5) 1.0394(4) -0.6758(3) 0.020(3) Uiso 1 1 d . . .
C53 C 1.0873(6) 0.6351(5) -0.5003(3) 0.029(3) Uiso 1 1 d . . .
H53A H 1.0569 0.6120 -0.4974 0.035 Uiso 1 1 calc R U .
H53B H 1.1262 0.6202 -0.4924 0.035 Uiso 1 1 calc R U .
C54 C 1.0790(6) 0.6498(5) -0.5426(4) 0.025(3) Uiso 1 1 d . . .
C1A C 0.9367(5) 0.8273(4) -0.7120(3) 0.022(3) Uiso 1 1 d . . .
C2A C 1.0851(5) 0.9434(4) -0.7289(3) 0.020(3) Uiso 1 1 d . . .
C3A C 0.8365(6) 0.9893(5) -0.5417(3) 0.023(3) Uiso 1 1 d . . .
C4A C 1.0061(5) 0.8895(4) -0.4411(3) 0.023(3) Uiso 1 1 d . . .
C5A C 1.0903(5) 0.8671(4) -0.6105(3) 0.021(3) Uiso 1 1 d . . .
C6A C 0.9615(5) 0.8073(4) -0.6217(3) 0.016(3) Uiso 1 1 d . . .
C7A C 1.1566(5) 0.9613(4) -0.6444(3) 0.016(3) Uiso 1 1 d . . .
C8A C 0.7643(5) 0.8618(6) -0.4346(3) 0.082(4) Uiso 1 1 d D U .
C72 C 0.8513(6) 0.8254(5) -0.2747(3) 0.024(3) Uiso 1 1 d . . .
C73 C 0.6217(6) 0.7947(5) -0.6406(4) 0.039(4) Uiso 1 1 d . . .
H73A H 0.5996 0.8243 -0.6427 0.047 Uiso 1 1 calc R U .
H73B H 0.5928 0.7694 -0.6480 0.047 Uiso 1 1 calc R U .
C74 C 0.6636(7) 0.7958(6) -0.6691(4) 0.042(4) Uiso 1 1 d . . .
C75 C 0.6463(7) 0.8272(6) -0.5737(5) 0.055(5) Uiso 1 1 d . . .
H75A H 0.6457 0.8144 -0.5484 0.066 Uiso 1 1 calc R U .
H75B H 0.6093 0.8445 -0.5823 0.066 Uiso 1 1 calc R U .
C76 C 0.7005(7) 0.8619(5) -0.5710(4) 0.041(4) Uiso 1 1 d . . .
C55 C 1.0190(6) 0.6880(4) -0.4720(4) 0.026(3) Uiso 1 1 d . . .
H55A H 0.9915 0.6702 -0.4911 0.032 Uiso 1 1 calc R U .
H55B H 1.0129 0.6782 -0.4469 0.032 Uiso 1 1 calc R U .
C56 C 1.0047(6) 0.7399(5) -0.4772(4) 0.028(3) Uiso 1 1 d . . .
C57 C 0.8517(6) 0.8844(5) -0.1318(4) 0.032(3) Uiso 1 1 d . . .
H57A H 0.8784 0.8670 -0.1119 0.038 Uiso 1 1 calc R U .
H57B H 0.8145 0.8900 -0.1230 0.038 Uiso 1 1 calc R U .
C58 C 0.8802(6) 0.9318(5) -0.1385(4) 0.028(3) Uiso 1 1 d . . .
C59 C 0.7709(6) 0.9017(5) -0.2139(4) 0.025(3) Uiso 1 1 d . . .
C60 C 0.7801(6) 0.8603(5) -0.1881(4) 0.036(4) Uiso 1 1 d . . .
H60A H 0.7526 0.8622 -0.1704 0.043 Uiso 1 1 calc R U .
H60B H 0.7707 0.8317 -0.2033 0.043 Uiso 1 1 calc R U .
C61 C 1.2824(5) 0.6771(4) -0.5236(3) 0.018(3) Uiso 1 1 d . . .
H61A H 1.3040 0.6772 -0.4971 0.021 Uiso 1 1 calc R U .
H61B H 1.2735 0.6444 -0.5311 0.021 Uiso 1 1 calc R U .
C62 C 1.2227(6) 0.7051(4) -0.5264(3) 0.023(3) Uiso 1 1 d . . .
C63 C 1.3260(6) 0.7849(5) -0.5366(4) 0.025(3) Uiso 1 1 d . . .
C64 C 1.3592(5) 0.7376(4) -0.5299(3) 0.017(3) Uiso 1 1 d . . .
H64A H 1.3951 0.7389 -0.5408 0.020 Uiso 1 1 calc R U .
H64B H 1.3713 0.7319 -0.5025 0.020 Uiso 1 1 calc R U .
C65 C 1.3852(7) 0.9668(6) -0.5012(5) 0.046(4) Uiso 1 1 d . . .
H65A H 1.4066 0.9847 -0.5176 0.055 Uiso 1 1 calc R U .
H65B H 1.4024 0.9746 -0.4747 0.055 Uiso 1 1 calc R U .
C66 C 1.3186(5) 0.9814(4) -0.5100(3) 0.022(3) Uiso 1 1 d . . .
C67 C 1.4241(7) 0.9053(6) -0.5375(4) 0.051(4) Uiso 1 1 d . . .
H67A H 1.4520 0.8797 -0.5289 0.061 Uiso 1 1 calc R U .
H67B H 1.4475 0.9328 -0.5418 0.061 Uiso 1 1 calc R U .
C68 C 1.3846(6) 0.8909(5) -0.5756(4) 0.028(3) Uiso 1 1 d . . .
C69 C 0.8763(6) 0.8059(5) -0.3787(4) 0.036(4) Uiso 1 1 d . . .
C70 C 0.8364(6) 0.7670(5) -0.3661(4) 0.039(4) Uiso 1 1 d . . .
H70A H 0.8072 0.7565 -0.3882 0.046 Uiso 1 1 calc R U .
H70B H 0.8610 0.7400 -0.3562 0.046 Uiso 1 1 calc R U .
C71 C 0.8407(7) 0.7806(5) -0.2985(4) 0.037(4) Uiso 1 1 d . . .
H71A H 0.8794 0.7675 -0.3004 0.045 Uiso 1 1 calc R U .
H71B H 0.8212 0.7578 -0.2846 0.045 Uiso 1 1 calc R U .
C1 C 0.6211(6) 1.0371(5) -0.3083(3) 0.024(3) Uiso 1 1 d . . .
C2 C 0.5829(6) 0.9940(5) -0.3000(4) 0.032(3) Uiso 1 1 d . . .
H2A H 0.5617 1.0021 -0.2797 0.038 Uiso 1 1 calc R U .
H2B H 0.5535 0.9864 -0.3229 0.038 Uiso 1 1 calc R U .
C3 C 0.6321(6) 0.9217(5) -0.3202(4) 0.034(3) Uiso 1 1 d . . .
H3A H 0.6085 0.8931 -0.3200 0.041 Uiso 1 1 calc R U .
H3B H 0.6173 0.9379 -0.3443 0.041 Uiso 1 1 calc R U .
C4 C 0.6948(5) 0.9079(4) -0.3191(3) 0.020(3) Uiso 1 1 d . . .
C5 C 0.6227(6) 0.9529(5) -0.8916(4) 0.038(4) Uiso 1 1 d . . .
H5A H 0.5848 0.9696 -0.8969 0.045 Uiso 1 1 calc R U .
H5B H 0.6182 0.9236 -0.9062 0.045 Uiso 1 1 calc R U .
C6 C 0.6704(8) 0.9830(6) -0.9036(5) 0.052(5) Uiso 1 1 d . . .
C7 C 0.6566(7) 0.8803(5) -0.8012(4) 0.041(4) Uiso 1 1 d . . .
C8 C 0.6166(6) 0.8997(5) -0.8357(4) 0.038(4) Uiso 1 1 d . . .
H8A H 0.6109 0.8758 -0.8558 0.045 Uiso 1 1 calc R U .
H8B H 0.5778 0.9064 -0.8295 0.045 Uiso 1 1 calc R U .
C9 C 1.2323(7) 1.1759(5) -0.0850(4) 0.044(4) Uiso 1 1 d . . .
H9A H 1.2039 1.1584 -0.0732 0.053 Uiso 1 1 calc R U .
H9B H 1.2702 1.1760 -0.0668 0.053 Uiso 1 1 calc R U .
C10 C 1.2408(7) 1.1494(5) -0.1207(4) 0.038(4) Uiso 1 1 d . . .
C11 C 1.1569(6) 1.2373(5) -0.0770(4) 0.038(4) Uiso 1 1 d . . .
H11A H 1.1577 1.2710 -0.0711 0.046 Uiso 1 1 calc R U .
H11B H 1.1573 1.2203 -0.0531 0.046 Uiso 1 1 calc R U .
C12 C 1.1009(6) 1.2265(5) -0.1035(4) 0.030(3) Uiso 1 1 d . . .
C13 C 1.0058(8) 1.0076(6) -0.0575(5) 0.059(5) Uiso 1 1 d . . .
H13A H 0.9989 0.9796 -0.0430 0.071 Uiso 1 1 calc R U .
H13C H 1.0387 1.0249 -0.0420 0.071 Uiso 1 1 calc R U .
C14 C 1.0254(6) 0.9914(5) -0.0936(4) 0.036(4) Uiso 1 1 d . . .
C15 C 0.9653(8) 1.0847(6) -0.0531(5) 0.058(5) Uiso 1 1 d . . .
H15A H 1.0058 1.0880 -0.0385 0.070 Uiso 1 1 calc R U .
H15B H 0.9382 1.0948 -0.0367 0.070 Uiso 1 1 calc R U .
C16 C 0.9577(7) 1.1179(5) -0.0876(4) 0.039(4) Uiso 1 1 d . . .
C17 C 1.1672(6) 0.5907(5) -0.6255(4) 0.028(3) Uiso 1 1 d . . .
H17A H 1.1921 0.5788 -0.6427 0.034 Uiso 1 1 calc R U .
H17B H 1.1795 0.5749 -0.6010 0.034 Uiso 1 1 calc R U .
C18 C 1.1787(5) 0.6440(4) -0.6197(3) 0.022(3) Uiso 1 1 d . . .
C19 C 1.0584(5) 0.6128(4) -0.7060(3) 0.023(3) Uiso 1 1 d . . .
C20 C 1.0910(6) 0.5717(5) -0.6835(3) 0.024(3) Uiso 1 1 d . . .
H20A H 1.0668 0.5434 -0.6894 0.029 Uiso 1 1 calc R U .
H20B H 1.1282 0.5665 -0.6923 0.029 Uiso 1 1 calc R U .
C21 C 1.3980(7) 0.8109(6) -0.7170(5) 0.052(5) Uiso 1 1 d . . .
H21A H 1.3985 0.7776 -0.7238 0.063 Uiso 1 1 calc R U .
H21B H 1.4285 0.8267 -0.7281 0.063 Uiso 1 1 calc R U .
C22 C 1.3381(5) 0.8312(4) -0.7352(3) 0.021(3) Uiso 1 1 d . . .
C23 C 1.4025(7) 0.7711(5) -0.6556(4) 0.042(4) Uiso 1 1 d . . .
H23A H 1.4358 0.7651 -0.6346 0.051 Uiso 1 1 calc R U .
H23B H 1.4007 0.7449 -0.6736 0.051 Uiso 1 1 calc R U .
C24 C 1.3457(5) 0.7714(4) -0.6401(3) 0.020(3) Uiso 1 1 d . . .
C25 C 0.6449(6) 0.7419(6) -0.8148(4) 0.041(4) Uiso 1 1 d . . .
H25A H 0.6394 0.7099 -0.8249 0.049 Uiso 1 1 calc R U .
H25B H 0.6157 0.7621 -0.8308 0.049 Uiso 1 1 calc R U .
C26 C 0.7051(5) 0.7582(4) -0.8176(3) 0.023(3) Uiso 1 1 d . . .
C27 C 0.7165(6) 0.7016(5) -0.7317(4) 0.032(3) Uiso 1 1 d . . .
C28 C 0.6513(6) 0.6995(5) -0.7534(4) 0.032(3) Uiso 1 1 d . . .
H28A H 0.6464 0.6724 -0.7706 0.038 Uiso 1 1 calc R U .
H28B H 0.6254 0.6949 -0.7350 0.038 Uiso 1 1 calc R U .
C29 C 1.0717(6) 0.6892(5) -0.8747(4) 0.036(4) Uiso 1 1 d . . .
H29A H 1.1079 0.6705 -0.8675 0.043 Uiso 1 1 calc R U .
H29B H 1.0433 0.6710 -0.8930 0.043 Uiso 1 1 calc R U .
C30 C 1.0452(6) 0.6991(5) -0.8389(3) 0.024(3) Uiso 1 1 d . . .
C31 C 1.1471(7) 0.7497(5) -0.8841(4) 0.043(4) Uiso 1 1 d . . .
H31A H 1.1574 0.7632 -0.9071 0.052 Uiso 1 1 calc R U .
H31B H 1.1720 0.7219 -0.8774 0.052 Uiso 1 1 calc R U .
C32 C 1.1633(6) 0.7861(5) -0.8513(4) 0.029(3) Uiso 1 1 d . . .
C33 C 1.3389(7) 0.9219(5) -0.8239(4) 0.040(4) Uiso 1 1 d . . .
H33A H 1.3442 0.9460 -0.8425 0.048 Uiso 1 1 calc R U .
H33B H 1.3781 0.9100 -0.8120 0.048 Uiso 1 1 calc R U .
C34 C 1.3083(6) 0.9442(5) -0.7929(4) 0.031(3) Uiso 1 1 d . . .
C35 C 1.2615(6) 0.8978(5) -0.8773(4) 0.034(4) Uiso 1 1 d . . .
H35A H 1.2547 0.8720 -0.8958 0.041 Uiso 1 1 calc R U .
H35B H 1.2801 0.9236 -0.8888 0.041 Uiso 1 1 calc R U .
C36 C 1.2024(6) 0.9143(5) -0.8697(4) 0.029(3) Uiso 1 1 d . . .
C37 C 0.7581(6) 1.1075(5) -0.5877(4) 0.030(3) Uiso 1 1 d . . .
H37A H 0.7427 1.0781 -0.5999 0.035 Uiso 1 1 calc R U .
H37B H 0.7336 1.1332 -0.6005 0.035 Uiso 1 1 calc R U .
C202 C 1.1772(4) 0.7451(4) -0.7280(3) 0.025(3) Uiso 1 1 d D U .
C201 C 1.1798(9) 0.7081(5) -0.7585(4) 0.078(5) Uiso 1 1 d D U .
H20D H 1.2209 0.7009 -0.7590 0.118 Uiso 1 1 calc R U .
H20E H 1.1598 0.6798 -0.7526 0.118 Uiso 1 1 calc R U .
H20F H 1.1604 0.7200 -0.7831 0.118 Uiso 1 1 calc R U .
O1H O 0.8212(4) 0.8742(4) -0.4379(3) 0.066(3) Uiso 1 1 d D U .
N20 N 1.1199(6) 0.8732(6) -0.1208(5) 0.098(6) Uiso 1 1 d D . .
H20G H 1.1470 0.8596 -0.1324 0.118 Uiso 1 1 calc R U .
H20H H 1.1332 0.8715 -0.0956 0.118 Uiso 1 1 calc R U .
C77 C 1.0636(6) 0.8477(7) -0.1309(6) 0.087(7) Uiso 1 1 d D . .
H77A H 1.0468 0.8440 -0.1080 0.104 Uiso 1 1 calc R U .
H77B H 1.0716 0.8162 -0.1397 0.104 Uiso 1 1 calc R U .
C78 C 1.0187(7) 0.8709(5) -0.1609(4) 0.041(4) Uiso 1 1 d . . .
O142 O 0.7867(4) 0.4224(4) 0.1927(3) 0.060(3) Uiso 1 1 d D U .
O4W O 0.2162(11) 0.5650(9) -0.4909(7) 0.200(11) Uiso 1 1 d . . .
O5W O 0.5319(9) 0.0489(7) 0.3819(6) 0.153(8) Uiso 1 1 d . . .
O6W O 0.5920(10) 0.3574(8) 0.4637(6) 0.158(8) Uiso 1 1 d . . .
O7W O 0.9632(8) 0.4859(7) 0.2800(5) 0.129(6) Uiso 1 1 d . . .
O8W O 0.4618(9) 0.3479(7) -0.1479(5) 0.136(7) Uiso 1 1 d . . .
O9W O 0.4899(8) 0.2272(6) -0.1223(5) 0.114(6) Uiso 1 1 d . . .
O10W O 0.5651(9) 0.1582(7) -0.1509(6) 0.145(7) Uiso 1 1 d . . .
O11W O 0.9206(9) 0.4190(7) 0.0314(5) 0.136(7) Uiso 1 1 d . . .
O12W O 0.9184(7) 0.6362(6) 0.0718(5) 0.111(6) Uiso 1 1 d . . .
O13W O 1.1866(5) 0.9649(4) -0.1010(3) 0.058(3) Uiso 1 1 d . . .
O14W O 0.9287(10) -0.1310(8) -0.0425(6) 0.159(8) Uiso 1 1 d . . .
O15W O 0.3298(8) 0.5391(6) -0.4565(5) 0.120(6) Uiso 1 1 d . . .
O16W O 0.7180(12) 0.4779(10) -0.4382(8) 0.218(12) Uiso 1 1 d . . .
O17W O 0.4795(12) 0.0259(9) 0.0594(7) 0.200(10) Uiso 1 1 d . . .
O18W O 1.0057(10) 0.4936(8) 0.3579(7) 0.172(9) Uiso 1 1 d . . .
O19W O 0.4833(11) 0.2683(9) -0.2895(7) 0.186(10) Uiso 1 1 d . . .
O20W O 1.1084(14) 0.7965(11) -0.0559(9) 0.098(10) Uiso 0.5 1 d . . P
O21W O 0.8886(15) -0.0435(12) -0.0205(9) 0.111(11) Uiso 0.5 1 d . . P
O22W O 0.9950(11) 0.6895(9) 0.0315(7) 0.187(10) Uiso 1 1 d . . .
O24W O 0.7595(5) 0.7699(4) -0.5380(3) 0.052(3) Uiso 1 1 d . . .
O23W O 0.8215(6) 0.7637(5) -0.4839(4) 0.084(4) Uiso 1 1 d . . .
O26W O 0.4888(4) 0.3554(3) -0.2241(2) 0.029(2) Uiso 1 1 d . . .
O25W O 0.3835(5) 0.1984(4) -0.1059(3) 0.054(3) Uiso 1 1 d . . .
O3W O 0.5023(15) 0.7126(12) -0.4873(9) 0.111(11) Uiso 0.5 1 d . . P
C204 C 0.8451(7) 0.4365(7) 0.1859(5) 0.161(8) Uiso 1 1 d D U .
H20C H 0.8681 0.4085 0.1823 0.193 Uiso 1 1 calc R U .
H20I H 0.8666 0.4536 0.2081 0.193 Uiso 1 1 calc R U .
C203 C 0.8380(16) 0.4668(8) 0.1515(5) 0.203(11) Uiso 1 1 d D U .
H20J H 0.8768 0.4760 0.1472 0.305 Uiso 1 1 calc R U .
H20K H 0.8171 0.4496 0.1296 0.305 Uiso 1 1 calc R U .
H20L H 0.8156 0.4947 0.1553 0.305 Uiso 1 1 calc R U .

loop_
_atom_site_aniso_label
_atom_site_aniso_U_11
_atom_site_aniso_U_22
_atom_site_aniso_U_33
_atom_site_aniso_U_23
_atom_site_aniso_U_13
_atom_site_aniso_U_12
Pr1 0.0264(4) 0.0116(3) 0.0106(3) -0.0004(3) 0.0036(3) 0.0019(3)
Pr2 0.0253(4) 0.0116(3) 0.0129(3) -0.0016(3) 0.0053(3) 0.0014(3)
Pr3 0.0289(4) 0.0123(3) 0.0154(3) -0.0002(3) 0.0087(3) 0.0004(3)
Pr4 0.0289(4) 0.0158(4) 0.0133(3) -0.0006(3) 0.0040(3) -0.0001(3)
Pr5 0.0351(4) 0.0184(4) 0.0130(3) -0.0010(3) 0.0071(3) -0.0009(3)
Pr6 0.0246(4) 0.0112(3) 0.0127(3) -0.0018(3) 0.0044(3) 0.0009(3)
Pr7 0.0279(4) 0.0128(3) 0.0133(3) -0.0027(3) 0.0040(3) 0.0011(3)
Pr8 0.0255(4) 0.0125(3) 0.0123(3) -0.0015(3) 0.0052(3) 0.0014(3)
Pr9 0.0329(4) 0.0168(4) 0.0113(3) -0.0028(3) 0.0017(3) 0.0018(3)
Pr10 0.0305(4) 0.0125(3) 0.0163(3) 0.0019(3) 0.0077(3) 0.0003(3)
Pr11 0.0257(4) 0.0151(4) 0.0163(3) -0.0031(3) 0.0037(3) 0.0011(3)
Pr12 0.0267(4) 0.0136(3) 0.0159(3) 0.0020(3) 0.0063(3) 0.0026(3)
Pr13 0.0248(4) 0.0135(3) 0.0135(3) -0.0008(3) 0.0043(3) 0.0010(3)
Pr14 0.0392(4) 0.0212(4) 0.0141(3) 0.0021(3) 0.0053(3) -0.0025(3)
Pr15 0.0329(4) 0.0163(4) 0.0136(3) -0.0032(3) 0.0023(3) -0.0022(3)
Pr16 0.0269(4) 0.0178(4) 0.0180(3) -0.0051(3) 0.0026(3) 0.0002(3)
Pr17 0.0290(4) 0.0229(4) 0.0162(3) -0.0044(3) -0.0016(3) 0.0024(3)
Pr18 0.0310(4) 0.0176(4) 0.0201(3) -0.0003(3) 0.0050(3) 0.0014(3)
Pr19 0.0291(4) 0.0191(4) 0.0123(3) 0.0004(3) 0.0041(3) 0.0002(3)
Pr20 0.0293(4) 0.0154(4) 0.0225(3) 0.0000(3) 0.0040(3) -0.0002(3)
Pr21 0.0324(4) 0.0239(4) 0.0182(3) 0.0016(3) -0.0012(3) 0.0013(3)
Ni1 0.0343(9) 0.0141(8) 0.0134(7) -0.0035(6) 0.0032(7) 0.0003(7)
Ni2 0.0246(8) 0.0107(8) 0.0107(7) -0.0017(6) 0.0016(6) 0.0039(7)
Ni3 0.0306(9) 0.0122(8) 0.0162(7) -0.0026(6) 0.0061(7) 0.0025(7)
Ni4 0.0304(9) 0.0136(8) 0.0135(7) 0.0004(6) 0.0047(6) 0.0053(7)
Ni5 0.0258(8) 0.0160(8) 0.0218(8) -0.0019(7) 0.0097(7) 0.0008(7)
Ni6 0.0378(10) 0.0307(10) 0.0239(9) -0.0019(8) -0.0045(8) 0.0063(8)
Ni7 0.0234(8) 0.0180(8) 0.0159(7) -0.0027(7) 0.0015(6) 0.0034(7)
Ni8 0.0298(9) 0.0180(9) 0.0245(8) -0.0057(7) 0.0044(7) -0.0046(7)
Ni9 0.0333(9) 0.0129(8) 0.0109(7) 0.0000(6) 0.0049(6) 0.0062(7)
Ni10 0.0377(9) 0.0180(9) 0.0186(7) -0.0013(7) 0.0135(7) -0.0003(7)
Ni11 0.0361(9) 0.0147(8) 0.0223(8) 0.0007(7) 0.0117(7) -0.0016(7)
Ni12 0.0336(10) 0.0241(9) 0.0176(8) -0.0067(7) -0.0021(7) 0.0023(8)
Ni13 0.0417(10) 0.0196(9) 0.0191(8) 0.0067(7) 0.0082(7) -0.0024(8)
Ni14 0.0433(10) 0.0217(9) 0.0131(7) -0.0019(7) 0.0062(7) 0.0011(8)
Ni15 0.0328(9) 0.0162(8) 0.0202(7) 0.0014(7) 0.0133(7) -0.0031(7)
Ni16 0.0539(11) 0.0242(10) 0.0177(8) 0.0043(7) 0.0127(8) -0.0011(9)
Ni17 0.0361(10) 0.0293(10) 0.0294(9) -0.0100(8) 0.0104(8) -0.0064(8)
Ni18 0.0284(9) 0.0277(10) 0.0275(9) -0.0069(8) 0.0004(8) 0.0013(8)
Ni19 0.0469(12) 0.0448(12) 0.0235(9) 0.0027(9) -0.0004(9) -0.0015(10)
Na1 0.103(10) 0.046(8) 0.047(6) 0.032(6) 0.035(6) 0.014(7)
Cl1 0.056(2) 0.040(2) 0.0297(18) 0.0020(17) -0.0001(17) 0.0003(19)
Cl2 0.055(3) 0.048(3) 0.040(3) -0.006(3) 0.006(3) 0.025(3)
Cl3 0.060(3) 0.076(3) 0.058(3) 0.018(2) -0.004(2) -0.007(3)
Cl4 0.128(4) 0.074(4) 0.084(3) -0.025(3) 0.047(3) -0.019(3)
Cl5 0.093(4) 0.169(7) 0.072(4) 0.010(4) 0.011(3) -0.024(4)
Cl6 0.040(5) 0.101(8) 0.125(9) 0.003(7) 0.015(6) -0.008(6)

loop_
_atom_type_symbol
_atom_type_description
_atom_type_scat_dispersion_real
_atom_type_scat_dispersion_imag
_atom_type_scat_source
C C 0.0033 0.0016 'International Tables Vol C Tables 4.2.6.8 and 6.1.1.4'
H H 0.0000 0.0000 'International Tables Vol C Tables 4.2.6.8 and 6.1.1.4'
N N 0.0061 0.0033 'International Tables Vol C Tables 4.2.6.8 and 6.1.1.4'
O O 0.0106 0.0060 'International Tables Vol C Tables 4.2.6.8 and 6.1.1.4'
Ni Ni 0.3393 1.1124 'International Tables Vol C Tables 4.2.6.8 and 6.1.1.4'
Pr Pr -0.2180 2.8214 'International Tables Vol C Tables 4.2.6.8 and 6.1.1.4'
Cl Cl 0.1484 0.1585 'International Tables Vol C Tables 4.2.6.8 and 6.1.1.4'
Na Na 0.0362 0.0249 'International Tables Vol C Tables 4.2.6.8 and 6.1.1.4'

loop_
_geom_angle_atom_site_label_1
_geom_angle_atom_site_label_2
_geom_angle_atom_site_label_3
_geom_angle
_geom_angle_site_symmetry_1
_geom_angle_site_symmetry_3
O14 Pr1 O24 69.9(3) . .
O14 Pr1 O11 119.8(3) . .
O24 Pr1 O11 142.8(3) . .
O14 Pr1 O15 66.6(3) . .
O24 Pr1 O15 83.1(3) . .
O11 Pr1 O15 134.1(3) . .
O14 Pr1 O45 134.0(2) . .
O24 Pr1 O45 74.3(3) . .
O11 Pr1 O45 75.5(3) . .
O15 Pr1 O45 136.2(3) . .
O14 Pr1 O79 68.05(18) . .
O24 Pr1 O79 137.53(19) . .
O11 Pr1 O79 68.26(18) . .
O15 Pr1 O79 74.94(19) . .
O45 Pr1 O79 143.79(18) . .
O14 Pr1 O95 125.54(18) . .
O24 Pr1 O95 136.2(2) . .
O11 Pr1 O95 70.77(18) . .
O15 Pr1 O95 71.12(18) . .
O45 Pr1 O95 100.34(18) . .
O79 Pr1 O95 69.1(3) . .
O14 Pr1 O65 131.0(3) . .
O24 Pr1 O65 76.0(3) . .
O11 Pr1 O65 108.7(3) . .
O15 Pr1 O65 75.5(3) . .
O45 Pr1 O65 62.9(3) . .
O79 Pr1 O65 130.24(18) . .
O95 Pr1 O65 63.82(18) . .
O14 Pr1 O9 73.7(3) . .
O24 Pr1 O9 80.2(3) . .
O11 Pr1 O9 70.1(2) . .
O15 Pr1 O9 140.1(3) . .
O45 Pr1 O9 72.3(2) . .
O79 Pr1 O9 93.83(18) . .
O95 Pr1 O9 140.80(18) . .
O65 Pr1 O9 133.4(3) . .
O14 Pr1 Ni3 33.22(19) . .
O24 Pr1 Ni3 80.21(19) . .
O11 Pr1 Ni3 129.04(19) . .
O15 Pr1 Ni3 34.47(19) . .
O45 Pr1 Ni3 154.37(17) . .
O79 Pr1 Ni3 61.15(17) . .
O95 Pr1 Ni3 95.75(18) . .
O65 Pr1 Ni3 108.00(18) . .
O9 Pr1 Ni3 106.62(17) . .
O14 Pr1 Pr7 34.52(18) . .
O24 Pr1 Pr7 35.87(19) . .
O11 Pr1 Pr7 137.99(18) . .
O15 Pr1 Pr7 75.52(18) . .
O45 Pr1 Pr7 103.47(17) . .
O79 Pr1 Pr7 102.57(17) . .
O95 Pr1 Pr7 146.64(18) . .
O65 Pr1 Pr7 107.63(17) . .
O9 Pr1 Pr7 69.78(16) . .
Ni3 Pr1 Pr7 54.55(3) . .
O7 Pr2 O5 69.9(3) . .
O7 Pr2 O77 119.70(18) . .
O5 Pr2 O77 144.18(19) . .
O7 Pr2 O45 133.1(3) . .
O5 Pr2 O45 74.9(3) . .
O77 Pr2 O45 75.51(18) . .
O7 Pr2 O57 67.8(3) . .
O5 Pr2 O57 82.4(3) . .
O77 Pr2 O57 133.35(18) . .
O45 Pr2 O57 136.5(3) . .
O7 Pr2 O6 69.3(3) . .
O5 Pr2 O6 138.7(3) . .
O77 Pr2 O6 66.6(2) . .
O45 Pr2 O6 142.0(3) . .
O57 Pr2 O6 76.3(3) . .
O7 Pr2 O67 124.6(3) . .
O5 Pr2 O67 134.4(3) . .
O77 Pr2 O67 71.73(19) . .
O45 Pr2 O67 102.1(3) . .
O57 Pr2 O67 68.9(3) . .
O6 Pr2 O67 68.3(3) . .
O7 Pr2 O65 131.4(3) . .
O5 Pr2 O65 74.5(2) . .
O77 Pr2 O65 108.61(18) . .
O45 Pr2 O65 62.8(3) . .
O57 Pr2 O65 75.6(3) . .
O6 Pr2 O65 131.3(3) . .
O67 Pr2 O65 64.7(2) . .
O7 Pr2 O26 73.8(3) . .
O5 Pr2 O26 82.8(2) . .
O77 Pr2 O26 69.18(18) . .
O45 Pr2 O26 71.9(2) . .
O57 Pr2 O26 141.5(3) . .
O6 Pr2 O26 92.3(3) . .
O67 Pr2 O26 140.7(2) . .
O65 Pr2 O26 133.1(2) . .
O7 Pr2 Ni5 33.76(19) . .
O5 Pr2 Ni5 80.00(19) . .
O77 Pr2 Ni5 128.52(18) . .
O45 Pr2 Ni5 154.80(17) . .
O57 Pr2 Ni5 35.3(2) . .
O6 Pr2 Ni5 62.3(2) . .
O67 Pr2 Ni5 94.0(2) . .
O65 Pr2 Ni5 108.68(18) . .
O26 Pr2 Ni5 107.00(17) . .
O7 Pr2 Pr3 33.92(17) . .
O5 Pr2 Pr3 36.64(19) . .
O77 Pr2 Pr3 137.77(18) . .
O45 Pr2 Pr3 103.43(17) . .
O57 Pr2 Pr3 76.46(19) . .
O6 Pr2 Pr3 103.25(19) . .
O67 Pr2 Pr3 145.3(2) . .
O65 Pr2 Pr3 107.80(17) . .
O26 Pr2 Pr3 70.54(16) . .
Ni5 Pr2 Pr3 54.75(3) . .
O7 Pr2 Pr4 96.28(18) . .
O5 Pr2 Pr4 31.76(19) . .
O77 Pr2 Pr4 115.16(17) . .
O45 Pr2 Pr4 43.22(17) . .
O57 Pr2 Pr4 108.93(18) . .
O6 Pr2 Pr4 162.06(19) . .
O67 Pr2 Pr4 129.61(19) . .
O65 Pr2 Pr4 66.23(17) . .
O26 Pr2 Pr4 72.82(16) . .
Ni5 Pr2 Pr4 111.73(3) . .
Pr3 Pr2 Pr4 62.806(17) . .
O7 Pr3 O82 68.36(19) . .
O7 Pr3 O18 120.2(3) . .
O82 Pr3 O18 132.9(2) . .
O7 Pr3 O27 130.5(3) . .
O82 Pr3 O27 137.8(2) . .
O18 Pr3 O27 75.5(3) . .
O7 Pr3 O5 69.6(3) . .
O82 Pr3 O5 83.47(19) . .
O18 Pr3 O5 143.6(3) . .
O27 Pr3 O5 73.6(3) . .
O7 Pr3 O43 68.8(3) . 3_774
O82 Pr3 O43 76.34(19) . 3_774
O18 Pr3 O43 67.1(3) . 3_774
O27 Pr3 O43 142.2(3) . 3_774
O5 Pr3 O43 138.0(2) . 3_774
O7 Pr3 O42 131.9(3) . .
O82 Pr3 O42 76.00(18) . .
O18 Pr3 O42 107.7(3) . .
O27 Pr3 O42 64.3(3) . .
O5 Pr3 O42 75.3(3) . .
O43 Pr3 O42 132.2(3) 3_774 .
O7 Pr3 O17 72.2(3) . .
O82 Pr3 O17 140.53(18) . .
O18 Pr3 O17 69.1(3) . .
O27 Pr3 O17 71.8(3) . .
O5 Pr3 O17 83.2(3) . .
O43 Pr3 O17 89.4(3) 3_774 .
O42 Pr3 O17 135.0(3) . .
O7 Pr3 O60 126.2(3) . .
O82 Pr3 O60 69.60(19) . .
O18 Pr3 O60 70.6(3) . .
O27 Pr3 O60 103.2(3) . .
O5 Pr3 O60 135.4(3) . .
O43 Pr3 O60 69.9(2) 3_774 .
O42 Pr3 O60 64.3(3) . .
O17 Pr3 O60 139.3(3) . .
O7 Pr3 Ni5 34.33(19) . .
O82 Pr3 Ni5 35.20(18) . .
O18 Pr3 Ni5 128.98(19) . .
O27 Pr3 Ni5 153.8(2) . .
O5 Pr3 Ni5 80.27(17) . .
O43 Pr3 Ni5 62.05(17) 3_774 .
O42 Pr3 Ni5 108.89(18) . .
O17 Pr3 Ni5 105.75(17) . .
O60 Pr3 Ni5 95.12(18) . .
O7 Pr3 Pr2 34.21(19) . .
O82 Pr3 Pr2 77.55(19) . .
O18 Pr3 Pr2 137.88(19) . .
O27 Pr3 Pr2 100.91(19) . .
O5 Pr3 Pr2 35.97(17) . .
O43 Pr3 Pr2 102.99(17) 3_774 .
O42 Pr3 Pr2 108.04(18) . .
O17 Pr3 Pr2 70.00(17) . .
O60 Pr3 Pr2 147.15(18) . .
Ni5 Pr3 Pr2 55.63(3) . .
O59 Pr4 O5 100.9(3) . .
O59 Pr4 O24 100.8(3) . .
O5 Pr4 O24 102.4(3) . .
O59 Pr4 O29 152.1(3) . .
O5 Pr4 O29 97.7(3) . .
O24 Pr4 O29 95.2(3) . .
O59 Pr4 O10 93.3(3) . .
O5 Pr4 O10 157.6(3) . .
O24 Pr4 O10 91.7(3) . .
O29 Pr4 O10 63.4(2) . .
O59 Pr4 O34 93.9(3) . .
O5 Pr4 O34 94.2(3) . .
O24 Pr4 O34 155.2(3) . .
O29 Pr4 O34 64.0(3) . .
O10 Pr4 O34 67.4(3) . .
O59 Pr4 O45 161.4(3) . .
O5 Pr4 O45 68.8(2) . .
O24 Pr4 O45 67.9(2) . .
O29 Pr4 O45 46.4(2) . .
O10 Pr4 O45 101.5(2) . .
O34 Pr4 O45 102.0(2) . .
O59 Pr4 O128 59.9(2) . .
O5 Pr4 O128 70.88(19) . .
O24 Pr4 O128 59.5(2) . .
O29 Pr4 O128 147.2(2) . .
O10 Pr4 O128 131.52(19) . .
O34 Pr4 O128 144.8(2) . .
O45 Pr4 O128 101.6(2) . .
O59 Pr4 Pr2 132.6(2) . .
O5 Pr4 Pr2 32.57(18) . .
O24 Pr4 Pr2 87.15(18) . .
O29 Pr4 Pr2 70.50(18) . .
O10 Pr4 Pr2 133.56(17) . .
O34 Pr4 Pr2 97.55(18) . .
O45 Pr4 Pr2 36.33(16) . .
O128 Pr4 Pr2 86.56(18) . .
O94 Pr5 O8 76.0(2) . 3_774
O94 Pr5 O76 144.0(3) . 3_774
O8 Pr5 O76 68.2(2) 3_774 3_774
O94 Pr5 O66 88.2(2) . .
O8 Pr5 O66 68.6(3) 3_774 .
O76 Pr5 O66 76.0(2) 3_774 .
O94 Pr5 O22 69.1(2) . .
O8 Pr5 O22 124.5(3) 3_774 .
O76 Pr5 O22 130.3(2) 3_774 .
O66 Pr5 O22 68.6(3) . .
O94 Pr5 O27 72.3(2) . 3_774
O8 Pr5 O27 131.0(3) 3_774 3_774
O76 Pr5 O27 136.01(19) 3_774 3_774
O66 Pr5 O27 144.1(3) . 3_774
O22 Pr5 O27 76.2(3) . 3_774
O94 Pr5 O59 85.4(2) . 3_774
O8 Pr5 O59 68.2(3) 3_774 3_774
O76 Pr5 O59 84.6(2) 3_774 3_774
O66 Pr5 O59 136.6(3) . 3_774
O22 Pr5 O59 144.7(3) . 3_774
O27 Pr5 O59 72.9(3) 3_774 3_774
O94 Pr5 O42 135.2(2) . 3_774
O8 Pr5 O42 132.2(3) 3_774 3_774
O76 Pr5 O42 75.78(19) 3_774 3_774
O66 Pr5 O42 131.1(3) . 3_774
O22 Pr5 O42 102.5(3) . 3_774
O27 Pr5 O42 63.1(3) 3_774 3_774
O59 Pr5 O42 78.4(3) 3_774 3_774
O94 Pr5 O83 135.2(3) . 3_774
O8 Pr5 O83 124.43(18) 3_774 3_774
O76 Pr5 O83 68.3(3) 3_774 3_774
O66 Pr5 O83 68.6(2) . 3_774
O22 Pr5 O83 66.89(19) . 3_774
O27 Pr5 O83 104.33(19) 3_774 3_774
O59 Pr5 O83 137.7(2) 3_774 3_774
O42 Pr5 O83 64.13(18) 3_774 3_774
O94 Pr5 Ni14 108.5(2) . .
O8 Pr5 Ni14 33.84(19) 3_774 .
O76 Pr5 Ni14 35.6(2) 3_774 .
O66 Pr5 Ni14 61.4(2) . .
O22 Pr5 Ni14 129.96(18) . .
O27 Pr5 Ni14 153.1(2) 3_774 .
O59 Pr5 Ni14 80.3(2) 3_774 .
O42 Pr5 Ni14 109.40(18) 3_774 .
O83 Pr5 Ni14 93.67(18) 3_774 .
O94 Pr5 Ni16 79.8(2) . .
O8 Pr5 Ni16 98.75(18) 3_774 .
O76 Pr5 Ni16 101.9(2) 3_774 .
O66 Pr5 Ni16 34.2(2) . .
O22 Pr5 Ni16 34.71(18) . .
O27 Pr5 Ni16 110.94(19) 3_774 .
O59 Pr5 Ni16 162.4(2) 3_774 .
O42 Pr5 Ni16 118.98(19) 3_774 .
O83 Pr5 Ni16 59.28(18) 3_774 .
Ni14 Pr5 Ni16 95.37(4) . .
O94 Pr5 Pr14 32.0(2) . .
O8 Pr5 Pr14 101.06(18) 3_774 .
O76 Pr5 Pr14 155.1(2) 3_774 .
O66 Pr5 Pr14 79.1(2) . .
O22 Pr5 Pr14 37.24(19) . .
O27 Pr5 Pr14 68.25(19) 3_774 .
O59 Pr5 Pr14 113.1(2) 3_774 .
O42 Pr5 Pr14 123.51(18) 3_774 .
O83 Pr5 Pr14 104.03(19) 3_774 .
Ni14 Pr5 Pr14 126.85(4) . .
Ni16 Pr5 Pr14 56.21(3) . .
O122 Pr6 O32 70.49(19) . .
O122 Pr6 O28 76.26(19) . .
O32 Pr6 O28 133.6(3) . .
O122 Pr6 O77 125.1(2) . 3_774
O32 Pr6 O77 122.13(18) . 3_774
O28 Pr6 O77 103.29(18) . 3_774
O122 Pr6 O20 138.81(19) . 3_774
O32 Pr6 O20 136.3(2) . 3_774
O28 Pr6 O20 62.9(2) . 3_774
O77 Pr6 O20 72.61(17) 3_774 3_774
O122 Pr6 O78 82.6(3) . .
O32 Pr6 O78 70.5(2) . .
O28 Pr6 O78 74.0(2) . .
O77 Pr6 O78 151.3(3) 3_774 .
O20 Pr6 O78 81.2(2) 3_774 .
O122 Pr6 O26 146.79(19) . 3_774
O32 Pr6 O26 76.8(2) . 3_774
O28 Pr6 O26 133.6(2) . 3_774
O77 Pr6 O26 69.03(17) 3_774 3_774
O20 Pr6 O26 71.4(2) 3_774 3_774
O78 Pr6 O26 91.9(2) . 3_774
O122 Pr6 O33 76.20(19) . 3_774
O32 Pr6 O33 71.4(2) . 3_774
O28 Pr6 O33 130.2(2) . 3_774
O77 Pr6 O33 62.63(17) 3_774 3_774
O20 Pr6 O33 135.0(2) 3_774 3_774
O78 Pr6 O33 140.8(2) . 3_774
O26 Pr6 O33 88.4(2) 3_774 3_774
O122 Pr6 O70 64.64(19) . .
O32 Pr6 O70 124.4(2) . .
O28 Pr6 O70 63.3(2) . .
O77 Pr6 O70 66.84(18) 3_774 .
O20 Pr6 O70 99.3(2) 3_774 .
O78 Pr6 O70 130.5(2) . .
O26 Pr6 O70 135.6(2) 3_774 .
O33 Pr6 O70 67.5(2) 3_774 .
O122 Pr6 Pr12 83.45(19) . .
O32 Pr6 Pr12 35.40(17) . .
O28 Pr6 Pr12 110.66(17) . .
O77 Pr6 Pr12 140.36(18) 3_774 .
O20 Pr6 Pr12 105.15(16) 3_774 .
O78 Pr6 Pr12 37.7(2) . .
O26 Pr6 Pr12 72.84(17) 3_774 .
O33 Pr6 Pr12 106.45(17) 3_774 .
O70 Pr6 Pr12 148.08(18) . .
O122 Pr6 Pr20 34.19(19) . .
O32 Pr6 Pr20 36.82(17) . .
O28 Pr6 Pr20 107.41(17) . .
O77 Pr6 Pr20 128.15(17) 3_774 .
O20 Pr6 Pr20 159.23(17) 3_774 .
O78 Pr6 Pr20 78.3(2) . .
O26 Pr6 Pr20 112.61(17) 3_774 .
O33 Pr6 Pr20 65.60(17) 3_774 .
O70 Pr6 Pr20 91.36(18) . .
Pr12 Pr6 Pr20 59.412(17) . .
O14 Pr7 O31 119.9(3) . .
O14 Pr7 O24 69.5(3) . .
O31 Pr7 O24 143.5(3) . .
O14 Pr7 O87 132.09(19) . .
O31 Pr7 O87 75.76(19) . .
O24 Pr7 O87 74.08(18) . .
O14 Pr7 O101 68.80(19) . .
O31 Pr7 O101 132.30(19) . .
O24 Pr7 O101 84.12(19) . .
O87 Pr7 O101 136.7(3) . .
O14 Pr7 O13 72.8(3) . .
O31 Pr7 O13 70.3(3) . .
O24 Pr7 O13 81.1(3) . .
O87 Pr7 O13 71.68(19) . .
O101 Pr7 O13 141.58(19) . .
O14 Pr7 O37 131.9(3) . .
O31 Pr7 O37 107.8(3) . .
O24 Pr7 O37 75.9(3) . .
O87 Pr7 O37 63.26(19) . .
O101 Pr7 O37 75.5(2) . .
O13 Pr7 O37 133.4(2) . .
O14 Pr7 O21 68.3(3) . .
O31 Pr7 O21 66.3(3) . .
O24 Pr7 O21 137.6(3) . .
O87 Pr7 O21 141.66(19) . .
O101 Pr7 O21 77.4(2) . .
O13 Pr7 O21 90.3(3) . .
O37 Pr7 O21 133.1(3) . .
O14 Pr7 O73 125.31(19) . .
O31 Pr7 O73 70.70(19) . .
O24 Pr7 O73 135.99(19) . .
O87 Pr7 O73 102.5(3) . .
O101 Pr7 O73 68.6(3) . .
O13 Pr7 O73 140.78(19) . .
O37 Pr7 O73 64.48(19) . .
O21 Pr7 O73 70.29(19) . .
O14 Pr7 Ni3 34.10(19) . .
O31 Pr7 Ni3 128.1(2) . .
O24 Pr7 Ni3 80.84(19) . .
O87 Pr7 Ni3 154.87(18) . .
O101 Pr7 Ni3 35.99(19) . .
O13 Pr7 Ni3 106.32(17) . .
O37 Pr7 Ni3 109.22(17) . .
O21 Pr7 Ni3 61.91(18) . .
O73 Pr7 Ni3 94.32(18) . .
O14 Pr7 Pr1 34.75(19) . .
O31 Pr7 Pr1 138.57(19) . .
O24 Pr7 Pr1 35.21(18) . .
O87 Pr7 Pr1 101.93(18) . .
O101 Pr7 Pr1 77.62(19) . .
O13 Pr7 Pr1 69.88(16) . .
O37 Pr7 Pr1 107.48(17) . .
O21 Pr7 Pr1 103.00(17) . .
O73 Pr7 Pr1 146.19(18) . .
Ni3 Pr7 Pr1 55.81(3) . .
O47 Pr8 O136 69.8(2) . .
O47 Pr8 O28 133.7(3) . 3_774
O136 Pr8 O28 76.4(2) . 3_774
O47 Pr8 O20 136.6(2) . .
O136 Pr8 O20 139.2(2) . .
O28 Pr8 O20 63.3(2) 3_774 .
O47 Pr8 O123 70.1(2) . .
O136 Pr8 O123 79.8(3) . .
O28 Pr8 O123 73.6(2) 3_774 .
O20 Pr8 O123 83.2(2) . .
O47 Pr8 O11 121.8(3) . .
O136 Pr8 O11 125.7(2) . .
O28 Pr8 O11 103.4(2) 3_774 .
O20 Pr8 O11 72.6(2) . .
O123 Pr8 O11 153.6(2) . .
O47 Pr8 O113 71.18(18) . .
O136 Pr8 O113 75.6(3) . .
O28 Pr8 O113 129.22(16) 3_774 .
O20 Pr8 O113 135.33(18) . .
O123 Pr8 O113 139.3(3) . .
O11 Pr8 O113 62.90(18) . .
O47 Pr8 O52 124.1(2) . 3_774
O136 Pr8 O52 65.8(2) . 3_774
O28 Pr8 O52 63.6(2) 3_774 3_774
O20 Pr8 O52 99.3(2) . 3_774
O123 Pr8 O52 129.7(2) . 3_774
O11 Pr8 O52 66.2(2) . 3_774
O113 Pr8 O52 66.42(18) . 3_774
O47 Pr8 O9 77.4(2) . .
O136 Pr8 O9 146.7(2) . .
O28 Pr8 O9 133.8(2) 3_774 .
O20 Pr8 O9 71.1(2) . .
O123 Pr8 O9 94.6(2) . .
O11 Pr8 O9 68.2(2) . .
O113 Pr8 O9 88.88(17) . .
O52 Pr8 O9 134.1(2) 3_774 .
O47 Pr8 Pr11 35.48(18) . .
O136 Pr8 Pr11 82.6(2) . .
O28 Pr8 Pr11 110.98(17) 3_774 .
O20 Pr8 Pr11 105.46(16) . .
O123 Pr8 Pr11 37.9(2) . .
O11 Pr8 Pr11 140.17(17) . .
O113 Pr8 Pr11 106.37(17) . .
O52 Pr8 Pr11 148.45(18) 3_774 .
O9 Pr8 Pr11 73.62(16) . .
O47 Pr8 Pr18 36.50(18) . .
O136 Pr8 Pr18 33.8(2) . .
O28 Pr8 Pr18 107.45(17) 3_774 .
O20 Pr8 Pr18 159.49(17) . .
O123 Pr8 Pr18 76.5(2) . .
O11 Pr8 Pr18 127.93(18) . .
O113 Pr8 Pr18 65.06(18) . .
O52 Pr8 Pr18 91.67(18) 3_774 .
O9 Pr8 Pr18 112.92(17) . .
Pr11 Pr8 Pr18 59.161(18) . .
O61 Pr9 O87 73.8(2) . .
O61 Pr9 O8 77.0(3) . .
O87 Pr9 O8 132.13(19) . .
O61 Pr9 O49 85.6(3) . 3_774
O87 Pr9 O49 142.0(2) . 3_774
O8 Pr9 O49 70.1(3) . 3_774
O61 Pr9 O93 143.3(2) . .
O87 Pr9 O93 135.2(3) . .
O8 Pr9 O93 66.5(2) . .
O49 Pr9 O93 78.7(2) 3_774 .
O61 Pr9 O88 68.6(2) . .
O87 Pr9 O88 75.3(3) . .
O8 Pr9 O88 126.35(18) . .
O49 Pr9 O88 67.5(2) 3_774 .
O93 Pr9 O88 131.7(3) . .
O61 Pr9 O59 87.4(3) . .
O87 Pr9 O59 73.4(2) . .
O8 Pr9 O59 68.2(3) . .
O49 Pr9 O59 138.2(3) 3_774 .
O93 Pr9 O59 82.8(2) . .
O88 Pr9 O59 144.8(2) . .
O61 Pr9 O37 136.5(3) . .
O87 Pr9 O37 63.07(19) . .
O8 Pr9 O37 129.1(2) . .
O49 Pr9 O37 132.8(3) 3_774 .
O93 Pr9 O37 74.70(19) . .
O88 Pr9 O37 103.84(18) . .
O59 Pr9 O37 75.7(3) . .
O61 Pr9 O58 134.9(3) . .
O87 Pr9 O58 103.07(19) . .
O8 Pr9 O58 124.3(3) . .
O49 Pr9 O58 69.7(3) 3_774 .
O93 Pr9 O58 69.2(2) . .
O88 Pr9 O58 67.29(19) . .
O59 Pr9 O58 135.9(3) . .
O37 Pr9 O58 64.6(2) . .
O61 Pr9 Ni14 109.1(2) . 3_774
O87 Pr9 Ni14 153.39(19) . 3_774
O8 Pr9 Ni14 33.71(18) . 3_774
O49 Pr9 Ni14 63.5(2) 3_774 3_774
O93 Pr9 Ni14 34.4(2) . 3_774
O88 Pr9 Ni14 130.97(18) . 3_774
O59 Pr9 Ni14 80.2(2) . 3_774
O37 Pr9 Ni14 107.14(18) . 3_774
O58 Pr9 Ni14 93.21(19) . 3_774
O61 Pr9 Ni12 77.7(2) . .
O87 Pr9 Ni12 109.81(19) . .
O8 Pr9 Ni12 99.73(17) . .
O49 Pr9 Ni12 33.2(2) 3_774 .
O93 Pr9 Ni12 104.06(19) . .
O88 Pr9 Ni12 34.53(18) . .
O59 Pr9 Ni12 162.8(2) . .
O37 Pr9 Ni12 121.16(17) . .
O58 Pr9 Ni12 60.85(18) . .
Ni14 Pr9 Ni12 96.46(4) 3_774 .
O61 Pr9 Pr17 31.9(2) . .
O87 Pr9 Pr17 67.88(19) . .
O8 Pr9 Pr17 103.06(18) . .
O49 Pr9 Pr17 77.7(2) 3_774 .
O93 Pr9 Pr17 156.31(19) . .
O88 Pr9 Pr17 36.99(19) . .
O59 Pr9 Pr17 113.9(2) . .
O37 Pr9 Pr17 124.22(18) . .
O58 Pr9 Pr17 104.21(19) . .
Ni14 Pr9 Pr17 128.47(3) 3_774 .
Ni12 Pr9 Pr17 55.25(3) . .
O36 Pr10 O63 78.1(3) . .
O36 Pr10 O18 152.3(3) . 3_774
O63 Pr10 O18 128.0(3) . 3_774
O36 Pr10 O39 68.9(2) . .
O63 Pr10 O39 70.5(3) . .
O18 Pr10 O39 124.3(3) 3_774 .
O36 Pr10 O109 137.4(2) . .
O63 Pr10 O109 75.3(2) . .
O18 Pr10 O109 66.9(2) 3_774 .
O39 Pr10 O109 71.11(19) . .
O36 Pr10 O40 71.5(3) . .
O63 Pr10 O40 76.4(3) . .
O18 Pr10 O40 103.1(3) 3_774 .
O39 Pr10 O40 132.3(3) . .
O109 Pr10 O40 131.4(2) . .
O36 Pr10 O4 77.3(3) . 3_774
O63 Pr10 O4 138.2(2) . 3_774
O18 Pr10 O4 76.1(3) 3_774 3_774
O39 Pr10 O4 128.5(2) . 3_774
O109 Pr10 O4 142.1(2) . 3_774
O40 Pr10 O4 64.0(3) . 3_774
O36 Pr10 O114 127.22(19) . .
O63 Pr10 O114 67.92(19) . .
O18 Pr10 O114 66.70(19) 3_774 .
O39 Pr10 O114 128.98(19) . .
O109 Pr10 O114 70.8(3) . .
O40 Pr10 O114 62.2(2) . .
O4 Pr10 O114 102.26(19) 3_774 .
O36 Pr10 O17 96.0(3) . 3_774
O63 Pr10 O17 146.6(2) . 3_774
O18 Pr10 O17 67.5(3) 3_774 3_774
O39 Pr10 O17 76.6(2) . 3_774
O109 Pr10 O17 88.5(2) . 3_774
O40 Pr10 O17 133.4(3) . 3_774
O4 Pr10 O17 69.6(2) 3_774 3_774
O114 Pr10 O17 134.04(19) . 3_774
O36 Pr10 Ni11 74.92(18) . .
O63 Pr10 Ni11 35.34(18) . .
O18 Pr10 Ni11 131.02(19) 3_774 .
O39 Pr10 Ni11 35.86(18) . .
O109 Pr10 Ni11 64.1(2) . .
O40 Pr10 Ni11 108.29(19) . .
O4 Pr10 Ni11 152.11(18) 3_774 .
O114 Pr10 Ni11 96.19(19) . .
O17 Pr10 Ni11 111.24(17) 3_774 .
O36 Pr10 Pr19 37.40(18) . .
O63 Pr10 Pr19 113.19(19) . .
O18 Pr10 Pr19 114.90(19) 3_774 .
O39 Pr10 Pr19 93.09(18) . .
O109 Pr10 Pr19 159.01(19) . .
O40 Pr10 Pr19 69.4(2) . .
O4 Pr10 Pr19 41.33(17) 3_774 .
O114 Pr10 Pr19 129.91(18) . .
O17 Pr10 Pr19 74.12(17) 3_774 .
Ni11 Pr10 Pr19 110.96(4) . .
O36 Pr10 Pr12 36.62(17) . .
O63 Pr10 Pr12 82.04(19) . .
O18 Pr10 Pr12 141.54(19) 3_774 .
O39 Pr10 Pr12 35.38(18) . .
O109 Pr10 Pr12 106.38(19) . .
O40 Pr10 Pr12 107.8(2) . .
O4 Pr10 Pr12 97.30(17) 3_774 .
O114 Pr10 Pr12 149.68(19) . .
O17 Pr10 Pr12 74.68(17) 3_774 .
Ni11 Pr10 Pr12 58.14(3) . .
Pr19 Pr10 Pr12 58.234(17) . .
O47 Pr11 O51 78.1(3) . .
O47 Pr11 O54 75.2(3) . .
O51 Pr11 O54 75.0(3) . .
O47 Pr11 O90 132.37(19) . .
O51 Pr11 O90 65.7(2) . .
O54 Pr11 O90 66.57(19) . .
O47 Pr11 O135 68.8(2) . .
O51 Pr11 O135 144.9(2) . .
O54 Pr11 O135 85.4(2) . .
O90 Pr11 O135 131.8(3) . .
O47 Pr11 O50 133.9(3) . .
O51 Pr11 O50 74.8(3) . .
O54 Pr11 O50 130.3(3) . .
O90 Pr11 O50 65.28(19) . .
O135 Pr11 O50 137.8(2) . .
O47 Pr11 O123 69.3(2) . .
O51 Pr11 O123 70.2(2) . .
O54 Pr11 O123 134.3(2) . .
O90 Pr11 O123 120.9(3) . .
O135 Pr11 O123 106.9(3) . .
O50 Pr11 O123 66.7(2) . .
O47 Pr11 O104 122.1(2) . .
O51 Pr11 O104 136.8(3) . .
O54 Pr11 O104 143.1(2) . .
O90 Pr11 O104 105.5(3) . .
O135 Pr11 O104 73.9(3) . .
O50 Pr11 O104 64.0(2) . .
O123 Pr11 O104 81.6(3) . .
O47 Pr11 O121 118.57(19) . .
O51 Pr11 O121 128.44(19) . .
O54 Pr11 O121 64.93(19) . .
O90 Pr11 O121 69.3(3) . .
O135 Pr11 O121 63.4(3) . .
O50 Pr11 O121 107.53(19) . .
O123 Pr11 O121 159.7(3) . .
O104 Pr11 O121 78.5(3) . .
O47 Pr11 Pr15 122.74(19) . .
O51 Pr11 Pr15 45.33(19) . .
O54 Pr11 Pr15 94.26(19) . .
O90 Pr11 Pr15 39.0(2) . .
O135 Pr11 Pr15 168.0(2) . .
O50 Pr11 Pr15 37.89(18) . .
O123 Pr11 Pr15 81.9(2) . .
O104 Pr11 Pr15 100.0(2) . .
O121 Pr11 Pr15 105.59(19) . .
O47 Pr11 Pr18 38.15(19) . .
O51 Pr11 Pr18 115.58(19) . .
O54 Pr11 Pr18 91.89(18) . .
O90 Pr11 Pr18 157.79(19) . .
O135 Pr11 Pr18 35.1(2) . .
O50 Pr11 Pr18 136.91(18) . .
O123 Pr11 Pr18 77.7(2) . .
O104 Pr11 Pr18 88.3(2) . .
O121 Pr11 Pr18 97.44(19) . .
Pr15 Pr11 Pr18 156.64(3) . .
O47 Pr11 Pr8 35.26(18) . .
O51 Pr11 Pr8 59.46(19) . .
O54 Pr11 Pr8 98.91(19) . .
O90 Pr11 Pr8 125.1(2) . .
O135 Pr11 Pr8 96.2(2) . .
O50 Pr11 Pr8 98.61(18) . .
O123 Pr11 Pr8 37.3(2) . .
O104 Pr11 Pr8 113.1(2) . .
O121 Pr11 Pr8 153.83(19) . .
Pr15 Pr11 Pr8 95.64(2) . .
Pr18 Pr11 Pr8 61.118(17) . .
O39 Pr12 O32 75.2(2) . .
O39 Pr12 O56 73.4(3) . 3_774
O32 Pr12 O56 78.1(2) . 3_774
O39 Pr12 O36 66.8(2) . .
O32 Pr12 O36 132.4(3) . .
O56 Pr12 O36 64.5(2) 3_774 .
O39 Pr12 O78 133.4(2) . .
O32 Pr12 O78 69.8(2) . .
O56 Pr12 O78 70.1(2) 3_774 .
O36 Pr12 O78 118.8(2) . .
O39 Pr12 O25 129.2(2) . .
O32 Pr12 O25 134.3(3) . .
O56 Pr12 O25 75.2(3) 3_774 .
O36 Pr12 O25 63.9(3) . .
O78 Pr12 O25 66.5(2) . .
O39 Pr12 O140 140.3(3) . .
O32 Pr12 O140 124.1(2) . .
O56 Pr12 O140 139.6(3) 3_774 .
O36 Pr12 O140 103.5(2) . .
O78 Pr12 O140 85.8(3) . .
O25 Pr12 O140 65.3(3) . .
O39 Pr12 O1H 80.2(2) . .
O32 Pr12 O1H 68.1(3) . .
O56 Pr12 O1H 141.4(2) 3_774 .
O36 Pr12 O1H 128.5(3) . .
O78 Pr12 O1H 112.6(3) . .
O25 Pr12 O1H 142.8(2) . .
O140 Pr12 O1H 77.4(3) . .
O39 Pr12 O2 127.1(5) . .
O32 Pr12 O2 68.2(5) . .
O56 Pr12 O2 130.7(5) 3_774 .
O36 Pr12 O2 159.4(5) . .
O78 Pr12 O2 65.1(5) . .
O25 Pr12 O2 103.7(5) . .
O140 Pr12 O2 55.9(5) . .
O1H Pr12 O2 51.5(5) . .
O39 Pr12 O98 65.72(19) . .
O32 Pr12 O98 119.92(18) . .
O56 Pr12 O98 126.74(18) 3_774 .
O36 Pr12 O98 68.72(18) . .
O78 Pr12 O98 160.6(3) . .
O25 Pr12 O98 105.74(18) . .
O140 Pr12 O98 74.8(3) . .
O1H Pr12 O98 61.9(3) . .
O2 Pr12 O98 101.5(5) . .
O39 Pr12 Pr19 93.79(17) . .
O32 Pr12 Pr19 122.09(18) . .
O56 Pr12 Pr19 44.91(17) 3_774 .
O36 Pr12 Pr19 38.73(18) . .
O78 Pr12 Pr19 80.1(2) . .
O25 Pr12 Pr19 37.46(18) . .
O140 Pr12 Pr19 100.6(2) . .
O1H Pr12 Pr19 166.7(3) . .
O2 Pr12 Pr19 137.9(5) . .
O98 Pr12 Pr19 104.84(17) . .
O39 Pr12 Pr20 91.87(17) . .
O32 Pr12 Pr20 37.91(17) . .
O56 Pr12 Pr20 115.56(17) 3_774 .
O36 Pr12 Pr20 158.07(18) . .
O78 Pr12 Pr20 79.0(2) . .
O25 Pr12 Pr20 138.01(18) . .
O140 Pr12 Pr20 89.7(2) . .
O1H Pr12 Pr20 37.1(3) . .
O2 Pr12 Pr20 37.1(5) . .
O98 Pr12 Pr20 98.78(17) . .
Pr19 Pr12 Pr20 155.97(2) . .
O50 Pr13 O25 116.7(3) . 3_774
O50 Pr13 O12 69.6(3) . 3_774
O25 Pr13 O12 68.8(3) 3_774 3_774
O50 Pr13 O78 145.1(2) . 3_774
O25 Pr13 O78 68.7(2) 3_774 3_774
O12 Pr13 O78 82.4(2) 3_774 3_774
O50 Pr13 O53 70.4(3) . .
O25 Pr13 O53 125.4(3) 3_774 .
O12 Pr13 O53 139.3(2) 3_774 .
O78 Pr13 O53 137.5(2) 3_774 .
O50 Pr13 O35 125.2(3) . 3_774
O25 Pr13 O35 71.5(3) 3_774 3_774
O12 Pr13 O35 139.7(3) 3_774 3_774
O78 Pr13 O35 89.6(2) 3_774 3_774
O53 Pr13 O35 64.2(3) . 3_774
O50 Pr13 O123 68.0(2) . .
O25 Pr13 O123 146.8(2) 3_774 .
O12 Pr13 O123 84.3(2) 3_774 .
O78 Pr13 O123 89.4(3) 3_774 .
O53 Pr13 O123 87.8(2) . .
O35 Pr13 O123 135.3(2) 3_774 .
O50 Pr13 O117 67.57(19) . .
O25 Pr13 O117 67.00(19) 3_774 .
O12 Pr13 O117 90.02(18) 3_774 .
O78 Pr13 O117 134.8(3) 3_774 .
O53 Pr13 O117 67.90(19) . .
O35 Pr13 O117 68.12(18) 3_774 .
O123 Pr13 O117 134.3(3) . .
O50 Pr13 Cl2 120.6(2) . .
O25 Pr13 Cl2 122.39(18) 3_774 .
O12 Pr13 Cl2 137.73(17) 3_774 .
O78 Pr13 Cl2 68.2(2) 3_774 .
O53 Pr13 Cl2 71.88(17) . .
O35 Pr13 Cl2 71.91(17) 3_774 .
O123 Pr13 Cl2 66.4(2) . .
O117 Pr13 Cl2 132.25(18) . .
O50 Pr13 Pr15 35.4(2) . .
O25 Pr13 Pr15 88.28(19) 3_774 .
O12 Pr13 Pr15 35.33(17) 3_774 .
O78 Pr13 Pr15 117.2(2) 3_774 .
O53 Pr13 Pr15 103.93(17) . .
O35 Pr13 Pr15 138.11(17) 3_774 .
O123 Pr13 Pr15 79.8(2) . .
O117 Pr13 Pr15 70.26(18) . .
Cl2 Pr13 Pr15 145.91(2) . .
O50 Pr13 Pr19 89.6(2) . 3_774
O25 Pr13 Pr19 34.55(19) 3_774 3_774
O12 Pr13 Pr19 35.07(18) 3_774 3_774
O78 Pr13 Pr19 78.0(2) 3_774 3_774
O53 Pr13 Pr19 138.51(17) . 3_774
O35 Pr13 Pr19 104.62(18) 3_774 3_774
O123 Pr13 Pr19 118.8(2) . 3_774
O117 Pr13 Pr19 70.92(19) . 3_774
Cl2 Pr13 Pr19 145.96(2) . 3_774
Pr15 Pr13 Pr19 56.170(18) . 3_774
O94 Pr14 O100 75.8(3) . .
O94 Pr14 O133 144.0(3) . .
O100 Pr14 O133 69.1(3) . .
O94 Pr14 O40 136.28(19) . .
O100 Pr14 O40 130.1(2) . .
O133 Pr14 O40 75.9(2) . .
O94 Pr14 O48 84.9(2) . .
O100 Pr14 O48 72.9(2) . .
O133 Pr14 O48 77.5(2) . .
O40 Pr14 O48 132.4(3) . .
O94 Pr14 O4 72.49(19) . 3_774
O100 Pr14 O4 125.4(2) . 3_774
O133 Pr14 O4 136.0(2) . 3_774
O40 Pr14 O4 63.8(3) . 3_774
O48 Pr14 O4 143.8(3) . 3_774
O94 Pr14 O22 67.8(2) . .
O100 Pr14 O22 126.3(2) . .
O133 Pr14 O22 129.1(2) . .
O40 Pr14 O22 103.3(3) . .
O48 Pr14 O22 66.0(3) . .
O4 Pr14 O22 79.3(2) 3_774 .
O94 Pr14 O118 96.8(3) . .
O100 Pr14 O118 68.7(3) . .
O133 Pr14 O118 78.1(3) . .
O40 Pr14 O118 70.1(2) . .
O48 Pr14 O118 139.8(2) . .
O4 Pr14 O118 72.26(18) 3_774 .
O22 Pr14 O118 150.74(18) . .
O94 Pr14 O91 133.3(3) . .
O100 Pr14 O91 126.6(3) . .
O133 Pr14 O91 67.7(3) . .
O40 Pr14 O91 65.07(19) . .
O48 Pr14 O91 68.5(2) . .
O4 Pr14 O91 107.40(18) 3_774 .
O22 Pr14 O91 66.5(2) . .
O118 Pr14 O91 128.5(3) . .
O94 Pr14 Ni19 108.03(19) . .
O100 Pr14 Ni19 34.9(2) . .
O133 Pr14 Ni19 36.0(2) . .
O40 Pr14 Ni19 109.36(19) . .
O48 Pr14 Ni19 63.6(2) . .
O4 Pr14 Ni19 149.98(18) 3_774 .
O22 Pr14 Ni19 129.64(18) . .
O118 Pr14 Ni19 77.95(18) . .
O91 Pr14 Ni19 93.90(19) . .
O94 Pr14 Pr21 74.4(2) . .
O100 Pr14 Pr21 36.1(2) . .
O133 Pr14 Pr21 81.8(2) . .
O40 Pr14 Pr21 105.8(2) . .
O48 Pr14 Pr21 108.6(2) . .
O4 Pr14 Pr21 92.34(17) 3_774 .
O22 Pr14 Pr21 142.08(19) . .
O118 Pr14 Pr21 36.14(18) . .
O91 Pr14 Pr21 149.37(19) . .
Ni19 Pr14 Pr21 60.30(4) . .
O94 Pr14 Pr5 31.4(2) . .
O100 Pr14 Pr5 101.6(2) . .
O133 Pr14 Pr5 153.1(2) . .
O40 Pr14 Pr5 124.37(19) . .
O48 Pr14 Pr5 75.6(2) . .
O4 Pr14 Pr5 70.35(17) 3_774 .
O22 Pr14 Pr5 36.53(19) . .
O118 Pr14 Pr5 123.19(19) . .
O91 Pr14 Pr5 102.9(2) . .
Ni19 Pr14 Pr5 125.98(4) . .
Pr21 Pr14 Pr5 105.78(2) . .
O12 Pr15 O50 70.1(3) 3_774 .
O12 Pr15 O97 138.7(2) 3_774 3_774
O50 Pr15 O97 120.3(2) . 3_774
O12 Pr15 O90 127.05(18) 3_774 .
O50 Pr15 O90 67.6(2) . .
O97 Pr15 O90 90.8(3) 3_774 .
O12 Pr15 O19 77.8(3) 3_774 3_774
O50 Pr15 O19 133.5(3) . 3_774
O97 Pr15 O19 67.1(2) 3_774 3_774
O90 Pr15 O19 154.82(18) . 3_774
O12 Pr15 O16 126.6(3) 3_774 .
O50 Pr15 O16 139.8(3) . .
O97 Pr15 O16 73.7(2) 3_774 .
O90 Pr15 O16 75.25(19) . .
O19 Pr15 O16 86.4(3) 3_774 .
O12 Pr15 O10 77.1(2) 3_774 .
O50 Pr15 O10 133.2(2) . .
O97 Pr15 O10 106.4(2) 3_774 .
O90 Pr15 O10 111.6(2) . .
O19 Pr15 O10 66.3(2) 3_774 .
O16 Pr15 O10 50.1(2) . .
O12 Pr15 O85 71.24(18) 3_774 .
O50 Pr15 O85 78.6(2) . .
O97 Pr15 O85 72.3(3) 3_774 .
O90 Pr15 O85 127.2(3) . .
O19 Pr15 O85 59.35(18) 3_774 .
O16 Pr15 O85 138.91(18) . .
O10 Pr15 O85 121.06(19) . .
O12 Pr15 O51 75.7(3) 3_774 .
O50 Pr15 O51 72.0(3) . .
O97 Pr15 O51 144.8(2) 3_774 .
O90 Pr15 O51 62.11(19) . .
O19 Pr15 O51 131.0(3) 3_774 .
O16 Pr15 O51 77.6(2) . .
O10 Pr15 O51 68.1(2) . .
O85 Pr15 O51 141.54(18) . .
O12 Pr15 C1A 101.0(2) 3_774 .
O50 Pr15 C1A 142.4(2) . .
O97 Pr15 C1A 90.9(3) 3_774 .
O90 Pr15 C1A 93.8(3) . .
O19 Pr15 C1A 75.3(2) 3_774 .
O16 Pr15 C1A 25.8(2) . .
O10 Pr15 C1A 24.3(2) . .
O85 Pr15 C1A 134.7(3) . .
O51 Pr15 C1A 70.4(2) . .
O12 Pr15 Pr19 39.42(18) 3_774 3_774
O50 Pr15 Pr19 95.2(2) . 3_774
O97 Pr15 Pr19 99.8(2) 3_774 3_774
O90 Pr15 Pr19 162.68(19) . 3_774
O19 Pr15 Pr19 41.60(18) 3_774 3_774
O16 Pr15 Pr19 120.76(18) . 3_774
O10 Pr15 Pr19 78.59(17) . 3_774
O85 Pr15 Pr19 45.89(18) . 3_774
O51 Pr15 Pr19 112.31(18) . 3_774
C1A Pr15 Pr19 99.6(2) . 3_774
O12 Pr15 Pr11 87.47(18) 3_774 .
O50 Pr15 Pr11 40.2(2) . .
O97 Pr15 Pr11 127.5(2) 3_774 .
O90 Pr15 Pr11 39.60(18) . .
O19 Pr15 Pr11 165.01(17) 3_774 .
O16 Pr15 Pr11 100.28(17) . .
O10 Pr15 Pr11 107.89(17) . .
O85 Pr15 Pr11 118.61(18) . .
O51 Pr15 Pr11 39.94(18) . .
C1A Pr15 Pr11 105.1(2) . .
Pr19 Pr15 Pr11 125.00(2) 3_774 .
O90 Pr16 O54 68.7(2) . .
O90 Pr16 O115 78.6(3) . .
O54 Pr16 O115 70.18(19) . .
O90 Pr16 O31 152.1(2) . .
O54 Pr16 O31 123.5(3) . .
O115 Pr16 O31 128.2(2) . .
O90 Pr16 O110 71.3(3) . .
O54 Pr16 O110 131.8(2) . .
O115 Pr16 O110 76.7(3) . .
O31 Pr16 O110 104.43(19) . .
O90 Pr16 O92 138.8(3) . .
O54 Pr16 O92 73.0(2) . .
O115 Pr16 O92 74.8(3) . .
O31 Pr16 O92 65.5(2) . .
O110 Pr16 O92 130.0(3) . .
O90 Pr16 O16 76.5(2) . .
O54 Pr16 O16 127.8(3) . .
O115 Pr16 O16 138.49(19) . .
O31 Pr16 O16 77.0(3) . .
O110 Pr16 O16 64.14(19) . .
O92 Pr16 O16 142.0(2) . .
O90 Pr16 O116 128.0(3) . .
O54 Pr16 O116 128.5(2) . .
O115 Pr16 O116 67.9(3) . .
O31 Pr16 O116 67.30(19) . .
O110 Pr16 O116 63.2(3) . .
O92 Pr16 O116 68.3(3) . .
O16 Pr16 O116 103.46(19) . .
O90 Pr16 O13 94.38(19) . .
O54 Pr16 O13 76.6(3) . .
O115 Pr16 O13 146.38(19) . .
O31 Pr16 O13 67.7(2) . .
O110 Pr16 O13 132.47(19) . .
O92 Pr16 O13 90.91(19) . .
O16 Pr16 O13 68.5(2) . .
O116 Pr16 O13 134.91(19) . .
O90 Pr16 Ni17 75.7(2) . .
O54 Pr16 Ni17 35.5(2) . .
O115 Pr16 Ni17 35.52(19) . .
O31 Pr16 Ni17 129.88(19) . .
O110 Pr16 Ni17 108.81(19) . .
O92 Pr16 Ni17 64.4(2) . .
O16 Pr16 Ni17 151.99(18) . .
O116 Pr16 Ni17 95.87(19) . .
O13 Pr16 Ni17 110.87(17) . .
O90 Pr16 Pr15 37.1(2) . .
O54 Pr16 Pr15 93.3(2) . .
O115 Pr16 Pr15 113.1(2) . .
O31 Pr16 Pr15 115.11(19) . .
O110 Pr16 Pr15 68.66(19) . .
O92 Pr16 Pr15 161.28(18) . .
O16 Pr16 Pr15 40.60(17) . .
O116 Pr16 Pr15 130.16(19) . .
O13 Pr16 Pr15 73.21(17) . .
Ni17 Pr16 Pr15 111.47(4) . .
O90 Pr16 Pr11 35.71(19) . .
O54 Pr16 Pr11 36.0(2) . .
O115 Pr16 Pr11 81.85(19) . .
O31 Pr16 Pr11 141.13(18) . .
O110 Pr16 Pr11 106.60(19) . .
O92 Pr16 Pr11 108.88(19) . .
O16 Pr16 Pr11 96.13(17) . .
O116 Pr16 Pr11 149.46(19) . .
O13 Pr16 Pr11 74.16(17) . .
Ni17 Pr16 Pr11 58.61(3) . .
Pr15 Pr16 Pr11 57.878(17) . .
O61 Pr17 O89 84.6(2) . 3_774
O61 Pr17 O103 142.9(2) . .
O89 Pr17 O103 78.5(3) 3_774 .
O61 Pr17 O110 138.0(2) . .
O89 Pr17 O110 131.2(3) 3_774 .
O103 Pr17 O110 74.8(3) . .
O61 Pr17 O16 73.2(3) . .
O89 Pr17 O16 145.0(2) 3_774 .
O103 Pr17 O16 134.5(2) . .
O110 Pr17 O16 64.79(18) . .
O61 Pr17 O97 97.0(2) . 3_774
O89 Pr17 O97 137.8(3) 3_774 3_774
O103 Pr17 O97 75.2(3) . 3_774
O110 Pr17 O97 71.7(3) . 3_774
O16 Pr17 O97 73.02(19) . 3_774
O61 Pr17 O74 73.9(2) . .
O89 Pr17 O74 71.5(3) 3_774 .
O103 Pr17 O74 69.5(3) . .
O110 Pr17 O74 131.8(3) . .
O16 Pr17 O74 124.91(19) . .
O97 Pr17 O74 68.6(3) 3_774 .
O61 Pr17 O88 67.8(2) . .
O89 Pr17 O88 68.3(3) 3_774 .
O103 Pr17 O88 132.2(3) . .
O110 Pr17 O88 102.0(3) . .
O16 Pr17 O88 78.21(18) . .
O97 Pr17 O88 150.4(3) 3_774 .
O74 Pr17 O88 125.9(3) . .
O61 Pr17 O71 133.4(2) . .
O89 Pr17 O71 68.2(3) 3_774 .
O103 Pr17 O71 69.1(3) . .
O110 Pr17 O71 64.3(3) . .
O16 Pr17 O71 108.28(18) . .
O97 Pr17 O71 128.7(3) 3_774 .
O74 Pr17 O71 126.4(3) . .
O88 Pr17 O71 67.1(3) . .
O61 Pr17 Ni6 106.9(2) . .
O89 Pr17 Ni6 64.5(2) 3_774 .
O103 Pr17 Ni6 36.0(2) . .
O110 Pr17 Ni6 108.54(19) . .
O16 Pr17 Ni6 147.65(18) . .
O97 Pr17 Ni6 74.90(19) 3_774 .
O74 Pr17 Ni6 34.79(19) . .
O88 Pr17 Ni6 132.82(17) . .
O71 Pr17 Ni6 94.94(19) . .
O61 Pr17 Pr15 81.1(2) . .
O89 Pr17 Pr15 161.8(2) 3_774 .
O103 Pr17 Pr15 106.7(2) . .
O110 Pr17 Pr15 66.60(18) . .
O16 Pr17 Pr15 38.45(18) . .
O97 Pr17 Pr15 34.92(19) 3_774 .
O74 Pr17 Pr15 93.69(19) . .
O88 Pr17 Pr15 115.66(17) . .
O71 Pr17 Pr15 129.96(19) . .
Ni6 Pr17 Pr15 109.20(4) . .
O61 Pr17 Pr21 72.5(2) . 3_774
O89 Pr17 Pr21 105.8(2) 3_774 3_774
O103 Pr17 Pr21 80.6(2) . 3_774
O110 Pr17 Pr21 109.16(19) . 3_774
O16 Pr17 Pr21 93.23(18) . 3_774
O97 Pr17 Pr21 37.8(2) 3_774 3_774
O74 Pr17 Pr21 34.61(19) . 3_774
O88 Pr17 Pr21 140.26(19) . 3_774
O71 Pr17 Pr21 149.72(19) . 3_774
Ni6 Pr17 Pr21 57.78(3) . 3_774
Pr15 Pr17 Pr21 59.124(17) . 3_774
O135 Pr18 O136 117.0(3) . .
O135 Pr18 O111 128.7(3) . .
O136 Pr18 O111 82.5(3) . .
O135 Pr18 O2 72.1(5) . .
O136 Pr18 O2 72.6(5) . .
O111 Pr18 O2 153.8(5) . .
O135 Pr18 O139 131.9(3) . .
O136 Pr18 O139 108.7(3) . .
O111 Pr18 O139 69.6(3) . .
O2 Pr18 O139 110.2(5) . .
O135 Pr18 O23W 66.9(4) . .
O136 Pr18 O23W 155.1(4) . .
O111 Pr18 O23W 77.5(4) . .
O2 Pr18 O23W 128.7(5) . .
O139 Pr18 O23W 78.2(4) . .
O135 Pr18 O47 69.2(3) . .
O136 Pr18 O47 68.6(2) . .
O111 Pr18 O47 76.9(2) . .
O2 Pr18 O47 101.0(6) . .
O139 Pr18 O47 146.4(2) . .
O23W Pr18 O47 92.2(3) . .
O135 Pr18 O140 130.8(4) . .
O136 Pr18 O140 50.7(3) . .
O111 Pr18 O140 98.9(3) . .
O2 Pr18 O140 58.7(5) . .
O139 Pr18 O140 70.3(3) . .
O23W Pr18 O140 147.3(4) . .
O47 Pr18 O140 119.0(3) . .
O135 Pr18 O1H 72.3(4) . .
O136 Pr18 O1H 119.8(3) . .
O111 Pr18 O1H 141.0(3) . .
O2 Pr18 O1H 53.2(5) . .
O139 Pr18 O1H 72.8(3) . .
O23W Pr18 O1H 85.1(4) . .
O47 Pr18 O1H 139.1(2) . .
O140 Pr18 O1H 77.6(4) . .
O135 Pr18 C4A 125.2(3) . .
O136 Pr18 C4A 24.9(3) . .
O111 Pr18 C4A 93.1(3) . .
O2 Pr18 C4A 60.8(5) . .
O139 Pr18 C4A 91.5(3) . .
O23W Pr18 C4A 167.9(4) . .
O47 Pr18 C4A 93.0(2) . .
O140 Pr18 C4A 26.0(3) . .
O1H Pr18 C4A 98.1(3) . .
O135 Pr18 Pr20 39.6(3) . .
O136 Pr18 Pr20 108.2(2) . .
O111 Pr18 Pr20 166.7(2) . .
O2 Pr18 Pr20 39.1(5) . .
O139 Pr18 Pr20 112.6(2) . .
O23W Pr18 Pr20 90.0(3) . .
O47 Pr18 Pr20 99.36(17) . .
O140 Pr18 Pr20 94.0(3) . .
O1H Pr18 Pr20 39.9(3) . .
C4A Pr18 Pr20 99.9(2) . .
O135 Pr18 Pr11 37.1(3) . .
O136 Pr18 Pr11 83.5(2) . .
O111 Pr18 Pr11 112.2(2) . .
O2 Pr18 Pr11 73.8(5) . .
O139 Pr18 Pr11 167.8(2) . .
O23W Pr18 Pr11 90.3(3) . .
O47 Pr18 Pr11 36.63(17) . .
O140 Pr18 Pr11 120.3(3) . .
O1H Pr18 Pr11 102.4(2) . .
C4A Pr18 Pr11 100.3(2) . .
Pr20 Pr18 Pr11 62.775(18) . .
O25 Pr19 O12 69.9(3) . .
O25 Pr19 O36 67.7(3) . .
O12 Pr19 O36 127.4(2) . .
O25 Pr19 O118 119.4(2) . .
O12 Pr19 O118 138.8(2) . .
O36 Pr19 O118 89.8(2) . .
O25 Pr19 O19 132.6(3) . .
O12 Pr19 O19 78.6(3) . .
O36 Pr19 O19 154.0(3) . .
O118 Pr19 O19 66.5(2) . .
O25 Pr19 O34 134.7(3) . 3_774
O12 Pr19 O34 78.4(3) . 3_774
O36 Pr19 O34 112.1(3) . 3_774
O118 Pr19 O34 105.8(2) . 3_774
O19 Pr19 O34 67.3(3) . 3_774
O25 Pr19 O4 140.2(3) . 3_774
O12 Pr19 O4 127.7(2) . 3_774
O36 Pr19 O4 75.3(2) . 3_774
O118 Pr19 O4 73.2(2) . 3_774
O19 Pr19 O4 87.1(2) . 3_774
O34 Pr19 O4 49.9(2) 3_774 3_774
O25 Pr19 O85 76.82(19) . 3_774
O12 Pr19 O85 70.38(18) . 3_774
O36 Pr19 O85 125.89(18) . 3_774
O118 Pr19 O85 73.3(3) . 3_774
O19 Pr19 O85 59.38(19) . 3_774
O34 Pr19 O85 121.89(18) 3_774 3_774
O4 Pr19 O85 139.82(17) 3_774 3_774
O25 Pr19 O56 74.1(3) . 3_774
O12 Pr19 O56 77.2(2) . 3_774
O36 Pr19 O56 62.4(2) . 3_774
O118 Pr19 O56 143.1(2) . 3_774
O19 Pr19 O56 132.2(2) . 3_774
O34 Pr19 O56 67.8(2) 3_774 3_774
O4 Pr19 O56 76.4(2) 3_774 3_774
O85 Pr19 O56 142.12(17) 3_774 3_774
O25 Pr19 C2A 143.9(2) . 3_774
O12 Pr19 C2A 102.7(2) . 3_774
O36 Pr19 C2A 93.9(2) . 3_774
O118 Pr19 C2A 89.9(3) . 3_774
O19 Pr19 C2A 76.3(2) . 3_774
O34 Pr19 C2A 24.6(2) 3_774 3_774
O4 Pr19 C2A 25.3(2) 3_774 3_774
O85 Pr19 C2A 135.6(3) 3_774 3_774
O56 Pr19 C2A 69.9(2) 3_774 3_774
O25 Pr19 Pr15 93.8(2) . 3_774
O12 Pr19 Pr15 39.20(17) . 3_774
O36 Pr19 Pr15 161.53(18) . 3_774
O118 Pr19 Pr15 100.2(2) . 3_774
O19 Pr19 Pr15 42.61(19) . 3_774
O34 Pr19 Pr15 80.29(19) 3_774 3_774
O4 Pr19 Pr15 122.44(17) 3_774 3_774
O85 Pr19 Pr15 45.02(18) 3_774 3_774
O56 Pr19 Pr15 113.66(17) 3_774 3_774
C2A Pr19 Pr15 101.6(2) 3_774 3_774
O25 Pr19 Pr12 40.66(19) . .
O12 Pr19 Pr12 87.08(17) . .
O36 Pr19 Pr12 40.32(17) . .
O118 Pr19 Pr12 127.4(2) . .
O19 Pr19 Pr12 165.53(18) . .
O34 Pr19 Pr12 108.22(17) 3_774 .
O4 Pr19 Pr12 100.45(16) 3_774 .
O85 Pr19 Pr12 117.40(17) 3_774 .
O56 Pr19 Pr12 40.44(17) 3_774 .
C2A Pr19 Pr12 105.5(2) 3_774 .
Pr15 Pr19 Pr12 124.08(2) 3_774 .
O122 Pr20 O2 73.7(5) . .
O122 Pr20 O1H 122.0(3) . .
O2 Pr20 O1H 55.6(5) . .
O122 Pr20 O3 82.2(2) . 3_774
O2 Pr20 O3 144.7(6) . 3_774
O1H Pr20 O3 123.8(3) . 3_774
O122 Pr20 O135 116.7(3) . .
O2 Pr20 O135 70.9(5) . .
O1H Pr20 O135 73.7(4) . .
O3 Pr20 O135 144.3(2) 3_774 .
O122 Pr20 O127 110.8(3) . .
O2 Pr20 O127 142.8(5) . .
O1H Pr20 O127 126.4(3) . .
O3 Pr20 O127 70.0(2) 3_774 .
O135 Pr20 O127 74.8(3) . .
O122 Pr20 O137 156.3(4) . .
O2 Pr20 O137 112.5(5) . .
O1H Pr20 O137 57.1(3) . .
O3 Pr20 O137 81.0(3) 3_774 .
O135 Pr20 O137 86.4(4) . .
O127 Pr20 O137 78.7(3) . .
O122 Pr20 O32 68.71(18) . .
O2 Pr20 O32 70.6(6) . .
O1H Pr20 O32 69.3(3) . .
O3 Pr20 O32 76.8(3) 3_774 .
O135 Pr20 O32 137.1(2) . .
O127 Pr20 O32 146.4(2) . .
O137 Pr20 O32 91.2(3) . .
O122 Pr20 O104 50.7(3) . .
O2 Pr20 O104 81.4(5) . .
O1H Pr20 O104 132.4(3) . .
O3 Pr20 O104 102.8(2) 3_774 .
O135 Pr20 O104 73.4(3) . .
O127 Pr20 O104 75.3(3) . .
O137 Pr20 O104 150.5(4) . .
O32 Pr20 O104 118.2(2) . .
O122 Pr20 C8A 143.1(4) . .
O2 Pr20 C8A 84.7(5) . .
O1H Pr20 C8A 29.1(3) . .
O3 Pr20 C8A 100.7(3) 3_774 .
O135 Pr20 C8A 82.1(4) . .
O127 Pr20 C8A 104.6(3) . .
O137 Pr20 C8A 28.4(3) . .
O32 Pr20 C8A 76.1(3) . .
O104 Pr20 C8A 154.7(4) . .
O122 Pr20 C3A 25.2(3) . .
O2 Pr20 C3A 75.6(5) . .
O1H Pr20 C3A 131.1(3) . .
O3 Pr20 C3A 93.2(2) 3_774 .
O135 Pr20 C3A 95.0(4) . .
O127 Pr20 C3A 93.8(3) . .
O137 Pr20 C3A 171.7(3) . .
O32 Pr20 C3A 93.2(2) . .
O104 Pr20 C3A 25.5(3) . .
C8A Pr20 C3A 159.9(3) . .
O122 Pr20 Pr18 109.25(19) . .
O2 Pr20 Pr18 39.6(5) . .
O1H Pr20 Pr18 43.3(3) . .
O3 Pr20 Pr18 166.0(2) 3_774 .
O135 Pr20 Pr18 37.8(2) . .
O127 Pr20 Pr18 111.6(2) . .
O137 Pr20 Pr18 85.7(3) . .
O32 Pr20 Pr18 99.27(17) . .
O104 Pr20 Pr18 91.0(2) . .
C8A Pr20 Pr18 65.2(3) . .
C3A Pr20 Pr18 100.5(2) . .
O19 Pr21 O74 97.6(2) . 3_774
O19 Pr21 O118 67.50(19) . .
O74 Pr21 O118 138.4(3) 3_774 .
O19 Pr21 O100 97.0(2) . .
O74 Pr21 O100 74.5(3) 3_774 .
O118 Pr21 O100 69.5(3) . .
O19 Pr21 O97 66.76(19) . .
O74 Pr21 O97 69.4(3) 3_774 .
O118 Pr21 O97 129.0(3) . .
O100 Pr21 O97 137.3(3) . .
O19 Pr21 O105 139.2(2) . 3_774
O74 Pr21 O105 64.6(3) 3_774 3_774
O118 Pr21 O105 149.3(3) . 3_774
O100 Pr21 O105 111.4(3) . 3_774
O97 Pr21 O105 72.5(3) . 3_774
O19 Pr21 N13 117.3(2) . 3_774
O74 Pr21 N13 125.9(3) 3_774 3_774
O118 Pr21 N13 94.4(3) . 3_774
O100 Pr21 N13 133.4(3) . 3_774
O97 Pr21 N13 87.2(3) . 3_774
O105 Pr21 N13 61.9(3) 3_774 3_774
O19 Pr21 O85 57.65(19) . 3_774
O74 Pr21 O85 135.6(3) 3_774 3_774
O118 Pr21 O85 70.2(3) . 3_774
O100 Pr21 O85 138.4(3) . 3_774
O97 Pr21 O85 66.9(3) . 3_774
O105 Pr21 O85 108.4(3) 3_774 3_774
N13 Pr21 O85 59.8(3) 3_774 3_774
O19 Pr21 Cl5 143.9(2) . .
O74 Pr21 Cl5 107.5(2) 3_774 .
O118 Pr21 Cl5 76.56(19) . .
O100 Pr21 Cl5 66.5(2) . .
O97 Pr21 Cl5 146.5(2) . .
O105 Pr21 Cl5 76.2(2) 3_774 .
N13 Pr21 Cl5 67.3(2) 3_774 .
O85 Pr21 Cl5 113.17(17) 3_774 .
O19 Pr21 Pr19 36.81(19) . .
O74 Pr21 Pr19 133.2(2) 3_774 .
O118 Pr21 Pr19 37.19(19) . .
O100 Pr21 Pr19 96.8(2) . .
O97 Pr21 Pr19 91.76(19) . .
O105 Pr21 Pr19 150.9(2) 3_774 .
N13 Pr21 Pr19 93.8(2) 3_774 .
O85 Pr21 Pr19 42.55(17) 3_774 .
Cl5 Pr21 Pr19 110.56(12) . .
O19 Pr21 Pr15 37.0(2) . 3_774
O74 Pr21 Pr15 96.2(2) 3_774 3_774
O118 Pr21 Pr15 93.00(19) . 3_774
O100 Pr21 Pr15 132.5(2) . 3_774
O97 Pr21 Pr15 35.96(19) . 3_774
O105 Pr21 Pr15 105.4(2) 3_774 3_774
N13 Pr21 Pr15 90.1(2) 3_774 3_774
O85 Pr21 Pr15 41.02(17) 3_774 3_774
Cl5 Pr21 Pr15 153.90(13) . 3_774
Pr19 Pr21 Pr15 55.804(18) . 3_774
O19 Pr21 Pr14 70.8(2) . .
O74 Pr21 Pr14 101.2(2) 3_774 .
O118 Pr21 Pr14 37.7(2) . .
O100 Pr21 Pr14 35.3(2) . .
O97 Pr21 Pr14 134.5(2) . .
O105 Pr21 Pr14 145.5(2) 3_774 .
N13 Pr21 Pr14 127.8(2) 3_774 .
O85 Pr21 Pr14 103.26(17) 3_774 .
Cl5 Pr21 Pr14 79.03(13) . .
Pr19 Pr21 Pr14 61.655(19) . .
Pr15 Pr21 Pr14 107.33(2) 3_774 .
O37 Ni1 O72 98.5(2) . .
O37 Ni1 O58 85.8(3) . .
O72 Ni1 O58 89.7(2) . .
O37 Ni1 O73 84.9(2) . .
O72 Ni1 O73 173.8(3) . .
O58 Ni1 O73 85.4(3) . .
O37 Ni1 O41 97.2(3) . .
O72 Ni1 O41 95.4(2) . .
O58 Ni1 O41 173.7(3) . .
O73 Ni1 O41 89.3(2) . .
O37 Ni1 N12 160.9(3) . .
O72 Ni1 N12 95.3(4) . .
O58 Ni1 N12 81.2(3) . .
O73 Ni1 N12 80.3(4) . .
O41 Ni1 N12 94.6(3) . .
O28 Ni2 O70 84.1(3) . .
O28 Ni2 O35 97.9(3) . 3_774
O70 Ni2 O35 178.0(3) . 3_774
O28 Ni2 N10 161.3(3) . .
O70 Ni2 N10 82.6(3) . .
O35 Ni2 N10 95.5(3) 3_774 .
O28 Ni2 O52 83.9(3) . .
O70 Ni2 O52 83.5(3) . .
O35 Ni2 O52 96.9(3) 3_774 .
N10 Ni2 O52 81.6(3) . .
O28 Ni2 O53 97.8(3) . .
O70 Ni2 O53 96.8(3) . .
O35 Ni2 O53 82.7(3) 3_774 .
N10 Ni2 O53 96.8(3) . .
O52 Ni2 O53 178.3(3) . .
O14 Ni3 O15 83.8(3) . .
O14 Ni3 O44 96.0(3) . .
O15 Ni3 O44 91.8(3) . .
O14 Ni3 O101 85.9(2) . .
O15 Ni3 O101 87.6(2) . .
O44 Ni3 O101 178.0(3) . .
O14 Ni3 N5 161.3(3) . .
O15 Ni3 N5 82.2(3) . .
O44 Ni3 N5 96.8(3) . .
O101 Ni3 N5 81.2(4) . .
O14 Ni3 O131 96.4(2) . .
O15 Ni3 O131 179.0(2) . .
O44 Ni3 O131 87.2(2) . .
O101 Ni3 O131 93.4(3) . .
N5 Ni3 O131 97.8(4) . .
O14 Ni3 Pr7 42.8(2) . .
O15 Ni3 Pr7 93.8(2) . .
O44 Ni3 Pr7 137.1(2) . .
O101 Ni3 Pr7 44.9(2) . .
N5 Ni3 Pr7 126.1(3) . .
O131 Ni3 Pr7 87.0(2) . .
O14 Ni3 Pr1 41.9(2) . .
O15 Ni3 Pr1 43.5(2) . .
O44 Ni3 Pr1 86.3(2) . .
O101 Ni3 Pr1 94.6(2) . .
N5 Ni3 Pr1 125.7(3) . .
O131 Ni3 Pr1 136.4(2) . .
Pr7 Ni3 Pr1 69.63(3) . .
O65 Ni4 O64 99.2(3) . .
O65 Ni4 O95 84.5(2) . .
O64 Ni4 O95 88.5(2) . .
O65 Ni4 O67 85.3(3) . .
O64 Ni4 O67 170.2(3) . .
O95 Ni4 O67 83.3(2) . .
O65 Ni4 O68 97.0(3) . .
O64 Ni4 O68 97.8(3) . .
O95 Ni4 O68 173.2(2) . .
O67 Ni4 O68 90.2(3) . .
O65 Ni4 N16 162.7(3) . .
O64 Ni4 N16 91.3(3) . .
O95 Ni4 N16 82.1(3) . .
O67 Ni4 N16 82.5(3) . .
O68 Ni4 N16 95.1(3) . .
O7 Ni5 O82 84.1(2) . .
O7 Ni5 O99 96.1(2) . 3_774
O82 Ni5 O99 93.1(3) . 3_774
O7 Ni5 O57 84.1(3) . .
O82 Ni5 O57 89.2(2) . .
O99 Ni5 O57 177.8(2) 3_774 .
O7 Ni5 O62 94.8(3) . .
O82 Ni5 O62 178.4(3) . .
O99 Ni5 O62 85.9(3) 3_774 .
O57 Ni5 O62 91.8(3) . .
O7 Ni5 N6 159.3(3) . .
O82 Ni5 N6 81.5(3) . .
O99 Ni5 N6 99.4(4) 3_774 .
O57 Ni5 N6 80.9(3) . .
O62 Ni5 N6 99.9(3) . .
O7 Ni5 Pr3 42.2(2) . .
O82 Ni5 Pr3 43.5(2) . .
O99 Ni5 Pr3 87.2(2) 3_774 .
O57 Ni5 Pr3 94.4(2) . .
O62 Ni5 Pr3 135.2(3) . .
N6 Ni5 Pr3 125.0(3) . .
O7 Ni5 Pr2 41.8(2) . .
O82 Ni5 Pr2 94.6(2) . .
O99 Ni5 Pr2 135.7(2) 3_774 .
O57 Ni5 Pr2 43.9(2) . .
O62 Ni5 Pr2 85.2(2) . .
N6 Ni5 Pr2 124.8(3) . .
Pr3 Ni5 Pr2 69.62(3) . .
O74 Ni6 N4 169.2(4) . .
O74 Ni6 O124 108.7(4) . .
N4 Ni6 O124 82.1(4) . .
O74 Ni6 O103 88.9(4) . .
N4 Ni6 O103 80.3(4) . .
O124 Ni6 O103 162.4(4) . .
O74 Ni6 O105 81.7(4) . .
N4 Ni6 O105 97.9(4) . .
O124 Ni6 O105 89.9(4) . .
O103 Ni6 O105 92.5(4) . .
O74 Ni6 O126 90.7(3) . 3_774
N4 Ni6 O126 91.1(4) . 3_774
O124 Ni6 O126 84.5(4) . 3_774
O103 Ni6 O126 95.8(4) . 3_774
O105 Ni6 O126 168.6(4) . 3_774
O74 Ni6 Pr17 46.0(3) . .
N4 Ni6 Pr17 123.6(3) . .
O124 Ni6 Pr17 152.2(3) . .
O103 Ni6 Pr17 44.7(2) . .
O105 Ni6 Pr17 96.1(2) . .
O126 Ni6 Pr17 84.5(2) 3_774 .
O33 Ni7 O6 95.4(3) . .
O33 Ni7 O77 82.2(2) . .
O6 Ni7 O77 84.0(2) . .
O33 Ni7 O86 174.7(2) . .
O6 Ni7 O86 88.5(2) . .
O77 Ni7 O86 101.8(3) . .
O33 Ni7 N17 83.6(3) . .
O6 Ni7 N17 81.6(3) . .
O77 Ni7 N17 158.6(4) . .
O86 Ni7 N17 93.5(4) . .
O33 Ni7 O96 89.8(2) . 3_774
O6 Ni7 O96 173.3(3) . 3_774
O77 Ni7 O96 100.9(3) . 3_774
O86 Ni7 O96 86.1(3) . 3_774
N17 Ni7 O96 94.8(4) . 3_774
O92 Ni8 O31 83.0(2) . .
O92 Ni8 O21 95.6(2) . .
O31 Ni8 O21 83.8(3) . .
O92 Ni8 O69 174.7(3) . .
O31 Ni8 O69 101.9(3) . .
O21 Ni8 O69 86.8(3) . .
O92 Ni8 O106 90.0(3) . .
O31 Ni8 O106 100.4(3) . .
O21 Ni8 O106 173.4(3) . .
O69 Ni8 O106 87.3(3) . .
O92 Ni8 N11 81.7(4) . .
O31 Ni8 N11 156.3(3) . .
O21 Ni8 N11 79.8(3) . .
O69 Ni8 N11 94.1(3) . .
O106 Ni8 N11 97.7(4) . .
O113 Ni9 O11 82.5(2) . .
O113 Ni9 N14 84.9(4) . .
O11 Ni9 N14 157.7(3) . .
O113 Ni9 O23 174.5(2) . .
O11 Ni9 O23 100.7(3) . .
N14 Ni9 O23 93.5(3) . .
O113 Ni9 O79 97.8(3) . .
O11 Ni9 O79 84.5(2) . .
N14 Ni9 O79 79.2(4) . .
O23 Ni9 O79 87.0(2) . .
O113 Ni9 O30 88.6(2) . 3_774
O11 Ni9 O30 100.8(3) . 3_774
N14 Ni9 O30 97.1(3) . 3_774
O23 Ni9 O30 86.3(3) . 3_774
O79 Ni9 O30 172.2(2) . 3_774
O42 Ni10 O83 86.5(2) . .
O42 Ni10 O81 97.1(2) . .
O83 Ni10 O81 173.8(3) . .
O42 Ni10 O60 83.0(3) . .
O83 Ni10 O60 86.1(2) . .
O81 Ni10 O60 89.4(2) . .
O42 Ni10 N9 160.8(3) . .
O83 Ni10 N9 80.8(4) . .
O81 Ni10 N9 94.4(4) . .
O60 Ni10 N9 81.8(3) . .
O42 Ni10 O84 97.1(2) . .
O83 Ni10 O84 88.9(3) . .
O81 Ni10 O84 95.6(3) . .
O60 Ni10 O84 174.9(2) . .
N9 Ni10 O84 97.0(4) . .
O63 Ni11 O107 174.3(3) . .
O63 Ni11 O39 88.9(3) . .
O107 Ni11 O39 96.8(3) . .
O63 Ni11 O46 93.1(3) . .
O107 Ni11 O46 87.2(3) . .
O39 Ni11 O46 90.9(3) . .
O63 Ni11 N18 82.6(3) . .
O107 Ni11 N18 91.9(4) . .
O39 Ni11 N18 161.9(3) . .
O46 Ni11 N18 105.4(3) . .
O63 Ni11 O98 89.7(2) . .
O107 Ni11 O98 90.3(4) . .
O39 Ni11 O98 85.4(2) . .
O46 Ni11 O98 175.3(3) . .
N18 Ni11 O98 78.6(4) . .
O63 Ni11 Pr10 44.7(2) . .
O107 Ni11 Pr10 141.0(3) . .
O39 Ni11 Pr10 45.1(2) . .
O46 Ni11 Pr10 85.6(2) . .
N18 Ni11 Pr10 127.0(3) . .
O98 Ni11 Pr10 93.8(2) . .
O49 Ni12 O108 174.0(3) 3_774 .
O49 Ni12 O88 86.1(2) 3_774 .
O108 Ni12 O88 98.2(4) . .
O49 Ni12 O89 95.1(3) 3_774 3_774
O108 Ni12 O89 89.3(4) . 3_774
O88 Ni12 O89 86.0(3) . 3_774
O49 Ni12 O138 88.3(3) 3_774 .
O108 Ni12 O138 87.2(4) . .
O88 Ni12 O138 95.0(3) . .
O89 Ni12 O138 176.5(4) 3_774 .
O49 Ni12 N3 81.6(3) 3_774 3_774
O108 Ni12 N3 95.0(4) . 3_774
O88 Ni12 N3 162.8(4) . 3_774
O89 Ni12 N3 83.1(4) 3_774 3_774
O138 Ni12 N3 96.6(4) . 3_774
O49 Ni12 Pr9 42.7(2) 3_774 .
O108 Ni12 Pr9 140.9(3) . .
O88 Ni12 Pr9 43.7(2) . .
O89 Ni12 Pr9 95.1(2) 3_774 .
O138 Ni12 Pr9 87.9(2) . .
N3 Ni12 Pr9 124.1(3) 3_774 .
O40 Ni13 O91 85.9(3) . .
O40 Ni13 O102 97.0(3) . .
O91 Ni13 O102 176.9(4) . .
O40 Ni13 O114 81.9(2) . .
O91 Ni13 O114 85.6(3) . .
O102 Ni13 O114 93.7(3) . .
O40 Ni13 O38 99.7(4) . .
O91 Ni13 O38 88.1(3) . .
O102 Ni13 O38 92.6(3) . .
O114 Ni13 O38 173.3(3) . .
O40 Ni13 N15 159.8(3) . .
O91 Ni13 N15 81.5(4) . .
O102 Ni13 N15 95.4(4) . .
O114 Ni13 N15 81.4(4) . .
O38 Ni13 N15 95.6(3) . .
O8 Ni14 O93 84.8(2) 3_774 3_774
O8 Ni14 O80 95.2(3) 3_774 .
O93 Ni14 O80 93.0(3) 3_774 .
O8 Ni14 O76 85.5(3) 3_774 3_774
O93 Ni14 O76 88.0(3) 3_774 3_774
O80 Ni14 O76 178.8(4) . 3_774
O8 Ni14 O112 95.4(3) 3_774 .
O93 Ni14 O112 177.9(3) 3_774 .
O80 Ni14 O112 84.9(3) . .
O76 Ni14 O112 94.1(3) 3_774 .
O8 Ni14 N8 160.8(3) 3_774 3_774
O93 Ni14 N8 82.1(4) 3_774 3_774
O80 Ni14 N8 99.4(4) . 3_774
O76 Ni14 N8 80.2(4) 3_774 3_774
O112 Ni14 N8 98.2(4) . 3_774
O8 Ni14 Pr5 42.9(2) 3_774 .
O93 Ni14 Pr5 94.8(2) 3_774 .
O80 Ni14 Pr5 136.2(3) . .
O76 Ni14 Pr5 44.3(3) 3_774 .
O112 Ni14 Pr5 86.8(2) . .
N8 Ni14 Pr5 124.4(3) 3_774 .
O8 Ni14 Pr9 43.2(2) 3_774 3_774
O93 Ni14 Pr9 43.9(2) 3_774 3_774
O80 Ni14 Pr9 84.7(3) . 3_774
O76 Ni14 Pr9 96.4(2) 3_774 3_774
O112 Ni14 Pr9 135.7(3) . 3_774
N8 Ni14 Pr9 125.9(3) 3_774 3_774
Pr5 Ni14 Pr9 71.96(3) . 3_774
O43 Ni15 N1 81.1(3) 3_774 3_774
O43 Ni15 O109 96.5(2) 3_774 3_774
N1 Ni15 O109 81.7(4) 3_774 3_774
O43 Ni15 O55 87.4(3) 3_774 .
N1 Ni15 O55 98.4(3) 3_774 .
O109 Ni15 O55 176.1(3) 3_774 .
O43 Ni15 O18 83.9(3) 3_774 .
N1 Ni15 O18 156.6(3) 3_774 .
O109 Ni15 O18 82.3(2) 3_774 .
O55 Ni15 O18 98.7(3) . .
O43 Ni15 O75 173.0(2) 3_774 3_774
N1 Ni15 O75 94.0(4) 3_774 3_774
O109 Ni15 O75 87.7(3) 3_774 3_774
O55 Ni15 O75 88.3(2) . 3_774
O18 Ni15 O75 102.3(2) . 3_774
O48 Ni16 O132 90.5(3) . .
O48 Ni16 O66 93.7(4) . .
O132 Ni16 O66 175.1(3) . .
O48 Ni16 O130 176.2(3) . 3_774
O132 Ni16 O130 86.9(4) . 3_774
O66 Ni16 O130 88.8(3) . 3_774
O48 Ni16 O22 85.9(3) . .
O132 Ni16 O22 95.9(3) . .
O66 Ni16 O22 87.0(3) . .
O130 Ni16 O22 97.1(3) 3_774 .
O48 Ni16 N2 81.9(3) . .
O132 Ni16 N2 95.5(4) . .
O66 Ni16 N2 82.5(3) . .
O130 Ni16 N2 95.6(4) 3_774 .
O22 Ni16 N2 163.4(3) . .
O48 Ni16 Pr5 94.5(3) . .
O132 Ni16 Pr5 138.8(3) . .
O66 Ni16 Pr5 43.5(2) . .
O130 Ni16 Pr5 89.2(3) 3_774 .
O22 Ni16 Pr5 44.0(2) . .
N2 Ni16 Pr5 125.7(3) . .
O115 Ni17 O54 88.7(2) . .
O115 Ni17 O24W 174.4(4) . .
O54 Ni17 O24W 96.1(3) . .
O115 Ni17 N19 82.2(4) . .
O54 Ni17 N19 162.4(3) . .
O24W Ni17 N19 92.4(4) . .
O115 Ni17 O120 93.7(3) . .
O54 Ni17 O120 93.8(3) . .
O24W Ni17 O120 88.8(4) . .
N19 Ni17 O120 101.8(4) . .
O115 Ni17 O121 88.3(3) . .
O54 Ni17 O121 83.9(2) . .
O24W Ni17 O121 89.4(4) . .
N19 Ni17 O121 80.8(4) . .
O120 Ni17 O121 176.9(3) . .
O115 Ni17 Na1 136.5(3) . 2_654
O54 Ni17 Na1 107.0(4) . 2_654
O24W Ni17 Na1 44.4(3) . 2_654
N19 Ni17 Na1 89.8(3) . 2_654
O120 Ni17 Na1 46.2(2) . 2_654
O121 Ni17 Na1 132.6(3) . 2_654
O115 Ni17 Pr16 45.1(2) . .
O54 Ni17 Pr16 44.8(2) . .
O24W Ni17 Pr16 140.2(3) . .
N19 Ni17 Pr16 127.2(3) . .
O120 Ni17 Pr16 87.1(3) . .
O121 Ni17 Pr16 92.6(2) . .
Na1 Ni17 Pr16 128.0(3) 2_654 .
O110 Ni18 O71 84.3(3) . .
O110 Ni18 O134 98.1(4) . .
O71 Ni18 O134 177.3(4) . .
O110 Ni18 O129 99.9(3) . .
O71 Ni18 O129 87.1(4) . .
O134 Ni18 O129 93.7(4) . .
O110 Ni18 O116 81.5(3) . .
O71 Ni18 O116 85.3(3) . .
O134 Ni18 O116 93.9(4) . .
O129 Ni18 O116 172.1(4) . .
O110 Ni18 N7 159.3(4) . .
O71 Ni18 N7 81.9(4) . .
O134 Ni18 N7 95.4(4) . .
O129 Ni18 N7 94.7(4) . .
O116 Ni18 N7 82.1(4) . .
O13W Ni19 O100 102.8(4) . .
O13W Ni19 N20 94.2(5) . .
O100 Ni19 N20 160.0(5) . .
O13W Ni19 O119 82.2(4) . .
O100 Ni19 O119 95.5(4) . .
N20 Ni19 O119 97.3(6) . .
O13W Ni19 O133 171.3(4) . .
O100 Ni19 O133 84.8(3) . .
N20 Ni19 O133 79.2(5) . .
O119 Ni19 O133 93.1(4) . .
O13W Ni19 Cl5 93.4(3) . .
O100 Ni19 Cl5 87.4(3) . .
N20 Ni19 Cl5 81.0(5) . .
O119 Ni19 Cl5 175.1(3) . .
O133 Ni19 Cl5 91.0(3) . .
O13W Ni19 Pr14 142.0(3) . .
O100 Ni19 Pr14 43.3(3) . .
N20 Ni19 Pr14 122.9(4) . .
O119 Ni19 Pr14 84.8(3) . .
O133 Ni19 Pr14 43.9(2) . .
Cl5 Ni19 Pr14 99.92(17) . .
O24W Na1 O120 83.4(5) 2_644 2_644
O24W Na1 O20W 94.8(7) 2_644 3_765
O120 Na1 O20W 94.4(6) 2_644 3_765
O24W Na1 Ni17 42.1(3) 2_644 2_644
O120 Na1 Ni17 42.9(2) 2_644 2_644
O20W Na1 Ni17 87.0(6) 3_765 2_644
Pr13 Cl2 Pr13 180.0 . 3_774
Ni19 Cl5 Pr21 91.8(3) . .
Pr20 O2 Pr18 101.3(8) . .
Pr20 O2 Pr12 101.8(8) . .
Pr18 O2 Pr12 103.8(8) . .
C66 O3 Pr20 133.4(6) . 3_774
C2A O4 Pr10 122.5(5) . 3_774
C2A O4 Pr14 119.5(5) . 3_774
Pr10 O4 Pr14 110.7(3) 3_774 3_774
C2A O4 Pr19 93.6(6) . 3_774
Pr10 O4 Pr19 98.6(3) 3_774 3_774
Pr14 O4 Pr19 105.3(3) 3_774 3_774
Pr4 O5 Pr2 115.7(3) . .
Pr4 O5 Pr3 119.2(3) . .
Pr2 O5 Pr3 107.4(3) . .
C68 O6 Ni7 115.7(6) . .
C68 O6 Pr2 139.7(6) . .
Ni7 O6 Pr2 103.0(3) . .
Ni5 O7 Pr3 103.5(3) . .
Ni5 O7 Pr2 104.5(3) . .
Pr3 O7 Pr2 111.9(3) . .
Ni14 O8 Pr5 103.2(3) 3_774 3_774
Ni14 O8 Pr9 103.1(3) 3_774 .
Pr5 O8 Pr9 113.9(3) 3_774 .
C6A O9 Pr1 134.6(5) . .
C6A O9 Pr8 119.0(5) . .
Pr1 O9 Pr8 106.3(3) . .
C1A O10 Pr4 111.1(6) . .
C1A O10 Pr15 96.8(6) . .
Pr4 O10 Pr15 152.1(3) . .
Ni9 O11 Pr1 104.1(3) . .
Ni9 O11 Pr8 107.6(3) . .
Pr1 O11 Pr8 115.1(3) . .
Pr15 O12 Pr19 101.4(3) 3_774 .
Pr15 O12 Pr13 108.3(3) 3_774 3_774
Pr19 O12 Pr13 109.0(3) . 3_774
C6A O13 Pr7 135.5(5) . .
C6A O13 Pr16 117.2(5) . .
Pr7 O13 Pr16 106.7(3) . .
Ni3 O14 Pr7 103.1(3) . .
Ni3 O14 Pr1 104.9(3) . .
Pr7 O14 Pr1 110.7(3) . .
C18 O15 Ni3 115.4(6) . .
C18 O15 Pr1 139.0(5) . .
Ni3 O15 Pr1 102.0(3) . .
C1A O16 Pr17 120.9(5) . .
C1A O16 Pr16 121.8(5) . .
Pr17 O16 Pr16 109.5(3) . .
C1A O16 Pr15 95.2(5) . .
Pr17 O16 Pr15 104.1(3) . .
Pr16 O16 Pr15 99.1(3) . .
C7A O17 Pr3 136.8(5) . .
C7A O17 Pr10 114.4(5) . 3_774
Pr3 O17 Pr10 107.2(3) . 3_774
Ni15 O18 Pr10 104.3(3) . 3_774
Ni15 O18 Pr3 103.6(3) . .
Pr10 O18 Pr3 115.9(3) 3_774 .
Pr21 O19 Pr19 107.6(3) . .
Pr21 O19 Pr15 108.1(3) . 3_774
Pr19 O19 Pr15 95.8(3) . 3_774
C5A O20 Pr8 122.3(6) . .
C5A O20 Pr6 122.7(5) . 3_774
Pr8 O20 Pr6 114.4(3) . 3_774
C42 O21 Ni8 116.1(5) . .
C42 O21 Pr7 138.2(6) . .
Ni8 O21 Pr7 101.7(3) . .
Ni16 O22 Pr5 101.3(3) . .
Ni16 O22 Pr14 102.4(3) . .
Pr5 O22 Pr14 106.2(3) . .
C62 O23 Ni9 121.6(5) . .
Pr4 O24 Pr1 117.0(3) . .
Pr4 O24 Pr7 120.9(3) . .
Pr1 O24 Pr7 108.9(3) . .
Pr19 O25 Pr13 110.6(3) . 3_774
Pr19 O25 Pr12 101.9(3) . .
Pr13 O25 Pr12 112.8(3) 3_774 .
C7A O26 Pr6 121.1(5) . 3_774
C7A O26 Pr2 132.5(5) . .
Pr6 O26 Pr2 106.2(3) 3_774 .
C2A O27 Pr3 121.6(5) . .
C2A O27 Pr5 121.8(5) . 3_774
Pr3 O27 Pr5 113.7(3) . 3_774
Ni2 O28 Pr6 107.5(3) . .
Ni2 O28 Pr8 107.7(3) . 3_774
Pr6 O28 Pr8 116.2(3) . 3_774
C5A O29 Pr4 110.2(6) . .
C40 O30 Ni9 121.4(5) . 3_774
Ni8 O31 Pr7 105.4(3) . .
Ni8 O31 Pr16 105.3(3) . .
Pr7 O31 Pr16 115.1(3) . .
Pr6 O32 Pr12 109.7(3) . .
Pr6 O32 Pr20 108.1(3) . .
Pr12 O32 Pr20 105.4(3) . .
C66 O33 Ni7 112.9(6) . .
C66 O33 Pr6 141.1(6) . 3_774
Ni7 O33 Pr6 104.5(3) . 3_774
C2A O34 Pr4 112.2(6) . .
C2A O34 Pr19 96.5(6) . 3_774
Pr4 O34 Pr19 151.4(4) . 3_774
C4A O35 Ni2 121.0(6) . 3_774
C4A O35 Pr13 126.0(6) . 3_774
Ni2 O35 Pr13 106.6(3) 3_774 3_774
Pr10 O36 Pr19 106.0(3) . .
Pr10 O36 Pr12 108.9(3) . .
Pr19 O36 Pr12 100.9(3) . .
Ni1 O37 Pr7 105.1(3) . .
Ni1 O37 Pr9 104.2(3) . .
Pr7 O37 Pr9 110.4(3) . .
C78 O38 Ni13 126.1(7) . .
Ni11 O39 Pr10 99.0(3) . .
Ni11 O39 Pr12 108.3(3) . .
Pr10 O39 Pr12 109.3(3) . .
Ni13 O40 Pr14 104.9(3) . .
Ni13 O40 Pr10 107.6(3) . .
Pr14 O40 Pr10 113.2(3) . .
C19 O41 Ni1 126.7(6) . .
Ni10 O42 Pr3 106.4(3) . .
Ni10 O42 Pr5 105.1(3) . 3_774
Pr3 O42 Pr5 110.8(3) . 3_774
C1 O43 Ni15 114.6(6) . 3_774
C1 O43 Pr3 139.4(6) . 3_774
Ni15 O43 Pr3 103.2(3) 3_774 3_774
C54 O44 Ni3 124.5(6) . .
C5A O45 Pr2 122.1(5) . .
C5A O45 Pr1 119.3(5) . .
Pr2 O45 Pr1 115.4(3) . .
C5A O45 Pr4 87.0(5) . .
Pr2 O45 Pr4 100.5(3) . .
Pr1 O45 Pr4 100.7(2) . .
C4 O46 Ni11 126.0(6) . .
Pr8 O47 Pr11 109.3(3) . .
Pr8 O47 Pr18 108.6(3) . .
Pr11 O47 Pr18 105.2(3) . .
C14 O48 Ni16 115.7(7) . .
C14 O48 Pr14 137.9(7) . .
Ni16 O48 Pr14 104.6(3) . .
C12 O49 Ni12 113.5(6) . 3_774
C12 O49 Pr9 139.7(6) . 3_774
Ni12 O49 Pr9 104.1(3) 3_774 3_774
Pr13 O50 Pr15 109.7(3) . .
Pr13 O50 Pr11 115.4(3) . .
Pr15 O50 Pr11 102.0(3) . .
C6A O51 Pr11 129.5(5) . .
C6A O51 Pr15 130.5(5) . .
Pr11 O51 Pr15 94.7(3) . .
C40 O52 Ni2 113.5(6) . .
C40 O52 Pr8 146.0(6) . 3_774
Ni2 O52 Pr8 98.7(3) . 3_774
C3A O53 Ni2 119.2(6) . .
C3A O53 Pr13 128.3(6) . .
Ni2 O53 Pr13 106.5(3) . .
Ni17 O54 Pr16 99.7(3) . .
Ni17 O54 Pr11 108.9(4) . .
Pr16 O54 Pr11 108.9(3) . .
C34 O55 Ni15 123.8(7) . .
C7A O56 Pr12 131.0(5) . 3_774
C7A O56 Pr19 131.3(5) . 3_774
Pr12 O56 Pr19 94.7(3) 3_774 3_774
C24 O57 Ni5 115.8(6) . .
C24 O57 Pr2 142.0(6) . .
Ni5 O57 Pr2 100.8(3) . .
C47 O58 Ni1 118.9(6) . .
C47 O58 Pr9 138.9(6) . .
Ni1 O58 Pr9 102.0(3) . .
Pr4 O59 Pr9 120.8(4) . .
Pr4 O59 Pr5 119.6(4) . 3_774
Pr9 O59 Pr5 109.3(3) . 3_774
C34 O60 Ni10 115.1(6) . .
C34 O60 Pr3 142.0(6) . .
Ni10 O60 Pr3 102.4(3) . .
Pr9 O61 Pr17 116.3(3) . .
C68 O62 Ni5 126.1(6) . .
C72 O63 Ni11 117.3(5) . .
C72 O63 Pr10 142.2(5) . .
Ni11 O63 Pr10 100.0(3) . .
C18 O64 Ni4 126.8(6) . .
Ni4 O65 Pr1 104.8(3) . .
Ni4 O65 Pr2 103.7(3) . .
Pr1 O65 Pr2 110.2(3) . .
C16 O66 Ni16 113.9(7) . .
C16 O66 Pr5 142.9(7) . .
Ni16 O66 Pr5 102.3(3) . .
C63 O67 Ni4 114.5(6) . .
C63 O67 Pr2 142.5(6) . .
Ni4 O67 Pr2 102.9(3) . .
C24 O68 Ni4 126.9(6) . .
C46 O69 Ni8 123.4(6) . .
C38 O70 Ni2 115.3(5) . .
C38 O70 Pr6 144.4(5) . .
Ni2 O70 Pr6 99.4(3) . .
C26 O71 Ni18 115.1(8) . .
C26 O71 Pr17 143.2(8) . .
Ni18 O71 Pr17 101.6(3) . .
C30 O72 Ni1 126.2(8) . .
C46 O73 Ni1 116.8(8) . .
C46 O73 Pr7 140.2(8) . .
Ni1 O73 Pr7 102.2(3) . .
Ni6 O74 Pr21 111.0(4) . 3_774
Ni6 O74 Pr17 99.2(3) . .
Pr21 O74 Pr17 109.2(3) 3_774 .
C59 O75 Ni15 119.7(8) . 3_774
C32 O76 Ni14 117.7(8) . 3_774
C32 O76 Pr5 140.8(8) . 3_774
Ni14 O76 Pr5 100.1(3) 3_774 3_774
Ni7 O77 Pr2 103.9(3) . .
Ni7 O77 Pr6 108.1(3) . 3_774
Pr2 O77 Pr6 115.3(3) . 3_774
Pr6 O78 Pr12 104.9(3) . .
Pr6 O78 Pr13 141.7(4) . 3_774
Pr12 O78 Pr13 109.1(3) . 3_774
C54 O79 Ni9 115.8(7) . .
C54 O79 Pr1 140.6(8) . .
Ni9 O79 Pr1 101.2(3) . .
C12 O80 Ni14 127.9(8) . .
C22 O81 Ni10 126.5(8) . .
C22 O82 Ni5 116.8(7) . .
C22 O82 Pr3 141.1(7) . .
Ni5 O82 Pr3 101.3(3) . .
C36 O83 Ni10 115.9(8) . .
C36 O83 Pr5 142.8(8) . 3_774
Ni10 O83 Pr5 101.3(3) . 3_774
C32 O84 Ni10 124.4(8) . .
C52 O85 Pr15 128.8(7) . .
C52 O85 Pr19 123.3(7) . 3_774
Pr15 O85 Pr19 89.1(2) . 3_774
C52 O85 Pr21 120.3(7) . 3_774
Pr15 O85 Pr21 93.9(3) . 3_774
Pr19 O85 Pr21 91.5(3) 3_774 3_774
C63 O86 Ni7 121.6(8) . .
C1A O87 Pr9 122.7(7) . .
C1A O87 Pr7 121.0(7) . .
Pr9 O87 Pr7 114.7(3) . .
Ni12 O88 Pr9 101.7(3) . .
Ni12 O88 Pr17 100.6(3) . .
Pr9 O88 Pr17 106.7(3) . .
C10 O89 Ni12 114.4(9) . 3_774
C10 O89 Pr17 141.2(9) . 3_774
Ni12 O89 Pr17 104.0(3) 3_774 3_774
Pr16 O90 Pr15 106.8(3) . .
Pr16 O90 Pr11 110.0(3) . .
Pr15 O90 Pr11 101.4(3) . .
C58 O91 Ni13 115.1(8) . .
C58 O91 Pr14 144.1(8) . .
Ni13 O91 Pr14 100.7(3) . .
C44 O92 Ni8 117.5(9) . .
C44 O92 Pr16 138.1(9) . .
Ni8 O92 Pr16 104.2(4) . .
C30 O93 Ni14 115.1(8) . 3_774
C30 O93 Pr9 140.7(8) . .
Ni14 O93 Pr9 101.8(3) 3_774 .
Pr5 O94 Pr14 116.6(4) . .
C62 O95 Ni4 115.5(8) . .
C62 O95 Pr1 140.1(8) . .
Ni4 O95 Pr1 102.9(3) . .
C38 O96 Ni7 122.4(7) . 3_774
Pr15 O97 Pr17 108.5(3) 3_774 3_774
Pr15 O97 Pr21 105.6(3) 3_774 .
Pr17 O97 Pr21 105.1(3) 3_774 .
C69 O98 Ni11 108.9(9) . .
C69 O98 Pr12 133.6(9) . .
Ni11 O98 Pr12 98.1(3) . .
C1 O99 Ni5 124.4(8) . 3_774
Ni19 O100 Pr14 101.9(4) . .
Ni19 O100 Pr21 113.4(4) . .
Pr14 O100 Pr21 108.6(3) . .
C19 O101 Ni3 117.5(7) . .
C19 O101 Pr7 142.2(7) . .
Ni3 O101 Pr7 99.1(3) . .
C72 O102 Ni13 125.8(8) . .
C7 O103 Ni6 115.0(9) . .
C7 O103 Pr17 140.0(9) . .
Ni6 O103 Pr17 99.3(4) . .
C3A O104 Pr11 142.0(9) . .
C3A O104 Pr20 93.5(8) . .
Pr11 O104 Pr20 104.5(4) . .
C50 O105 Ni6 127.5(9) . .
C50 O105 Pr21 118.7(8) . 3_774
Ni6 O105 Pr21 101.8(4) . 3_774
C27 O106 Ni8 120.5(9) . .
C8A O107 Ni11 123.0(8) . .
C26 O108 Ni12 123.6(9) . .
C4 O109 Ni15 115.5(8) . 3_774
C4 O109 Pr10 139.6(8) . .
Ni15 O109 Pr10 104.3(3) 3_774 .
Ni18 O110 Pr17 106.3(3) . .
Ni18 O110 Pr16 107.8(3) . .
Pr17 O110 Pr16 113.4(3) . .
C56 O111 Pr18 134.2(9) . .
C16 O112 Ni14 122.5(9) . .
C56 O113 Ni9 113.7(8) . .
C56 O113 Pr8 141.2(8) . .
Ni9 O113 Pr8 104.9(3) . .
C59 O114 Ni13 113.7(8) . .
C59 O114 Pr10 140.0(8) . .
Ni13 O114 Pr10 103.0(4) . .
C74 O115 Ni17 117.4(9) . .
C74 O115 Pr16 143.0(9) . .
Ni17 O115 Pr16 99.4(3) . .
C27 O116 Ni18 113.3(8) . .
C27 O116 Pr16 143.5(8) . .
Ni18 O116 Pr16 101.7(3) . .
C52 O117 Pr13 123.9(8) . .
Pr19 O118 Pr21 105.4(3) . .
Pr19 O118 Pr14 108.3(3) . .
Pr21 O118 Pr14 106.1(3) . .
C14 O119 Ni19 127.4(9) . .
C44 O120 Ni17 122.7(9) . .
C44 O120 Na1 134.7(9) . 2_654
Ni17 O120 Na1 90.9(3) . 2_654
C76 O121 Ni17 106.0(9) . .
C76 O121 Pr11 133.8(8) . .
Ni17 O121 Pr11 99.7(3) . .
C3A O122 Pr6 147.3(8) . .
C3A O122 Pr20 100.4(7) . .
Pr6 O122 Pr20 111.7(3) . .
Pr8 O123 Pr11 104.8(4) . .
Pr8 O123 Pr13 139.7(4) . .
Pr11 O123 Pr13 108.1(3) . .
C6 O124 Ni6 109.0(10) . .
C10 O126 Ni6 125.3(9) . 3_774
C76 O127 Pr20 124.7(9) . .
C202 O128 Pr4 136.8(9) . .
C7 O129 Ni18 123.7(9) . .
C36 O130 Ni16 124.9(9) . 3_774
C42 O131 Ni3 123.8(8) . .
C58 O132 Ni16 122.9(9) . .
C78 O133 Ni19 116.5(8) . .
C78 O133 Pr14 142.2(9) . .
Ni19 O133 Pr14 100.1(4) . .
C74 O134 Ni18 123.4(10) . .
Pr18 O135 Pr20 102.6(4) . .
Pr18 O135 Pr11 107.7(4) . .
Pr20 O135 Pr11 108.2(4) . .
C4A O136 Pr18 101.4(8) . .
C4A O136 Pr8 146.4(8) . .
Pr18 O136 Pr8 111.9(3) . .
C8A O137 Pr20 87.5(9) . .
C47 O138 Ni12 122.5(9) . .
C69 O139 Pr18 126.8(9) . .
C4A O140 Pr18 93.3(8) . .
C4A O140 Pr12 131.6(9) . .
Pr18 O140 Pr12 102.9(4) . .
C2 N1 C3 115.4(10) . .
C2 N1 Ni15 107.9(8) . 3_774
C3 N1 Ni15 108.0(8) . 3_774
C2 N1 H1A 108.4 . .
C3 N1 H1A 108.4 . .
Ni15 N1 H1A 108.4 3_774 .
C13 N2 C15 115.3(13) . .
C13 N2 Ni16 107.5(9) . .
C15 N2 Ni16 108.0(9) . .
C13 N2 H4AA 108.6 . .
C15 N2 H4AA 108.6 . .
Ni16 N2 H4AA 108.6 . .
C11 N3 C9 116.3(12) . .
C11 N3 Ni12 103.5(8) . 3_774
C9 N3 Ni12 107.4(8) . 3_774
C11 N3 H3C 109.8 . .
C9 N3 H3C 109.8 . .
Ni12 N3 H3C 109.8 3_774 .
C8 N4 C5 118.4(11) . .
C8 N4 Ni6 108.5(9) . .
C5 N4 Ni6 106.3(9) . .
C8 N4 H4A 107.7 . .
C5 N4 H4A 107.7 . .
Ni6 N4 H4A 107.7 . .
C17 N5 C20 114.6(10) . .
C17 N5 Ni3 105.8(8) . .
C20 N5 Ni3 109.0(8) . .
C17 N5 H5C 109.1 . .
C20 N5 H5C 109.1 . .
Ni3 N5 H5C 109.1 . .
C23 N6 C21 112.2(11) . .
C23 N6 Ni5 108.0(8) . .
C21 N6 Ni5 106.1(9) . .
C23 N6 H6A 110.2 . .
C21 N6 H6A 110.2 . .
Ni5 N6 H6A 110.2 . .
C28 N7 C25 115.0(11) . .
C28 N7 Ni18 107.3(8) . .
C25 N7 Ni18 104.5(9) . .
C28 N7 H7A 110.0 . .
C25 N7 H7A 110.0 . .
Ni18 N7 H7A 110.0 . .
C31 N8 C29 116.2(11) . .
C31 N8 Ni14 107.2(9) . 3_774
C29 N8 Ni14 107.2(8) . 3_774
C31 N8 H8C 108.7 . .
C29 N8 H8C 108.7 . .
Ni14 N8 H8C 108.7 3_774 .
C35 N9 C33 112.1(11) . .
C35 N9 Ni10 106.9(9) . .
C33 N9 Ni10 107.1(8) . .
C35 N9 H9C 110.2 . .
C33 N9 H9C 110.2 . .
Ni10 N9 H9C 110.2 . .
C37 N10 C39 111.7(10) . .
C37 N10 Ni2 106.9(7) . .
C39 N10 Ni2 106.8(6) . .
C37 N10 H10A 110.4 . .
C39 N10 H10A 110.4 . .
Ni2 N10 H10A 110.4 . .
C43 N11 C41 115.0(10) . .
C43 N11 Ni8 108.6(8) . .
C41 N11 Ni8 105.5(8) . .
C43 N11 H11C 109.2 . .
C41 N11 H11C 109.2 . .
Ni8 N11 H11C 109.2 . .
C45 N12 C48 109.8(11) . .
C45 N12 Ni1 104.9(8) . .
C48 N12 Ni1 109.5(8) . .
C45 N12 H12A 110.8 . .
C48 N12 H12A 110.8 . .
Ni1 N12 H12A 110.8 . .
C51 N13 C49 110.8(11) . .
C51 N13 Pr21 118.6(8) . 3_774
C49 N13 Pr21 106.3(8) . 3_774
C51 N13 H13B 124.6 . .
C49 N13 H13B 124.6 . .
Pr21 N13 H13B 48.1 3_774 .
C53 N14 C55 113.8(10) . .
C53 N14 Ni9 108.7(8) . .
C55 N14 Ni9 105.4(7) . .
C53 N14 H14A 109.6 . .
C55 N14 H14A 109.6 . .
Ni9 N14 H14A 109.6 . .
C60 N15 C57 114.9(11) . .
C60 N15 Ni13 104.9(8) . .
C57 N15 Ni13 109.7(8) . .
C60 N15 H15C 109.1 . .
C57 N15 H15C 109.1 . .
Ni13 N15 H15C 109.1 . .
C61 N16 C64 114.5(9) . .
C61 N16 Ni4 106.4(7) . .
C64 N16 Ni4 107.2(7) . .
C61 N16 H16A 109.5 . .
C64 N16 H16A 109.5 . .
Ni4 N16 H16A 109.5 . .
C67 N17 C65 114.4(12) . .
C67 N17 Ni7 108.3(9) . .
C65 N17 Ni7 108.4(8) . .
C67 N17 H17C 108.5 . .
C65 N17 H17C 108.5 . .
Ni7 N17 H17C 108.5 . .
C71 N18 C70 113.2(11) . .
C71 N18 Ni11 107.7(8) . .
C70 N18 Ni11 104.8(8) . .
C71 N18 H18A 110.3 . .
C70 N18 H18A 110.3 . .
Ni11 N18 H18A 110.3 . .
C73 N19 C75 117.3(12) . .
C73 N19 Ni17 108.2(9) . .
C75 N19 Ni17 104.6(9) . .
C73 N19 H19A 108.8 . .
C75 N19 H19A 108.8 . .
Ni17 N19 H19A 108.8 . .
O96 C38 O70 124.1(10) . .
O96 C38 C37 120.5(10) . .
O70 C38 C37 115.4(10) . .
N10 C39 C40 112.5(9) . .
N10 C39 H39A 109.1 . .
C40 C39 H39A 109.1 . .
N10 C39 H39B 109.1 . .
C40 C39 H39B 109.1 . .
H39A C39 H39B 107.8 . .
O30 C40 O52 123.2(10) . .
O30 C40 C39 119.3(10) . .
O52 C40 C39 117.4(10) . .
C42 C41 N11 112.3(11) . .
C42 C41 H41A 109.1 . .
N11 C41 H41A 109.1 . .
C42 C41 H41B 109.1 . .
N11 C41 H41B 109.1 . .
H41A C41 H41B 107.9 . .
O131 C42 O21 126.2(11) . .
O131 C42 C41 117.6(11) . .
O21 C42 C41 115.9(10) . .
N11 C43 C44 114.4(11) . .
N11 C43 H43A 108.7 . .
C44 C43 H43A 108.7 . .
N11 C43 H43B 108.7 . .
C44 C43 H43B 108.7 . .
H43A C43 H43B 107.6 . .
O92 C44 O120 127.1(13) . .
O92 C44 C43 114.5(12) . .
O120 C44 C43 118.3(12) . .
N12 C45 C46 111.5(12) . .
N12 C45 H45A 109.3 . .
C46 C45 H45A 109.3 . .
N12 C45 H45B 109.3 . .
C46 C45 H45B 109.3 . .
H45A C45 H45B 108.0 . .
O73 C46 O69 125.7(11) . .
O73 C46 C45 115.2(12) . .
O69 C46 C45 119.0(11) . .
O138 C47 O58 127.9(12) . .
O138 C47 C48 116.1(11) . .
O58 C47 C48 115.7(10) . .
N12 C48 C47 113.1(11) . .
N12 C48 H48A 109.0 . .
C47 C48 H48A 109.0 . .
N12 C48 H48B 109.0 . .
C47 C48 H48B 109.0 . .
H48A C48 H48B 107.8 . .
C50 C49 N13 113.8(12) . .
C50 C49 H49A 108.8 . .
N13 C49 H49A 108.8 . .
C50 C49 H49B 108.8 . .
N13 C49 H49B 108.8 . .
H49A C49 H49B 107.7 . .
O125 C50 O105 120.2(12) . .
O125 C50 C49 122.2(13) . .
O105 C50 C49 117.6(12) . .
N13 C51 C52 112.4(11) . .
N13 C51 H51A 109.1 . .
C52 C51 H51A 109.1 . .
N13 C51 H51B 109.1 . .
C52 C51 H51B 109.1 . .
H51A C51 H51B 107.8 . .
O117 C52 O85 121.1(11) . .
O117 C52 C51 122.2(11) . .
O85 C52 C51 116.3(10) . .
N14 C53 C54 111.4(11) . .
N14 C53 H53A 109.3 . .
C54 C53 H53A 109.3 . .
N14 C53 H53B 109.3 . .
C54 C53 H53B 109.3 . .
H53A C53 H53B 108.0 . .
O44 C54 O79 124.9(11) . .
O44 C54 C53 119.4(11) . .
O79 C54 C53 115.6(11) . .
O10 C1A O87 121.0(10) . .
O10 C1A O16 117.9(10) . .
O87 C1A O16 121.1(10) . .
O10 C1A Pr15 58.9(5) . .
O87 C1A Pr15 178.7(9) . .
O16 C1A Pr15 59.0(5) . .
O34 C2A O4 119.9(10) . .
O34 C2A O27 116.6(9) . .
O4 C2A O27 123.5(10) . .
O34 C2A Pr19 58.9(5) . 3_774
O4 C2A Pr19 61.0(5) . 3_774
O27 C2A Pr19 175.0(8) . 3_774
O53 C3A O104 120.3(11) . .
O53 C3A O122 124.2(11) . .
O104 C3A O122 115.4(12) . .
O53 C3A Pr20 173.9(8) . .
O104 C3A Pr20 61.1(7) . .
O122 C3A Pr20 54.4(6) . .
O35 C4A O136 123.5(11) . .
O35 C4A O140 122.6(11) . .
O136 C4A O140 113.6(11) . .
O35 C4A Pr18 174.8(8) . .
O136 C4A Pr18 53.7(6) . .
O140 C4A Pr18 60.7(7) . .
O29 C5A O20 124.3(10) . .
O29 C5A O45 116.3(9) . .
O20 C5A O45 119.3(9) . .
O9 C6A O13 124.5(9) . .
O9 C6A O51 120.2(9) . .
O13 C6A O51 115.4(8) . .
O56 C7A O26 121.6(9) . .
O56 C7A O17 116.5(8) . .
O26 C7A O17 121.6(9) . .
O107 C8A O137 109.2(11) . .
O107 C8A O1H 126.0(11) . .
O137 C8A O1H 124.7(12) . .
O107 C8A Pr20 163.9(12) . .
O137 C8A Pr20 64.1(8) . .
O1H C8A Pr20 61.8(7) . .
O102 C72 O63 125.4(11) . .
O102 C72 C71 120.4(11) . .
O63 C72 C71 114.2(10) . .
N19 C73 C74 115.7(12) . .
N19 C73 H73A 108.4 . .
C74 C73 H73A 108.4 . .
N19 C73 H73B 108.4 . .
C74 C73 H73B 108.4 . .
H73A C73 H73B 107.4 . .
O134 C74 O115 127.0(14) . .
O134 C74 C73 116.6(13) . .
O115 C74 C73 116.4(12) . .
N19 C75 C76 111.5(13) . .
N19 C75 H75A 109.3 . .
C76 C75 H75A 109.3 . .
N19 C75 H75B 109.3 . .
C76 C75 H75B 109.3 . .
H75A C75 H75B 108.0 . .
O127 C76 O121 124.9(14) . .
O127 C76 C75 115.2(13) . .
O121 C76 C75 119.8(13) . .
C56 C55 N14 113.3(11) . .
C56 C55 H55A 108.9 . .
N14 C55 H55A 108.9 . .
C56 C55 H55B 108.9 . .
N14 C55 H55B 108.9 . .
H55A C55 H55B 107.7 . .
O113 C56 O111 125.7(12) . .
O113 C56 C55 118.1(12) . .
O111 C56 C55 116.1(12) . .
N15 C57 C58 110.9(11) . .
N15 C57 H57A 109.5 . .
C58 C57 H57A 109.5 . .
N15 C57 H57B 109.5 . .
C58 C57 H57B 109.5 . .
H57A C57 H57B 108.1 . .
O91 C58 O132 124.9(13) . .
O91 C58 C57 118.1(12) . .
O132 C58 C57 116.7(12) . .
O75 C59 O114 125.8(12) . .
O75 C59 C60 118.6(12) . .
O114 C59 C60 115.4(11) . .
N15 C60 C59 113.2(12) . .
N15 C60 H60A 108.9 . .
C59 C60 H60A 108.9 . .
N15 C60 H60B 108.9 . .
C59 C60 H60B 108.9 . .
H60A C60 H60B 107.8 . .
N16 C61 C62 111.4(9) . .
N16 C61 H61A 109.3 . .
C62 C61 H61A 109.3 . .
N16 C61 H61B 109.3 . .
C62 C61 H61B 109.3 . .
H61A C61 H61B 108.0 . .
O95 C62 O23 126.5(11) . .
O95 C62 C61 115.1(11) . .
O23 C62 C61 118.4(9) . .
O86 C63 O67 126.0(11) . .
O86 C63 C64 117.3(10) . .
O67 C63 C64 116.4(10) . .
N16 C64 C63 110.4(9) . .
N16 C64 H64A 109.6 . .
C63 C64 H64A 109.6 . .
N16 C64 H64B 109.6 . .
C63 C64 H64B 109.6 . .
H64A C64 H64B 108.1 . .
N17 C65 C66 111.7(12) . .
N17 C65 H65A 109.3 . .
C66 C65 H65A 109.3 . .
N17 C65 H65B 109.3 . .
C66 C65 H65B 109.3 . .
H65A C65 H65B 107.9 . .
O33 C66 O3 127.0(10) . .
O33 C66 C65 121.2(11) . .
O3 C66 C65 111.8(10) . .
N17 C67 C68 115.1(12) . .
N17 C67 H67A 108.5 . .
C68 C67 H67A 108.5 . .
N17 C67 H67B 108.5 . .
C68 C67 H67B 108.5 . .
H67A C67 H67B 107.5 . .
O62 C68 O6 124.4(10) . .
O62 C68 C67 120.3(12) . .
O6 C68 C67 115.0(11) . .
O98 C69 O139 126.7(14) . .
O98 C69 C70 119.1(13) . .
O139 C69 C70 114.1(13) . .
N18 C70 C69 111.1(12) . .
N18 C70 H70A 109.4 . .
C69 C70 H70A 109.4 . .
N18 C70 H70B 109.4 . .
C69 C70 H70B 109.4 . .
H70A C70 H70B 108.0 . .
N18 C71 C72 117.6(11) . .
N18 C71 H71A 107.9 . .
C72 C71 H71A 107.9 . .
N18 C71 H71B 107.9 . .
C72 C71 H71B 107.9 . .
H71A C71 H71B 107.2 . .
O99 C1 O43 124.6(11) . .
O99 C1 C2 119.3(11) . .
O43 C1 C2 115.9(10) . .
N1 C2 C1 110.0(11) . .
N1 C2 H2A 109.7 . .
C1 C2 H2A 109.7 . .
N1 C2 H2B 109.7 . .
C1 C2 H2B 109.7 . .
H2A C2 H2B 108.2 . .
C4 C3 N1 115.7(11) . .
C4 C3 H3A 108.4 . .
N1 C3 H3A 108.4 . .
C4 C3 H3B 108.4 . .
N1 C3 H3B 108.4 . .
H3A C3 H3B 107.4 . .
O46 C4 O109 123.8(11) . .
O46 C4 C3 121.4(10) . .
O109 C4 C3 114.8(11) . .
N4 C5 C6 109.6(12) . .
N4 C5 H5A 109.8 . .
C6 C5 H5A 109.8 . .
N4 C5 H5B 109.8 . .
C6 C5 H5B 109.8 . .
H5A C5 H5B 108.2 . .
O1 C6 O124 122.6(15) . .
O1 C6 C5 117.0(13) . .
O124 C6 C5 120.5(14) . .
O103 C7 O129 125.5(13) . .
O103 C7 C8 115.6(13) . .
O129 C7 C8 118.4(13) . .
N4 C8 C7 113.0(12) . .
N4 C8 H8A 109.0 . .
C7 C8 H8A 109.0 . .
N4 C8 H8B 109.0 . .
C7 C8 H8B 109.0 . .
H8A C8 H8B 107.8 . .
N3 C9 C10 115.7(12) . .
N3 C9 H9A 108.3 . .
C10 C9 H9A 108.3 . .
N3 C9 H9B 108.3 . .
C10 C9 H9B 108.3 . .
H9A C9 H9B 107.4 . .
O126 C10 O89 124.1(13) . .
O126 C10 C9 119.2(13) . .
O89 C10 C9 116.3(13) . .
N3 C11 C12 114.9(12) . .
N3 C11 H11A 108.6 . .
C12 C11 H11A 108.6 . .
N3 C11 H11B 108.6 . .
C12 C11 H11B 108.6 . .
H11A C11 H11B 107.5 . .
O80 C12 O49 121.3(11) . .
O80 C12 C11 122.3(12) . .
O49 C12 C11 115.9(11) . .
N2 C13 C14 117.3(13) . .
N2 C13 H13A 108.0 . .
C14 C13 H13A 108.0 . .
N2 C13 H13C 108.0 . .
C14 C13 H13C 108.0 . .
H13A C13 H13C 107.2 . .
O119 C14 O48 125.3(13) . .
O119 C14 C13 120.2(13) . .
O48 C14 C13 114.4(12) . .
N2 C15 C16 115.5(13) . .
N2 C15 H15A 108.4 . .
C16 C15 H15A 108.4 . .
N2 C15 H15B 108.4 . .
C16 C15 H15B 108.4 . .
H15A C15 H15B 107.5 . .
O112 C16 O66 124.0(12) . .
O112 C16 C15 118.3(13) . .
O66 C16 C15 117.1(13) . .
N5 C17 C18 114.9(10) . .
N5 C17 H17A 108.5 . .
C18 C17 H17A 108.5 . .
N5 C17 H17B 108.5 . .
C18 C17 H17B 108.5 . .
H17A C17 H17B 107.5 . .
O15 C18 O64 125.8(10) . .
O15 C18 C17 115.3(10) . .
O64 C18 C17 118.9(10) . .
O41 C19 O101 124.4(11) . .
O41 C19 C20 121.2(11) . .
O101 C19 C20 114.3(10) . .
N5 C20 C19 115.6(10) . .
N5 C20 H20A 108.4 . .
C19 C20 H20A 108.4 . .
N5 C20 H20B 108.4 . .
C19 C20 H20B 108.4 . .
H20A C20 H20B 107.4 . .
N6 C21 C22 116.2(13) . .
N6 C21 H21A 108.2 . .
C22 C21 H21A 108.2 . .
N6 C21 H21B 108.2 . .
C22 C21 H21B 108.2 . .
H21A C21 H21B 107.4 . .
O82 C22 O81 126.3(11) . .
O82 C22 C21 116.0(11) . .
O81 C22 C21 117.5(12) . .
N6 C23 C24 115.1(12) . .
N6 C23 H23A 108.5 . .
C24 C23 H23A 108.5 . .
N6 C23 H23B 108.5 . .
C24 C23 H23B 108.5 . .
H23A C23 H23B 107.5 . .
O68 C24 O57 123.3(10) . .
O68 C24 C23 119.4(11) . .
O57 C24 C23 117.3(11) . .
C26 C25 N7 114.2(11) . .
C26 C25 H25A 108.7 . .
N7 C25 H25A 108.7 . .
C26 C25 H25B 108.7 . .
N7 C25 H25B 108.7 . .
H25A C25 H25B 107.6 . .
O108 C26 O71 123.5(12) . .
O108 C26 C25 120.9(12) . .
O71 C26 C25 115.6(12) . .
O106 C27 O116 125.1(12) . .
O106 C27 C28 117.1(12) . .
O116 C27 C28 117.8(12) . .
N7 C28 C27 112.7(11) . .
N7 C28 H28A 109.1 . .
C27 C28 H28A 109.1 . .
N7 C28 H28B 109.1 . .
C27 C28 H28B 109.1 . .
H28A C28 H28B 107.8 . .
N8 C29 C30 111.2(11) . .
N8 C29 H29A 109.4 . .
C30 C29 H29A 109.4 . .
N8 C29 H29B 109.4 . .
C30 C29 H29B 109.4 . .
H29A C29 H29B 108.0 . .
O72 C30 O93 125.2(12) . .
O72 C30 C29 114.7(11) . .
O93 C30 C29 120.0(11) . .
N8 C31 C32 116.6(12) . .
N8 C31 H31A 108.1 . .
C32 C31 H31A 108.1 . .
N8 C31 H31B 108.1 . .
C32 C31 H31B 108.1 . .
H31A C31 H31B 107.3 . .
O84 C32 O76 127.1(12) . .
O84 C32 C31 119.2(12) . .
O76 C32 C31 113.5(11) . .
N9 C33 C34 110.6(12) . .
N9 C33 H33A 109.5 . .
C34 C33 H33A 109.5 . .
N9 C33 H33B 109.5 . .
C34 C33 H33B 109.5 . .
H33A C33 H33B 108.1 . .
O60 C34 O55 125.9(12) . .
O60 C34 C33 119.1(11) . .
O55 C34 C33 114.6(11) . .
N9 C35 C36 113.9(12) . .
N9 C35 H35A 108.8 . .
C36 C35 H35A 108.8 . .
N9 C35 H35B 108.8 . .
C36 C35 H35B 108.8 . .
H35A C35 H35B 107.7 . .
O130 C36 O83 121.8(13) . .
O130 C36 C35 123.0(12) . .
O83 C36 C35 115.1(11) . .
N10 C37 C38 113.6(10) . .
N10 C37 H37A 108.9 . .
C38 C37 H37A 108.9 . .
N10 C37 H37B 108.9 . .
C38 C37 H37B 108.9 . .
H37A C37 H37B 107.7 . .
O128 C202 O141 130.1(12) . .
O128 C202 C201 115.8(12) . .
O141 C202 C201 113.4(12) . .
C202 C201 H20D 109.5 . .
C202 C201 H20E 109.5 . .
H20D C201 H20E 109.5 . .
C202 C201 H20F 109.5 . .
H20D C201 H20F 109.5 . .
H20E C201 H20F 109.5 . .
C8A O1H Pr20 89.1(8) . .
C8A O1H Pr12 125.3(10) . .
Pr20 O1H Pr12 103.3(4) . .
C8A O1H Pr18 130.4(10) . .
Pr20 O1H Pr18 96.7(4) . .
Pr12 O1H Pr18 101.2(3) . .
C77 N20 Ni19 111.1(11) . .
C77 N20 H20G 109.4 . .
Ni19 N20 H20G 109.4 . .
C77 N20 H20H 109.4 . .
Ni19 N20 H20H 109.4 . .
H20G N20 H20H 108.0 . .
N20 C77 C78 114.3(16) . .
N20 C77 H77A 108.7 . .
C78 C77 H77A 108.7 . .
N20 C77 H77B 108.7 . .
C78 C77 H77B 108.7 . .
H77A C77 H77B 107.6 . .
O38 C78 O133 124.7(13) . .
O38 C78 C77 118.8(13) . .
O133 C78 C77 115.7(13) . .
Ni17 O24W Na1 93.4(4) . 2_654
O142 C204 C203 110.0(18) . .
O142 C204 H20C 109.7 . .
C203 C204 H20C 109.7 . .
O142 C204 H20I 109.7 . .
C203 C204 H20I 109.7 . .
H20C C204 H20I 108.2 . .
C204 C203 H20J 109.5 . .
C204 C203 H20K 109.5 . .
H20J C203 H20K 109.5 . .
C204 C203 H20L 109.5 . .
H20J C203 H20L 109.5 . .
H20K C203 H20L 109.5 . .

loop_
_geom_bond_atom_site_label_1
_geom_bond_atom_site_label_2
_geom_bond_distance
_geom_bond_site_symmetry_2
Pr1 O14 2.444(8) .
Pr1 O24 2.445(8) .
Pr1 O11 2.460(8) .
Pr1 O15 2.490(8) .
Pr1 O45 2.506(8) .
Pr1 O79 2.523(8) .
Pr1 O95 2.564(8) .
Pr1 O65 2.568(8) .
Pr1 O9 2.593(8) .
Pr1 Ni3 3.5389(17) .
Pr1 Pr7 4.0106(9) .
Pr2 O7 2.434(8) .
Pr2 O5 2.473(7) .
Pr2 O77 2.478(8) .
Pr2 O45 2.494(8) .
Pr2 O57 2.498(9) .
Pr2 O6 2.516(8) .
Pr2 O67 2.540(8) .
Pr2 O65 2.586(8) .
Pr2 O26 2.646(8) .
Pr2 Ni5 3.5374(18) .
Pr2 Pr3 4.0175(9) .
Pr2 Pr4 4.1400(10) .
Pr3 O7 2.416(7) .
Pr3 O82 2.456(8) .
Pr3 O18 2.464(8) .
Pr3 O27 2.478(8) .
Pr3 O5 2.513(8) .
Pr3 O43 2.515(8) 3_774
Pr3 O42 2.523(8) .
Pr3 O17 2.543(8) .
Pr3 O60 2.557(8) .
Pr3 Ni5 3.4998(17) .
Pr4 O59 2.376(9) .
Pr4 O5 2.418(8) .
Pr4 O24 2.428(8) .
Pr4 O29 2.462(8) .
Pr4 O10 2.499(8) .
Pr4 O34 2.504(8) .
Pr4 O45 2.883(7) .
Pr4 O128 2.901(10) .
Pr5 O94 2.365(9) .
Pr5 O8 2.469(8) 3_774
Pr5 O76 2.503(9) 3_774
Pr5 O66 2.503(8) .
Pr5 O22 2.518(8) .
Pr5 O27 2.523(8) 3_774
Pr5 O59 2.554(9) 3_774
Pr5 O42 2.564(8) 3_774
Pr5 O83 2.637(9) 3_774
Pr5 Ni14 3.5286(17) .
Pr5 Ni16 3.5547(18) .
Pr5 Pr14 4.0613(11) .
Pr6 O122 2.448(8) .
Pr6 O32 2.455(8) .
Pr6 O28 2.481(7) .
Pr6 O77 2.513(8) 3_774
Pr6 O20 2.521(7) 3_774
Pr6 O78 2.537(9) .
Pr6 O26 2.625(7) 3_774
Pr6 O33 2.640(8) 3_774
Pr6 O70 2.653(8) .
Pr6 Pr12 4.0385(10) .
Pr6 Pr20 4.0571(10) .
Pr7 O14 2.430(8) .
Pr7 O31 2.450(8) .
Pr7 O24 2.484(8) .
Pr7 O87 2.489(8) .
Pr7 O101 2.492(9) .
Pr7 O13 2.534(8) .
Pr7 O37 2.538(8) .
Pr7 O21 2.554(8) .
Pr7 O73 2.576(8) .
Pr7 Ni3 3.4851(16) .
Pr8 O47 2.456(8) .
Pr8 O136 2.473(9) .
Pr8 O28 2.484(7) 3_774
Pr8 O20 2.492(7) .
Pr8 O123 2.517(10) .
Pr8 O11 2.520(8) .
Pr8 O113 2.637(8) .
Pr8 O52 2.655(7) 3_774
Pr8 O9 2.660(7) .
Pr8 Pr11 4.0165(10) .
Pr8 Pr18 4.0725(11) .
Pr9 O61 2.400(9) .
Pr9 O87 2.482(8) .
Pr9 O8 2.488(8) .
Pr9 O49 2.496(8) 3_774
Pr9 O93 2.507(9) .
Pr9 O88 2.520(8) .
Pr9 O59 2.538(9) .
Pr9 O37 2.558(7) .
Pr9 O58 2.580(9) .
Pr9 Ni14 3.5418(18) 3_774
Pr9 Ni12 3.5698(18) .
Pr9 Pr17 4.0797(11) .
Pr10 O36 2.419(8) .
Pr10 O63 2.461(8) .
Pr10 O18 2.463(8) 3_774
Pr10 O39 2.474(7) .
Pr10 O109 2.480(8) .
Pr10 O40 2.516(8) .
Pr10 O4 2.538(7) 3_774
Pr10 O114 2.605(9) .
Pr10 O17 2.645(8) 3_774
Pr10 Ni11 3.4472(17) .
Pr10 Pr19 3.8988(11) .
Pr10 Pr12 4.0411(10) .
Pr11 O47 2.469(8) .
Pr11 O51 2.487(9) .
Pr11 O54 2.509(8) .
Pr11 O90 2.511(8) .
Pr11 O135 2.531(11) .
Pr11 O50 2.545(8) .
Pr11 O123 2.554(10) .
Pr11 O104 2.560(11) .
Pr11 O121 2.678(9) .
Pr11 Pr15 3.8608(10) .
Pr11 Pr18 3.9934(10) .
Pr12 O39 2.480(8) .
Pr12 O32 2.485(7) .
Pr12 O56 2.516(8) 3_774
Pr12 O36 2.548(7) .
Pr12 O78 2.555(10) .
Pr12 O25 2.574(8) .
Pr12 O140 2.630(12) .
Pr12 O1H 2.631(11) .
Pr12 O2 2.70(2) .
Pr12 O98 2.717(9) .
Pr12 Pr19 3.8655(10) .
Pr12 Pr20 4.0118(10) .
Pr13 O50 2.395(8) .
Pr13 O25 2.424(8) 3_774
Pr13 O12 2.460(8) 3_774
Pr13 O78 2.558(9) 3_774
Pr13 O53 2.577(8) .
Pr13 O35 2.593(8) 3_774
Pr13 O123 2.604(10) .
Pr13 O117 2.765(8) .
Pr13 Cl2 3.1270(7) .
Pr13 Pr15 3.9402(9) .
Pr13 Pr19 3.9673(10) 3_774
Pr14 O94 2.408(9) .
Pr14 O100 2.472(9) .
Pr14 O133 2.485(9) .
Pr14 O40 2.507(8) .
Pr14 O48 2.539(9) .
Pr14 O4 2.558(7) 3_774
Pr14 O22 2.560(8) .
Pr14 O118 2.582(9) .
Pr14 O91 2.596(9) .
Pr14 Ni19 3.530(2) .
Pr14 Pr21 4.0527(12) .
Pr15 O12 2.400(7) 3_774
Pr15 O50 2.424(8) .
Pr15 O97 2.441(8) 3_774
Pr15 O90 2.478(9) .
Pr15 O19 2.533(8) 3_774
Pr15 O16 2.593(8) .
Pr15 O10 2.599(8) .
Pr15 O85 2.634(8) .
Pr15 O51 2.755(8) .
Pr15 C1A 3.013(13) .
Pr15 Pr19 3.7227(11) 3_774
Pr16 O90 2.423(8) .
Pr16 O54 2.459(8) .
Pr16 O115 2.468(9) .
Pr16 O31 2.487(8) .
Pr16 O110 2.499(8) .
Pr16 O92 2.521(9) .
Pr16 O16 2.577(8) .
Pr16 O116 2.591(8) .
Pr16 O13 2.659(7) .
Pr16 Ni17 3.439(2) .
Pr17 O61 2.402(9) .
Pr17 O89 2.459(8) 3_774
Pr17 O103 2.486(9) .
Pr17 O110 2.496(8) .
Pr17 O16 2.535(7) .
Pr17 O97 2.542(9) 3_774
Pr17 O74 2.543(9) .
Pr17 O88 2.563(8) .
Pr17 O71 2.593(9) .
Pr17 Ni6 3.4885(19) .
Pr17 Pr21 4.0700(11) 3_774
Pr18 O135 2.413(10) .
Pr18 O136 2.443(9) .
Pr18 O111 2.471(9) .
Pr18 O2 2.50(2) .
Pr18 O139 2.539(10) .
Pr18 O23W 2.539(14) .
Pr18 O47 2.557(8) .
Pr18 O140 2.595(11) .
Pr18 O1H 2.656(11) .
Pr18 C4A 2.971(12) .
Pr18 Pr20 3.8432(10) .
Pr19 O25 2.403(8) .
Pr19 O12 2.411(8) .
Pr19 O36 2.463(8) .
Pr19 O118 2.478(8) .
Pr19 O19 2.484(8) .
Pr19 O34 2.559(8) 3_774
Pr19 O4 2.604(8) 3_774
Pr19 O85 2.673(8) 3_774
Pr19 O56 2.738(7) 3_774
Pr19 C2A 2.970(12) 3_774
Pr19 Pr15 3.7228(11) 3_774
Pr20 O122 2.454(8) .
Pr20 O2 2.47(2) .
Pr20 O1H 2.484(12) .
Pr20 O3 2.497(10) 3_774
Pr20 O135 2.511(11) .
Pr20 O127 2.515(9) .
Pr20 O137 2.538(14) .
Pr20 O32 2.557(7) .
Pr20 O104 2.604(11) .
Pr20 C8A 2.818(13) .
Pr20 C3A 2.970(13) .
Pr21 O19 2.411(8) .
Pr21 O74 2.449(9) 3_774
Pr21 O118 2.488(8) .
Pr21 O100 2.518(10) .
Pr21 O97 2.583(9) .
Pr21 O105 2.611(9) 3_774
Pr21 N13 2.680(10) 3_774
Pr21 O85 2.841(8) 3_774
Pr21 Cl5 2.976(7) .
Pr21 Pr15 4.0034(10) 3_774
Ni1 O37 1.994(8) .
Ni1 O72 2.035(9) .
Ni1 O58 2.042(8) .
Ni1 O73 2.049(9) .
Ni1 O41 2.102(8) .
Ni1 N12 2.104(11) .
Ni2 O28 1.975(7) .
Ni2 O70 2.050(8) .
Ni2 O35 2.069(8) 3_774
Ni2 N10 2.082(9) .
Ni2 O52 2.082(8) .
Ni2 O53 2.089(8) .
Ni3 O14 2.006(8) .
Ni3 O15 2.048(8) .
Ni3 O44 2.069(8) .
Ni3 O101 2.074(8) .
Ni3 N5 2.076(11) .
Ni3 O131 2.079(9) .
Ni4 O65 1.983(8) .
Ni4 O64 2.047(8) .
Ni4 O95 2.051(8) .
Ni4 O67 2.065(8) .
Ni4 O68 2.066(8) .
Ni4 N16 2.075(9) .
Ni5 O7 2.030(8) .
Ni5 O82 2.057(8) .
Ni5 O99 2.064(9) 3_774
Ni5 O57 2.079(9) .
Ni5 O62 2.079(8) .
Ni5 N6 2.117(10) .
Ni6 O74 2.016(9) .
Ni6 N4 2.027(12) .
Ni6 O124 2.055(11) .
Ni6 O103 2.078(9) .
Ni6 O105 2.123(9) .
Ni6 O126 2.162(9) 3_774
Ni7 O33 2.025(8) .
Ni7 O6 2.041(9) .
Ni7 O77 2.054(7) .
Ni7 O86 2.062(8) .
Ni7 N17 2.076(10) .
Ni7 O96 2.079(8) 3_774
Ni8 O92 2.044(9) .
Ni8 O31 2.047(8) .
Ni8 O21 2.051(8) .
Ni8 O69 2.055(9) .
Ni8 O106 2.071(9) .
Ni8 N11 2.079(10) .
Ni9 O113 2.018(8) .
Ni9 O11 2.066(8) .
Ni9 N14 2.072(11) .
Ni9 O23 2.077(8) .
Ni9 O79 2.094(8) .
Ni9 O30 2.117(8) 3_774
Ni10 O42 1.993(8) .
Ni10 O83 2.036(8) .
Ni10 O81 2.045(8) .
Ni10 O60 2.083(8) .
Ni10 N9 2.112(12) .
Ni10 O84 2.124(8) .
Ni11 O63 2.025(8) .
Ni11 O107 2.043(9) .
Ni11 O39 2.045(8) .
Ni11 O46 2.093(9) .
Ni11 N18 2.104(10) .
Ni11 O98 2.122(9) .
Ni12 O49 2.016(9) 3_774
Ni12 O108 2.033(10) .
Ni12 O88 2.067(8) .
Ni12 O89 2.067(9) 3_774
Ni12 O138 2.072(10) .
Ni12 N3 2.092(11) 3_774
Ni13 O40 1.995(9) .
Ni13 O91 2.033(9) .
Ni13 O102 2.040(9) .
Ni13 O114 2.042(8) .
Ni13 O38 2.060(9) .
Ni13 N15 2.072(11) .
Ni14 O8 2.019(8) 3_774
Ni14 O93 2.042(9) 3_774
Ni14 O80 2.062(9) .
Ni14 O76 2.088(9) 3_774
Ni14 O112 2.094(9) .
Ni14 N8 2.133(11) 3_774
Ni14 Pr9 3.5418(19) 3_774
Ni15 O43 2.035(8) 3_774
Ni15 N1 2.061(10) 3_774
Ni15 O109 2.062(9) 3_774
Ni15 O55 2.078(9) .
Ni15 O18 2.081(8) .
Ni15 O75 2.087(9) 3_774
Ni16 O48 2.013(9) .
Ni16 O132 2.044(10) .
Ni16 O66 2.045(9) .
Ni16 O130 2.063(10) 3_774
Ni16 O22 2.064(8) .
Ni16 N2 2.076(10) .
Ni17 O115 2.025(8) .
Ni17 O54 2.026(9) .
Ni17 O24W 2.101(11) .
Ni17 N19 2.110(12) .
Ni17 O120 2.128(9) .
Ni17 O121 2.142(9) .
Ni17 Na1 3.125(14) 2_654
Ni18 O110 1.997(8) .
Ni18 O71 2.039(9) .
Ni18 O134 2.050(10) .
Ni18 O129 2.089(9) .
Ni18 O116 2.091(8) .
Ni18 N7 2.103(11) .
Ni19 O13W 2.050(11) .
Ni19 O100 2.062(9) .
Ni19 N20 2.062(16) .
Ni19 O119 2.101(10) .
Ni19 O133 2.107(9) .
Ni19 Cl5 2.325(7) .
Na1 O24W 2.191(14) 2_644
Na1 O120 2.255(13) 2_644
Na1 O20W 3.00(3) 3_765
Na1 Ni17 3.125(14) 2_644
Cl2 Pr13 3.1271(7) 3_774
O1 C6 1.251(17) .
O3 C66 1.275(13) .
O3 Pr20 2.497(10) 3_774
O4 C2A 1.272(12) .
O4 Pr10 2.538(7) 3_774
O4 Pr14 2.558(7) 3_774
O4 Pr19 2.604(8) 3_774
O6 C68 1.294(13) .
O8 Ni14 2.019(8) 3_774
O8 Pr5 2.469(8) 3_774
O9 C6A 1.246(11) .
O10 C1A 1.248(12) .
O12 Pr15 2.400(7) 3_774
O12 Pr13 2.460(8) 3_774
O13 C6A 1.291(11) .
O15 C18 1.268(12) .
O16 C1A 1.318(12) .
O17 C7A 1.305(12) .
O17 Pr10 2.645(8) 3_774
O18 Pr10 2.463(8) 3_774
O19 Pr15 2.533(8) 3_774
O20 C5A 1.284(12) .
O20 Pr6 2.521(7) 3_774
O21 C42 1.264(12) .
O23 C62 1.256(13) .
O25 Pr13 2.424(8) 3_774
O26 C7A 1.296(11) .
O26 Pr6 2.625(7) 3_774
O27 C2A 1.305(12) .
O27 Pr5 2.523(8) 3_774
O28 Pr8 2.484(7) 3_774
O29 C5A 1.217(11) .
O30 C40 1.256(13) .
O30 Ni9 2.117(8) 3_774
O33 C66 1.218(12) .
O33 Pr6 2.640(8) 3_774
O34 C2A 1.247(12) .
O34 Pr19 2.559(8) 3_774
O35 C4A 1.263(12) .
O35 Ni2 2.069(8) 3_774
O35 Pr13 2.593(8) 3_774
O38 C78 1.234(15) .
O41 C19 1.213(12) .
O42 Pr5 2.564(8) 3_774
O43 C1 1.308(12) .
O43 Ni15 2.035(8) 3_774
O43 Pr3 2.515(8) 3_774
O44 C54 1.232(13) .
O45 C5A 1.302(12) .
O46 C4 1.238(12) .
O48 C14 1.284(14) .
O49 C12 1.318(13) .
O49 Ni12 2.016(9) 3_774
O49 Pr9 2.496(8) 3_774
O51 C6A 1.355(12) .
O52 C40 1.266(12) .
O52 Pr8 2.655(7) 3_774
O53 C3A 1.248(13) .
O55 C34 1.235(14) .
O56 C7A 1.270(12) .
O56 Pr12 2.516(8) 3_774
O56 Pr19 2.738(7) 3_774
O57 C24 1.277(12) .
O58 C47 1.275(13) .
O59 Pr5 2.554(9) 3_774
O60 C34 1.217(14) .
O62 C68 1.220(13) .
O63 C72 1.308(13) .
O64 C18 1.284(12) .
O66 C16 1.270(14) .
O67 C63 1.275(12) .
O68 C24 1.260(12) .
O69 C46 1.255(13) .
O70 C38 1.278(11) .
O71 C26 1.280(14) .
O72 C30 1.269(15) .
O73 C46 1.243(15) .
O74 Pr21 2.449(9) 3_774
O75 C59 1.259(15) .
O75 Ni15 2.087(9) 3_774
O76 C32 1.279(16) .
O76 Ni14 2.089(9) 3_774
O76 Pr5 2.503(9) 3_774
O77 Pr6 2.513(8) 3_774
O78 Pr13 2.558(9) 3_774
O79 C54 1.274(15) .
O80 C12 1.295(16) .
O81 C22 1.266(14) .
O82 C22 1.264(15) .
O83 C36 1.279(16) .
O83 Pr5 2.637(9) 3_774
O84 C32 1.246(15) .
O85 C52 1.320(15) .
O85 Pr19 2.673(8) 3_774
O85 Pr21 2.841(8) 3_774
O86 C63 1.256(15) .
O87 C1A 1.274(15) .
O89 C10 1.277(16) .
O89 Ni12 2.067(9) 3_774
O89 Pr17 2.459(8) 3_774
O91 C58 1.244(16) .
O92 C44 1.255(16) .
O93 C30 1.272(15) .
O93 Ni14 2.042(9) 3_774
O95 C62 1.251(14) .
O96 C38 1.261(14) .
O96 Ni7 2.079(8) 3_774
O97 Pr15 2.441(8) 3_774
O97 Pr17 2.542(9) 3_774
O98 C69 1.221(16) .
O99 C1 1.238(15) .
O99 Ni5 2.064(9) 3_774
O101 C19 1.298(15) .
O102 C72 1.249(14) .
O103 C7 1.255(17) .
O104 C3A 1.280(16) .
O105 C50 1.301(17) .
O105 Pr21 2.611(9) 3_774
O106 C27 1.255(16) .
O107 C8A 1.315(13) .
O108 C26 1.241(16) .
O109 C4 1.266(14) .
O109 Ni15 2.062(9) 3_774
O111 C56 1.269(16) .
O112 C16 1.257(17) .
O113 C56 1.247(15) .
O114 C59 1.286(15) .
O115 C74 1.268(17) .
O116 C27 1.272(16) .
O117 C52 1.269(14) .
O119 C14 1.228(17) .
O120 C44 1.257(16) .
O120 Na1 2.255(13) 2_654
O121 C76 1.290(18) .
O122 C3A 1.286(15) .
O124 C6 1.292(18) .
O125 C50 1.223(16) .
O126 C10 1.243(17) .
O126 Ni6 2.162(9) 3_774
O127 C76 1.275(17) .
O128 C202 1.105(11) .
O129 C7 1.256(17) .
O130 C36 1.250(16) .
O130 Ni16 2.063(10) 3_774
O131 C42 1.220(14) .
O132 C58 1.267(16) .
O133 C78 1.280(17) .
O134 C74 1.259(17) .
O136 C4A 1.277(15) .
O137 C8A 1.343(13) .
O138 C47 1.245(15) .
O139 C69 1.264(17) .
O140 C4A 1.305(17) .
O141 C202 1.267(12) .
N1 C2 1.475(16) .
N1 C3 1.477(17) .
N1 Ni15 2.061(10) 3_774
N1 H1A 0.9800 .
N2 C13 1.40(2) .
N2 C15 1.42(2) .
N2 H4AA 0.9800 .
N3 C11 1.460(18) .
N3 C9 1.476(18) .
N3 Ni12 2.092(11) 3_774
N3 H3C 0.9800 .
N4 C8 1.440(18) .
N4 C5 1.484(17) .
N4 H4A 0.9800 .
N5 C17 1.460(16) .
N5 C20 1.481(15) .
N5 H5C 0.9800 .
N6 C23 1.465(18) .
N6 C21 1.466(18) .
N6 H6A 0.9800 .
N7 C28 1.449(17) .
N7 C25 1.473(18) .
N7 H7A 0.9800 .
N8 C31 1.427(18) .
N8 C29 1.502(17) .
N8 Ni14 2.133(11) 3_774
N8 H8C 0.9800 .
N9 C35 1.415(16) .
N9 C33 1.500(18) .
N9 H9C 0.9800 .
N10 C37 1.454(16) .
N10 C39 1.458(15) .
N10 H10A 0.9800 .
N11 C43 1.484(16) .
N11 C41 1.504(16) .
N11 H11C 0.9800 .
N12 C45 1.478(18) .
N12 C48 1.494(17) .
N12 H12A 0.9800 .
N13 C51 1.453(16) .
N13 C49 1.519(18) .
N13 Pr21 2.680(10) 3_774
N13 H13B 0.8600 .
N14 C53 1.463(16) .
N14 C55 1.523(16) .
N14 H14A 0.9800 .
N15 C60 1.430(17) .
N15 C57 1.436(16) .
N15 H15C 0.9800 .
N16 C61 1.452(15) .
N16 C64 1.500(14) .
N16 H16A 0.9800 .
N17 C67 1.429(19) .
N17 C65 1.459(19) .
N17 H17C 0.9800 .
N18 C71 1.441(16) .
N18 C70 1.448(18) .
N18 H18A 0.9800 .
N19 C73 1.452(17) .
N19 C75 1.48(2) .
N19 H19A 0.9800 .
C38 C37 1.535(17) .
C39 C40 1.496(16) .
C39 H39A 0.9700 .
C39 H39B 0.9700 .
C41 C42 1.488(18) .
C41 H41A 0.9700 .
C41 H41B 0.9700 .
C43 C44 1.521(19) .
C43 H43A 0.9700 .
C43 H43B 0.9700 .
C45 C46 1.492(19) .
C45 H45A 0.9700 .
C45 H45B 0.9700 .
C47 C48 1.534(19) .
C48 H48A 0.9700 .
C48 H48B 0.9700 .
C49 C50 1.459(19) .
C49 H49A 0.9700 .
C49 H49B 0.9700 .
C51 C52 1.514(17) .
C51 H51A 0.9700 .
C51 H51B 0.9700 .
C53 C54 1.531(17) .
C53 H53A 0.9700 .
C53 H53B 0.9700 .
C2A Pr19 2.970(12) 3_774
C8A O1H 1.369(13) .
C72 C71 1.514(19) .
C73 C74 1.52(2) .
C73 H73A 0.9700 .
C73 H73B 0.9700 .
C75 C76 1.56(2) .
C75 H75A 0.9700 .
C75 H75B 0.9700 .
C55 C56 1.502(18) .
C55 H55A 0.9700 .
C55 H55B 0.9700 .
C57 C58 1.523(19) .
C57 H57A 0.9700 .
C57 H57B 0.9700 .
C59 C60 1.474(18) .
C60 H60A 0.9700 .
C60 H60B 0.9700 .
C61 C62 1.557(17) .
C61 H61A 0.9700 .
C61 H61B 0.9700 .
C63 C64 1.529(17) .
C64 H64A 0.9700 .
C64 H64B 0.9700 .
C65 C66 1.542(19) .
C65 H65A 0.9700 .
C65 H65B 0.9700 .
C67 C68 1.526(19) .
C67 H67A 0.9700 .
C67 H67B 0.9700 .
C69 C70 1.54(2) .
C70 H70A 0.9700 .
C70 H70B 0.9700 .
C71 H71A 0.9700 .
C71 H71B 0.9700 .
C1 C2 1.552(18) .
C2 H2A 0.9700 .
C2 H2B 0.9700 .
C3 C4 1.473(18) .
C3 H3A 0.9700 .
C3 H3B 0.9700 .
C5 C6 1.50(2) .
C5 H5A 0.9700 .
C5 H5B 0.9700 .
C7 C8 1.478(19) .
C8 H8A 0.9700 .
C8 H8B 0.9700 .
C9 C10 1.51(2) .
C9 H9A 0.9700 .
C9 H9B 0.9700 .
C11 C12 1.462(18) .
C11 H11A 0.9700 .
C11 H11B 0.9700 .
C13 C14 1.51(2) .
C13 H13A 0.9700 .
C13 H13C 0.9700 .
C15 C16 1.52(2) .
C15 H15A 0.9700 .
C15 H15B 0.9700 .
C17 C18 1.533(18) .
C17 H17A 0.9700 .
C17 H17B 0.9700 .
C19 C20 1.514(17) .
C20 H20A 0.9700 .
C20 H20B 0.9700 .
C21 C22 1.503(19) .
C21 H21A 0.9700 .
C21 H21B 0.9700 .
C23 C24 1.502(19) .
C23 H23A 0.9700 .
C23 H23B 0.9700 .
C25 C26 1.467(19) .
C25 H25A 0.9700 .
C25 H25B 0.9700 .
C27 C28 1.533(18) .
C28 H28A 0.9700 .
C28 H28B 0.9700 .
C29 C30 1.532(19) .
C29 H29A 0.9700 .
C29 H29B 0.9700 .
C31 C32 1.541(19) .
C31 H31A 0.9700 .
C31 H31B 0.9700 .
C33 C34 1.55(2) .
C33 H33A 0.9700 .
C33 H33B 0.9700 .
C35 C36 1.498(19) .
C35 H35A 0.9700 .
C35 H35B 0.9700 .
C37 H37A 0.9700 .
C37 H37B 0.9700 .
C202 C201 1.510(14) .
C201 H20D 0.9600 .
C201 H20E 0.9600 .
C201 H20F 0.9600 .
N20 C77 1.451(15) .
N20 H20G 0.8900 .
N20 H20H 0.8900 .
C77 C78 1.48(2) .
C77 H77A 0.9700 .
C77 H77B 0.9700 .
O142 C204 1.450(14) .
O20W Na1 3.00(3) 3_765
O24W Na1 2.191(14) 2_654
C204 C203 1.473(17) .
C204 H20C 0.9700 .
C204 H20I 0.9700 .
C203 H20J 0.9600 .
C203 H20K 0.9600 .
C203 H20L 0.9600 .
